data_7122836
loop_
_publ_author_name
'Caltagirone, Claudia'
'Montis, Riccardo'
'Lippolis, Vito'
'Bencini, Andrea'
'Conti, Luca'
'Giorgi, Claudia'
'Horton, Peter'
'Coles, Simon'
'Mapp, Lucy K.'
'Gale, Philip A.'
'Fusaro, Luca'

_publ_section_title
;
 Fluoride binding by an anionic receptor: tuning the acidity of amide NH
 groups for basic anion hydrogen bonding and recognition
;
_journal_name_full 'Chemical Communications'
_journal_paper_doi 10.1039/C8CC09962F
_journal_year 2019
_chemical_absolute_configuration syn
_chemical_formula_moiety '6(C16 H36 N), 3(C29 H23 N5 O6), 8.5(H2 O), 2(F H)'
_chemical_formula_sum 'C183 H304 F2 N21 O26.5'
_chemical_formula_weight 3260.45
_space_group_crystal_system monoclinic
_space_group_IT_number 4
_space_group_name_Hall 'P 2yb'
_space_group_name_H-M_alt 'P 1 21 1'
_symmetry_space_group_name_Hall 'P 2yb'
_symmetry_space_group_name_H-M 'P 1 21 1'
_atom_sites_solution_hydrogens mixed
_atom_sites_solution_primary dual
_audit_creation_date 2018-07-02
_audit_creation_method
;
Olex2 1.2
(compiled 2018.05.29 svn.r3508 for OlexSys, GUI svn.r5506)
;
_audit_update_record
;
2018-07-09 deposited with the CCDC.
2019-01-14 downloaded from the CCDC.
;
_cell_angle_alpha 90
_cell_angle_beta 107.612(4)
_cell_angle_gamma 90
_cell_formula_units_Z 2
_cell_length_a 19.7262(8)
_cell_length_b 17.6337(6)
_cell_length_c 28.3261(9)
_cell_measurement_reflns_used 17622
_cell_measurement_temperature 100(2)
_cell_measurement_theta_max 24.7040
_cell_measurement_theta_min 2.1250
_cell_volume 9391.3(6)
_computing_cell_refinement
'CrysAlisPro, Agilent Technologies, Version 1.171.37.35 (release 13-08-2014 CrysAlis171 .NET) (compiled Aug 13 2014,18:06:01)'
_computing_data_collection 'CrystalClear-SM Expert 3.1 b27 (Rigaku, 2013)'
_computing_data_reduction
'CrysAlisPro, Agilent Technologies, Version 1.171.37.35 (release 13-08-2014 CrysAlis171 .NET) (compiled Aug 13 2014,18:06:01)'
_computing_molecular_graphics 'Olex2 (Dolomanov et al., 2009)'
_computing_publication_material 'Olex2 (Dolomanov et al., 2009)'
_computing_structure_refinement 'ShelXL (Sheldrick, 2015)'
_computing_structure_solution 'ShelXT (Sheldrick, 2015)'
_diffrn_ambient_temperature 100(2)
_diffrn_detector 'CCD area detector'
_diffrn_detector_area_resol_mean 28.5714
_diffrn_detector_type 'Rigaku HG Saturn724+ (2x2 bin mode)'
_diffrn_measured_fraction_theta_full 0.999
_diffrn_measured_fraction_theta_max 0.999
_diffrn_measurement_details
;
#__ type_ start__ end____ width___ exp.time_
  1 omega -107.00   73.00   1.0000  100.0000
omega____ theta____ kappa____ phi______ frames
    -      -17.0000    0.0000  -90.0000 180

#__ type_ start__ end____ width___ exp.time_
  2 omega  -53.00   35.00   1.0000  100.0000
omega____ theta____ kappa____ phi______ frames
    -      -17.0000   54.0000 -120.0000 88

#__ type_ start__ end____ width___ exp.time_
  3 omega -107.00  -86.00   1.0000  100.0000
omega____ theta____ kappa____ phi______ frames
    -      -17.0000    0.0000  -60.0000 21
;
_diffrn_measurement_device 'four-circle \k goniometer'
_diffrn_measurement_device_type
'Rigaku FRE+ equipped with HF Varimax confocal mirrors and an AFC12 goniometer and HG Saturn 724+ detector'
_diffrn_measurement_method 'profile data from \w-scans'
_diffrn_measurement_specimen_support 'MiTeGen MicroLoop'
_diffrn_orient_matrix_UB_11 0.0204369000
_diffrn_orient_matrix_UB_12 0.0276287000
_diffrn_orient_matrix_UB_13 -0.0078099000
_diffrn_orient_matrix_UB_21 -0.0315620000
_diffrn_orient_matrix_UB_22 0.0200302000
_diffrn_orient_matrix_UB_23 -0.0124061000
_diffrn_orient_matrix_UB_31 0.0031528000
_diffrn_orient_matrix_UB_32 0.0212836000
_diffrn_orient_matrix_UB_33 0.0218072000
_diffrn_radiation_collimation 0.2
_diffrn_radiation_monochromator 'Confocal mirrors, HF Varimax'
_diffrn_radiation_probe x-ray
_diffrn_radiation_type MoK\a
_diffrn_radiation_wavelength 0.71075
_diffrn_reflns_av_R_equivalents 0.0675
_diffrn_reflns_av_unetI/netI 0.1186
_diffrn_reflns_Laue_measured_fraction_full 0.999
_diffrn_reflns_Laue_measured_fraction_max 0.999
_diffrn_reflns_limit_h_max 19
_diffrn_reflns_limit_h_min -23
_diffrn_reflns_limit_k_max 14
_diffrn_reflns_limit_k_min -20
_diffrn_reflns_limit_l_max 33
_diffrn_reflns_limit_l_min -25
_diffrn_reflns_number 54455
_diffrn_reflns_point_group_measured_fraction_full 0.795
_diffrn_reflns_point_group_measured_fraction_max 0.795
_diffrn_reflns_theta_full 25.028
_diffrn_reflns_theta_max 25.028
_diffrn_reflns_theta_min 1.568
_diffrn_source 'Rotating Anode'
_diffrn_source_current 55.0
_diffrn_source_power 2.475
_diffrn_source_target Mo
_diffrn_source_type 'Rigaku FRE+'
_diffrn_source_voltage 45.0
_exptl_absorpt_coefficient_mu 0.078
_exptl_absorpt_correction_T_max 1.00000
_exptl_absorpt_correction_T_min 0.59263
_exptl_absorpt_correction_type multi-scan
_exptl_absorpt_process_details
'CrysAlisPro, Agilent Technologies, Version 1.171.37.35 (release 13-08-2014 CrysAlis171 .NET) (compiled Aug 13 2014,18:06:01) Empirical absorption correction using spherical harmonics, implemented in SCALE3 ABSPACK scaling algorithm.'
_exptl_crystal_colour colourless
_exptl_crystal_colour_primary colourless
_exptl_crystal_density_diffrn 1.153
_exptl_crystal_description needle
_exptl_crystal_F_000 3558
_exptl_crystal_size_max 0.25
_exptl_crystal_size_mid 0.05
_exptl_crystal_size_min 0.01
_refine_diff_density_max 0.867
_refine_diff_density_min -0.254
_refine_diff_density_rms 0.065
_refine_ls_abs_structure_details
;
 Flack x determined using 3829 quotients [(I+)-(I-)]/[(I+)+(I-)]
 (Parsons, Flack and Wagner, Acta Cryst. B69 (2013) 249-259).
;
_refine_ls_abs_structure_Flack -0.1(6)
_refine_ls_extinction_method none
_refine_ls_goodness_of_fit_ref 1.009
_refine_ls_hydrogen_treatment constr
_refine_ls_matrix_type full
_refine_ls_number_parameters 2510
_refine_ls_number_reflns 26411
_refine_ls_number_restraints 4364
_refine_ls_restrained_S_all 0.951
_refine_ls_R_factor_all 0.1698
_refine_ls_R_factor_gt 0.0896
_refine_ls_shift/su_max 0.001
_refine_ls_shift/su_mean 0.000
_refine_ls_structure_factor_coef Fsqd
_refine_ls_weighting_details 'w=1/[\s^2^(Fo^2^)+(0.1354P)^2^+1.2638P] where P=(Fo^2^+2Fc^2^)/3'
_refine_ls_weighting_scheme calc
_refine_ls_wR_factor_gt 0.2068
_refine_ls_wR_factor_ref 0.2547
_reflns_Friedel_coverage 0.538
_reflns_Friedel_fraction_full 0.577
_reflns_Friedel_fraction_max 0.577
_reflns_number_gt 14476
_reflns_number_total 26411
_reflns_threshold_expression 'I > 2\s(I)'
_cod_data_source_file c8cc09962f2.cif
_cod_data_source_block TBA_HL1-HF
_cod_original_formula_sum 'C183 H304 F2 N21 O26.50'
_cod_database_code 7122836
_shelx_shelxl_version_number 2018/3
_chemical_oxdiff_formula 'C29 H24 N5 O6 (C16H36N)2 F (H2O)2'
_shelx_space_group_comment
;
The symmetry employed for this shelxl refinement is uniquely defined
by the following loop, which should always be used as a source of
symmetry information in preference to the above space-group names.
They are only intended as comments.
;
_shelx_estimated_absorpt_t_max 0.999
_shelx_estimated_absorpt_t_min 0.981
_reflns_odcompleteness_completeness 99.88
_reflns_odcompleteness_iscentric 1
_reflns_odcompleteness_theta 24.97
_olex2_refinement_description
;
1. Fixed Uiso
 At 1.2 times of:
  All C(H) groups, All C(H,H) groups, All C(H,H,H,H) groups, All N(H) groups
 At 1.5 times of:
  All C(H,H,H) groups, All O(H,H) groups, All F(H) groups
2. Restrained distances
 C394-C396 = C209-C401 = C413-C401
 -2.4 with sigma of 0.03
 C374-C376
 -2.4 with sigma of 0.03
 O32-H2B = H1-O2 = H10Y-O65 = H-O62 = H10X-F1
 2 with sigma of 0.04
 C332-C131 = C368-C367 = C168-C167
 1.54 with sigma of 0.03
 H0AA-O62
 2 with sigma of 0.02
 C390-C389
 1.54 with sigma of 0.03
 O6-H3AA = H10W-O5 = O103-H10 = O32-HB
 2 with sigma of 0.04
 HF-O4
 2 with sigma of 0.03
 C183-C182 \\sim C383-C382
 with sigma of 0.02
 C184-C183 \\sim C384-C383
 with sigma of 0.02
 C386-C385 \\sim C186-C185
 with sigma of 0.02
 C387-C386 \\sim C187-C186
 with sigma of 0.02
 C387-C388 \\sim C188-C187
 with sigma of 0.02
 C393-N381 \\sim C193-N181
 with sigma of 0.02
 C396-C395 \\sim C196-C195
 with sigma of 0.02
 C395-C394 \\sim C195-C194
 with sigma of 0.02
 C394-C393 \\sim C194-C193
 with sigma of 0.02
 C181-C189 \\sim C181-C193 \\sim C181-C185 \\sim C189-C193 \\sim C189-C185
\\sim C193-C185
 with sigma of 0.04
 N181-C181 \\sim N181-C189 \\sim N181-C193 \\sim N181-C185
 with sigma of 0.02
 N201-C209 \\sim N201-C401 \\sim N201-C201 \\sim N201-C205 \\sim N201-C405
\\sim N201-C213 \\sim N201-
 C413
 with sigma of 0.02
 C409-C413 \\sim C405-C401
 with sigma of 0.04
 N401-C409 \\sim N401-C413 \\sim N401-C405 \\sim N401-C401
 with sigma of 0.02
 C205-C209 \\sim C205-C213 \\sim C205-C201 \\sim C209-C213 \\sim C209-C201
\\sim C213-C201
 with sigma of 0.04
 N201-C205 \\sim N201-C209 \\sim N201-C213 \\sim N201-C201
 with sigma of 0.02
 C212-C211 \\sim C412-C411
 with sigma of 0.02
 C211-C210 \\sim C411-C410
 with sigma of 0.02
 C210-C209 \\sim C410-C409
 with sigma of 0.02
 C402-C401 \\sim C202-C201
 with sigma of 0.02
 C403-C402 \\sim C203-C202
 with sigma of 0.02
 C404-C403 \\sim C204-C203
 with sigma of 0.02
 C214-C213 \\sim C414-C413
 with sigma of 0.02
 C215-C214 \\sim C415-C414
 with sigma of 0.02
 C416-C415 \\sim C216-C215
 with sigma of 0.02
 C406-C405 \\sim C206-C205
 with sigma of 0.02
 C407-C406 \\sim C207-C206
 with sigma of 0.02
 C208-C207 \\sim C408-C407
 with sigma of 0.02
 C156-C155 \\sim C355-C356
 with sigma of 0.02
 C154-C153 \\sim C354-C153
 with sigma of 0.02
 C155-C154 \\sim C355-C354
 with sigma of 0.02
 C356-C355 \\sim C156-C155
 with sigma of 0.02
 C374-C173 \\sim C174-C173
 with sigma of 0.02
 C375-C374 \\sim C175-C174
 with sigma of 0.02
 C376-C375 \\sim C176-C175
 with sigma of 0.02
 C374-C373 \\sim C174-C173
 with sigma of 0.02
 N161-C173 \\sim N161-C373
 with sigma of 0.02
 C132-C131 \\sim C332-C331
 with sigma of 0.02
 C130-C331 \\sim C131-C130
 with sigma of 0.02
 C332-C331 \\sim C132-C131
 with sigma of 0.02
 C331-C130 \\sim C131-C130
 with sigma of 0.02
 N181-C189 \\sim N381-C389 \\sim N181-C181 \\sim N381-C381 \\sim N381-C385
\\sim N181-C185 \\sim N181-
 C193
 with sigma of 0.02
 C393-C389 \\sim C393-C381 \\sim C385-C389 \\sim C385-C381 \\sim C389-C381
 with sigma of 0.04
 N381-C393 \\sim N381-C385 \\sim N381-C389 \\sim N381-C381
 with sigma of 0.02
3. Uiso/Uaniso restraints and constraints
All non-hydrogen atoms have similar U: within 2A with sigma of 0.04 and sigma
for terminal atoms of 0.08
Uanis(C412) = Uanis(C212)
Uanis(C388) = Uanis(C188)
Uanis(C332) = Uanis(C132)
4. Rigid body (RIGU) restrains
 All non-hydrogen atoms
 with sigma for 1-2 distances of 0.002 and sigma for 1-3 distances of 0.002
5. Others
 Sof(H13K)=Sof(H13L)=Sof(C336)=Sof(H33F)=Sof(H33G)=Sof(H33H)=1-FVAR(1)
 Sof(H13I)=Sof(H13J)=Sof(C136)=Sof(H13R)=Sof(H13S)=Sof(H13T)=FVAR(1)
 Sof(H15J)=Sof(H15K)=Sof(C354)=Sof(H35A)=Sof(H35B)=Sof(C355)=Sof(H35C)=
 Sof(H35D)=Sof(C356)=Sof(H35E)=Sof(H35F)=Sof(H35G)=1-FVAR(2)
 Sof(H15H)=Sof(H15I)=Sof(C154)=Sof(H15L)=Sof(H15M)=Sof(C155)=Sof(H15N)=
 Sof(H15O)=Sof(C156)=Sof(H15P)=Sof(H15Q)=Sof(H15R)=FVAR(2)
 Sof(H16N)=Sof(H16O)=Sof(C367)=Sof(H36A)=Sof(H36B)=Sof(C368)=Sof(H36C)=
 Sof(H36D)=Sof(H36E)=1-FVAR(3)
 Sof(H16L)=Sof(H16M)=Sof(C167)=Sof(H16R)=Sof(H16S)=Sof(C168)=Sof(H16T)=
 Sof(H16U)=Sof(H16V)=FVAR(3)
 Sof(N381)=Sof(C381)=Sof(H38A)=Sof(H38B)=Sof(C382)=Sof(H38C)=Sof(H38D)=
 Sof(C383)=Sof(H38E)=Sof(H38F)=Sof(C384)=Sof(H38G)=Sof(H38H)=Sof(H38I)=
 Sof(C385)=Sof(H38J)=Sof(H38K)=Sof(C386)=Sof(H38L)=Sof(H38M)=Sof(C387)=
 Sof(H38N)=Sof(H38O)=Sof(C388)=Sof(H38P)=Sof(H38Q)=Sof(H38R)=Sof(C389)=
 Sof(H38S)=Sof(H38T)=Sof(C390)=Sof(H39C)=Sof(H39D)=Sof(C391)=Sof(H39E)=
 Sof(H39F)=Sof(C392)=Sof(H39G)=Sof(H39H)=Sof(H39I)=Sof(C393)=Sof(H39J)=
 Sof(H39K)=Sof(C394)=Sof(H39L)=Sof(H39M)=Sof(C395)=Sof(H39N)=Sof(H39O)=
 Sof(C396)=Sof(H39P)=Sof(H39Q)=Sof(H39R)=1-FVAR(4)
 Sof(N181)=Sof(C181)=Sof(H18A)=Sof(H18B)=Sof(C182)=Sof(H18C)=Sof(H18D)=
 Sof(C183)=Sof(H18E)=Sof(H18F)=Sof(C184)=Sof(H18G)=Sof(H18H)=Sof(H18I)=
 Sof(C185)=Sof(H18J)=Sof(H18K)=Sof(C186)=Sof(H18L)=Sof(H18M)=Sof(C187)=
 Sof(H18N)=Sof(H18O)=Sof(C188)=Sof(H18P)=Sof(H18Q)=Sof(H18R)=Sof(C189)=
 Sof(H18S)=Sof(H18T)=Sof(C190)=Sof(H19A)=Sof(H19B)=Sof(C191)=Sof(H19C)=
 Sof(H19D)=Sof(C192)=Sof(H19E)=Sof(H19F)=Sof(H19G)=Sof(C193)=Sof(H19H)=
 Sof(H19I)=Sof(C194)=Sof(H19J)=Sof(H19K)=Sof(C195)=Sof(H19L)=Sof(H19M)=
 Sof(C196)=Sof(H19N)=Sof(H19O)=Sof(H19P)=FVAR(4)
 Sof(N401)=Sof(C401)=Sof(H40A)=Sof(H40B)=Sof(C402)=Sof(H40C)=Sof(H40D)=
 Sof(C403)=Sof(H40E)=Sof(H40F)=Sof(C404)=Sof(H40G)=Sof(H40H)=Sof(H40I)=
 Sof(C405)=Sof(H40J)=Sof(H40K)=Sof(C406)=Sof(H40L)=Sof(H40M)=Sof(C407)=
 Sof(H40N)=Sof(H40O)=Sof(C408)=Sof(H40P)=Sof(H40Q)=Sof(H40R)=Sof(C409)=
 Sof(H40S)=Sof(H40T)=Sof(C410)=Sof(H41A)=Sof(H41B)=Sof(C411)=Sof(H41C)=
 Sof(H41D)=Sof(C412)=Sof(H41E)=Sof(H41F)=Sof(H41G)=Sof(C413)=Sof(H41H)=
 Sof(H41I)=Sof(C414)=Sof(H41J)=Sof(H41K)=Sof(C415)=Sof(H41L)=Sof(H41M)=
 Sof(C416)=Sof(H41N)=Sof(H41O)=Sof(H41P)=1-FVAR(5)
 Sof(N201)=Sof(C201)=Sof(H20A)=Sof(H20B)=Sof(C202)=Sof(H20C)=Sof(H20D)=
 Sof(C203)=Sof(H20E)=Sof(H20F)=Sof(C204)=Sof(H20G)=Sof(H20H)=Sof(H20I)=
 Sof(C205)=Sof(H20J)=Sof(H20K)=Sof(C206)=Sof(H20L)=Sof(H20M)=Sof(C207)=
 Sof(H20N)=Sof(H20O)=Sof(C208)=Sof(H20P)=Sof(H20Q)=Sof(H20R)=Sof(C209)=
 Sof(H20S)=Sof(H20T)=Sof(C210)=Sof(H21C)=Sof(H21D)=Sof(C211)=Sof(H21E)=
 Sof(H21F)=Sof(C212)=Sof(H21G)=Sof(H21H)=Sof(H21I)=Sof(C213)=Sof(H21J)=
 Sof(H21K)=Sof(C214)=Sof(H21L)=Sof(H21M)=Sof(C215)=Sof(H21N)=Sof(H21O)=
 Sof(C216)=Sof(H21P)=Sof(H21Q)=Sof(H21R)=FVAR(5)
 Sof(H13C)=Sof(H13D)=Sof(C331)=Sof(H33A)=Sof(H33B)=Sof(C332)=Sof(H33C)=
 Sof(H33D)=Sof(H33E)=1-FVAR(6)
 Sof(H13A)=Sof(H13B)=Sof(C131)=Sof(H13M)=Sof(H13N)=Sof(C132)=Sof(H13O)=
 Sof(H13P)=Sof(H13Q)=FVAR(6)
 Sof(C373)=Sof(H37A)=Sof(H37B)=Sof(C374)=Sof(H37C)=Sof(H37D)=Sof(C375)=
 Sof(H37E)=Sof(H37F)=Sof(C376)=Sof(H37G)=Sof(H37H)=Sof(H37I)=1-FVAR(7)
 Sof(C173)=Sof(H17H)=Sof(H17I)=Sof(C174)=Sof(H17J)=Sof(H17K)=Sof(C175)=
 Sof(H17L)=Sof(H17M)=Sof(C176)=Sof(H17N)=Sof(H17O)=Sof(H17P)=FVAR(7)
 Fixed Sof: O109(0.5) H10Z(0.5) HA(0.5)
6.a Free rotating group:
 O102(H10U,H10V), O103(H10W,H10X), O101(H10Y,H), O109(H10Z,HA,O104,H10,HB,O108,
 H0AA,HC), O105(H1AA,HD), O106(H2AA,HE,O107,H3AA,HF), F2(H2B,F1,H1)
6.b Ternary CH refined with riding coordinates:
 C37(H37), C49(H49), C67(H67), C79(H79), C7(H7), C19(H19)
6.c Secondary CH2 refined with riding coordinates:
 C161(H16A,H16B), C162(H16C,H16D), C163(H16E,H16F), C165(H16J,H16K), C166(H16L,
 H16M), C166(H16N,H16O), C169(H16P,H16Q), C170(H17A,H17B), C171(H17C,H17D),
 C167(H16R,H16S), C173(H17H,H17I), C174(H17J,H17K), C175(H17L,H17M), C367(H36A,
 H36B), C373(H37A,H37B), C374(H37C,H37D), C375(H37E,H37F), C39(H39A,H39B),
 C51(H51A,H51B), C121(H12A,H12B), C122(H12C,H12D), C123(H12E,H12F), C125(H12J,
 H12K), C126(H12L,H12M), C127(H12N,H12O), C129(H12S,H12T), C130(H13A,H13B),
 C130(H13C,H13D), C133(H13E,H13F), C134(H13G,H13H), C135(H13I,H13J), C135(H13K,
 H13L), C131(H13M,H13N), C331(H33A,H33B), C141(H14A,H14B), C142(H14C,H14D),
 C143(H14E,H14F), C145(H14J,H14K), C146(H14L,H14M), C147(H14N,H14O), C149(H14S,
 H14T), C150(H15A,H15B), C151(H15C,H15D), C153(H15H,H15I), C153(H15J,H15K),
 C154(H15L,H15M), C155(H15N,H15O), C354(H35A,H35B), C355(H35C,H35D), C69(H69A,
 H69B), C81(H81A,H81B), C9(H9A,H9B), C21(H21A,H21B), C381(H38A,H38B), C382(H38C,
 H38D), C383(H38E,H38F), C385(H38J,H38K), C386(H38L,H38M), C387(H38N,H38O),
 C389(H38S,H38T), C390(H39C,H39D), C391(H39E,H39F), C393(H39J,H39K), C394(H39L,
 H39M), C395(H39N,H39O), C201(H20A,H20B), C202(H20C,H20D), C203(H20E,H20F),
 C205(H20J,H20K), C206(H20L,H20M), C207(H20N,H20O), C209(H20S,H20T), C210(H21C,
 H21D), C211(H21E,H21F), C213(H21J,H21K), C214(H21L,H21M), C215(H21N,H21O),
 C181(H18A,H18B), C182(H18C,H18D), C183(H18E,H18F), C185(H18J,H18K), C186(H18L,
 H18M), C187(H18N,H18O), C189(H18S,H18T), C190(H19A,H19B), C191(H19C,H19D),
 C193(H19H,H19I), C194(H19J,H19K), C195(H19L,H19M), C101(H10A,H10B), C102(H10C,
 H10D), C103(H10E,H10F), C105(H10J,H10K), C106(H10L,H10M), C107(H10N,H10O),
 C109(H10S,H10T), C110(H11A,H11B), C111(H11C,H11D), C113(H11H,H11I), C114(H11J,
 H11K), C115(H11L,H11M), C401(H40A,H40B), C402(H40C,H40D), C403(H40E,H40F),
 C405(H40J,H40K), C406(H40L,H40M), C407(H40N,H40O), C409(H40S,H40T), C410(H41A,
 H41B), C411(H41C,H41D), C413(H41H,H41I), C414(H41J,H41K), C415(H41L,H41M)
6.d Me refined with riding coordinates:
 C164(H16G,H16H,H16I), C172(H17E,H17F,H17G), C168(H16T,H16U,H16V), C176(H17N,
 H17O,H17P), C368(H36C,H36D,H36E), C376(H37G,H37H,H37I), C124(H12G,H12H,H12I),
 C128(H12P,H12Q,H12R), C132(H13O,H13P,H13Q), C136(H13R,H13S,H13T), C332(H33C,
 H33D,H33E), C336(H33F,H33G,H33H), C144(H14G,H14H,H14I), C148(H14P,H14Q,H14R),
 C152(H15E,H15F,H15G), C156(H15P,H15Q,H15R), C356(H35E,H35F,H35G), C384(H38G,
 H38H,H38I), C388(H38P,H38Q,H38R), C392(H39G,H39H,H39I), C396(H39P,H39Q,H39R),
 C204(H20G,H20H,H20I), C208(H20P,H20Q,H20R), C212(H21G,H21H,H21I), C216(H21P,
 H21Q,H21R), C184(H18G,H18H,H18I), C188(H18P,H18Q,H18R), C192(H19E,H19F,H19G),
 C196(H19N,H19O,H19P), C104(H10G,H10H,H10I), C108(H10P,H10Q,H10R), C112(H11E,
 H11F,H11G), C116(H11N,H11O,H11P), C404(H40G,H40H,H40I), C408(H40P,H40Q,H40R),
 C412(H41E,H41F,H41G), C416(H41N,H41O,H41P)
6.e Aromatic/amide H refined with riding coordinates:
 N32(H32), N33(H33), N34(H34), N35(H35), C32(H32A), C33(H33I), C34(H34A),
 C42(H42), C43(H43), C44(H44), C45(H45), C47(H47), C54(H54), C55(H55), C56(H56),
  C57(H57), C59(H59), N62(H62), N63(H63), N64(H64), N65(H65), C62(H62A),
 C63(H63A), C64(H64A), C72(H72), C73(H73), C74(H74), C75(H75), C77(H77),
 C84(H84), C85(H85), C86(H86), C87(H87), C89(H89), N2(H2), N3(H3), N4(H4),
 N5(H5), C2(H2A), C3(H3A), C4(H4A), C12(H12), C13(H13), C14(H14), C15(H15),
 C17(H17), C24(H24), C25(H25), C26(H26), C27(H27), C29(H29)
;
_olex2_diffrn_ambient_temperature_device 'Oxford Cryosystems'
_olex2_submission_special_instructions 'No special instructions were received'

loop_
_space_group_symop_operation_xyz
'x, y, z'
'-x, y+1/2, -z'

loop_
_atom_site_label
_atom_site_type_symbol
_atom_site_fract_x
_atom_site_fract_y
_atom_site_fract_z
_atom_site_U_iso_or_equiv
_atom_site_adp_type
_atom_site_occupancy
_atom_site_site_symmetry_order
_atom_site_calc_flag
_atom_site_refinement_flags_posn
_atom_site_refinement_flags_adp
_atom_site_refinement_flags_occupancy
_atom_site_disorder_assembly
_atom_site_disorder_group
N161 N -0.5221(4) -0.4993(5) 0.0981(3) 0.0497(17) Uani 1 1 d D U . . .
C161 C -0.5862(5) -0.5220(6) 0.1145(4) 0.052(2) Uani 1 1 d . U . . .
H16A H -0.619710 -0.550399 0.087082 0.063 Uiso 1 1 calc R . . . .
H16B H -0.569677 -0.557209 0.142905 0.063 Uiso 1 1 calc R . . . .
C162 C -0.6261(5) -0.4591(6) 0.1292(4) 0.053(3) Uani 1 1 d . U . . .
H16C H -0.646294 -0.425418 0.100381 0.064 Uiso 1 1 calc R . . . .
H16D H -0.592976 -0.428680 0.155652 0.064 Uiso 1 1 calc R . . . .
C163 C -0.6856(5) -0.4886(6) 0.1475(4) 0.057(3) Uani 1 1 d . U . . .
H16E H -0.664831 -0.515738 0.179221 0.069 Uiso 1 1 calc R . . . .
H16F H -0.714324 -0.525373 0.123218 0.069 Uiso 1 1 calc R . . . .
C164 C -0.7338(6) -0.4254(7) 0.1553(4) 0.071(4) Uani 1 1 d . U . . .
H16G H -0.771371 -0.447181 0.167107 0.106 Uiso 1 1 calc R . . . .
H16H H -0.705740 -0.389420 0.179823 0.106 Uiso 1 1 calc R . . . .
H16I H -0.755231 -0.399055 0.123823 0.106 Uiso 1 1 calc R . . . .
C165 C -0.5429(6) -0.4423(6) 0.0569(4) 0.055(2) Uani 1 1 d . U . . .
H16J H -0.558670 -0.395542 0.069792 0.066 Uiso 1 1 calc R . . . .
H16K H -0.499991 -0.429391 0.047352 0.066 Uiso 1 1 calc R . . . .
C166 C -0.5998(7) -0.4660(7) 0.0116(4) 0.080(3) Uani 1 1 d . U . . .
H16L H -0.587932 -0.518810 0.005153 0.097 Uiso 0.51(2) 1 calc R . P A 1
H16M H -0.643604 -0.469178 0.021625 0.097 Uiso 0.51(2) 1 calc R . P A 1
H16N H -0.643698 -0.481262 0.019116 0.097 Uiso 0.49(2) 1 calc R . P A 2
H16O H -0.583968 -0.507882 -0.005881 0.097 Uiso 0.49(2) 1 calc R . P A 2
C169 C -0.4950(5) -0.5717(6) 0.0811(4) 0.049(2) Uani 1 1 d . U . . .
H16P H -0.534901 -0.595810 0.055455 0.058 Uiso 1 1 calc R . . . .
H16Q H -0.480257 -0.607072 0.109532 0.058 Uiso 1 1 calc R . . . .
C170 C -0.4329(5) -0.5619(7) 0.0600(4) 0.059(3) Uani 1 1 d . U . . .
H17A H -0.448504 -0.532401 0.028874 0.071 Uiso 1 1 calc R . . . .
H17B H -0.394002 -0.533649 0.083928 0.071 Uiso 1 1 calc R . . . .
C171 C -0.4063(5) -0.6392(6) 0.0501(4) 0.052(2) Uani 1 1 d . U . . .
H17C H -0.390884 -0.668185 0.081523 0.063 Uiso 1 1 calc R . . . .
H17D H -0.445899 -0.667378 0.026827 0.063 Uiso 1 1 calc R . . . .
C172 C -0.3449(5) -0.6339(7) 0.0286(4) 0.060(3) Uani 1 1 d . U . . .
H17E H -0.329631 -0.685085 0.022842 0.089 Uiso 1 1 calc R . . . .
H17F H -0.360177 -0.606238 -0.002870 0.089 Uiso 1 1 calc R . . . .
H17G H -0.305160 -0.607045 0.051828 0.089 Uiso 1 1 calc R . . . .
C167 C -0.6213(18) -0.429(2) -0.0368(13) 0.118(10) Uani 0.51(2) 1 d D U P A 1
H16R H -0.660311 -0.392875 -0.038739 0.141 Uiso 0.51(2) 1 calc R . P A 1
H16S H -0.638659 -0.467611 -0.063185 0.141 Uiso 0.51(2) 1 calc R . P A 1
C168 C -0.5548(19) -0.386(3) -0.0439(12) 0.181(17) Uani 0.51(2) 1 d D U P A 1
H16T H -0.568461 -0.361041 -0.076339 0.272 Uiso 0.51(2) 1 calc R . P A 1
H16U H -0.538153 -0.348027 -0.017785 0.272 Uiso 0.51(2) 1 calc R . P A 1
H16V H -0.516571 -0.422522 -0.042152 0.272 Uiso 0.51(2) 1 calc R . P A 1
C173 C -0.4605(11) -0.4706(11) 0.1441(6) 0.051(4) Uani 0.66(2) 1 d D U P B 1
H17H H -0.477595 -0.425794 0.158136 0.062 Uiso 0.66(2) 1 calc R . P B 1
H17I H -0.420344 -0.453910 0.132427 0.062 Uiso 0.66(2) 1 calc R . P B 1
C174 C -0.4315(12) -0.5312(14) 0.1870(8) 0.091(7) Uani 0.66(2) 1 d D U P B 1
H17J H -0.398435 -0.567760 0.179027 0.109 Uiso 0.66(2) 1 calc R . P B 1
H17K H -0.470676 -0.559120 0.194353 0.109 Uiso 0.66(2) 1 calc R . P B 1
C175 C -0.3900(13) -0.4739(18) 0.2327(7) 0.112(8) Uani 0.66(2) 1 d D U P B 1
H17L H -0.420660 -0.429191 0.231841 0.134 Uiso 0.66(2) 1 calc R . P B 1
H17M H -0.384382 -0.500545 0.264416 0.134 Uiso 0.66(2) 1 calc R . P B 1
C176 C -0.3174(13) -0.4462(16) 0.2322(12) 0.124(11) Uani 0.66(2) 1 d D U P B 1
H17N H -0.297356 -0.412816 0.260601 0.187 Uiso 0.66(2) 1 calc R . P B 1
H17O H -0.285833 -0.489795 0.234099 0.187 Uiso 0.66(2) 1 calc R . P B 1
H17P H -0.322210 -0.418245 0.201436 0.187 Uiso 0.66(2) 1 calc R . P B 1
C367 C -0.6116(17) -0.3809(19) -0.0225(9) 0.083(8) Uani 0.49(2) 1 d D U P A 2
H36A H -0.646414 -0.347842 -0.013617 0.099 Uiso 0.49(2) 1 calc R . P A 2
H36B H -0.565904 -0.353216 -0.015475 0.099 Uiso 0.49(2) 1 calc R . P A 2
C368 C -0.639(2) -0.402(2) -0.0767(9) 0.153(15) Uani 0.49(2) 1 d D U P A 2
H36C H -0.645807 -0.356220 -0.096988 0.230 Uiso 0.49(2) 1 calc R . P A 2
H36D H -0.603579 -0.434860 -0.084990 0.230 Uiso 0.49(2) 1 calc R . P A 2
H36E H -0.683722 -0.429511 -0.083140 0.230 Uiso 0.49(2) 1 calc R . P A 2
C373 C -0.468(2) -0.444(2) 0.1343(12) 0.063(7) Uani 0.34(2) 1 d D U P B 2
H37A H -0.491983 -0.397352 0.140548 0.075 Uiso 0.34(2) 1 calc R . P B 2
H37B H -0.428573 -0.430049 0.121270 0.075 Uiso 0.34(2) 1 calc R . P B 2
C374 C -0.441(2) -0.495(2) 0.1835(13) 0.108(11) Uani 0.34(2) 1 d D U P B 2
H37C H -0.457738 -0.547626 0.173607 0.130 Uiso 0.34(2) 1 calc R . P B 2
H37D H -0.466669 -0.477611 0.206355 0.130 Uiso 0.34(2) 1 calc R . P B 2
C375 C -0.356(2) -0.503(3) 0.217(2) 0.140(14) Uani 0.34(2) 1 d D U P B 2
H37E H -0.349502 -0.522985 0.250989 0.167 Uiso 0.34(2) 1 calc R . P B 2
H37F H -0.326950 -0.532684 0.200547 0.167 Uiso 0.34(2) 1 calc R . P B 2
C376 C -0.345(3) -0.418(3) 0.2155(16) 0.121(15) Uani 0.34(2) 1 d D U P B 2
H37G H -0.295990 -0.404903 0.233899 0.182 Uiso 0.34(2) 1 calc R . P B 2
H37H H -0.355422 -0.401240 0.180996 0.182 Uiso 0.34(2) 1 calc R . P B 2
H37I H -0.377578 -0.391711 0.230554 0.182 Uiso 0.34(2) 1 calc R . P B 2
O31 O -0.0264(4) -0.3276(5) 0.2448(2) 0.082(3) Uani 1 1 d . U . . .
O32 O -0.1315(5) -0.1051(6) 0.2438(3) 0.099(3) Uani 1 1 d D U . . .
O33 O -0.0294(5) -0.1101(5) 0.3008(3) 0.094(3) Uani 1 1 d . U . . .
O34 O -0.3610(4) -0.3853(4) 0.0692(3) 0.066(2) Uani 1 1 d . U . . .
O35 O -0.3245(5) -0.1595(5) 0.0046(3) 0.086(3) Uani 1 1 d . U . . .
O36 O -0.4082(5) -0.2346(8) -0.0303(3) 0.134(5) Uani 1 1 d . U . . .
O102 O -0.2348(6) -0.0577(6) 0.0593(3) 0.096(3) Uani 1 1 d . U . . .
H10U H -0.260064 -0.096143 0.044502 0.144 Uiso 1 1 d G . . . .
H10V H -0.226937 -0.066532 0.090687 0.144 Uiso 1 1 d G . . . .
N31 N -0.1946(4) -0.3282(4) 0.1521(2) 0.0390(17) Uani 1 1 d . U . . .
N32 N -0.0879(4) -0.2302(5) 0.1981(3) 0.055(2) Uani 1 1 d . U . . .
H32 H -0.124941 -0.218411 0.172805 0.066 Uiso 1 1 calc R . . . .
N33 N 0.0069(4) -0.1386(5) 0.0664(3) 0.054(2) Uani 1 1 d . U . . .
H33 H -0.003568 -0.132614 0.034140 0.065 Uiso 1 1 calc R . . . .
N34 N -0.3136(3) -0.2692(4) 0.0869(2) 0.0293(15) Uani 1 1 d . U . . .
H34 H -0.276210 -0.242511 0.103472 0.035 Uiso 1 1 calc R . . . .
N35 N -0.4107(4) -0.2243(5) 0.2051(2) 0.0407(19) Uani 1 1 d . U . . .
H35 H -0.393703 -0.234725 0.236935 0.049 Uiso 1 1 calc R . . . .
C31 C -0.2438(5) -0.3764(5) 0.1240(3) 0.0378(18) Uani 1 1 d . U . . .
C32 C -0.2334(6) -0.4541(6) 0.1252(4) 0.058(3) Uani 1 1 d . U . . .
H32A H -0.268431 -0.486441 0.104387 0.070 Uiso 1 1 calc R . . . .
C33 C -0.1710(6) -0.4846(7) 0.1572(4) 0.064(3) Uani 1 1 d . U . . .
H33I H -0.162712 -0.537713 0.159188 0.077 Uiso 1 1 calc R . . . .
C34 C -0.1229(6) -0.4357(7) 0.1850(4) 0.061(3) Uani 1 1 d . U . . .
H34A H -0.079742 -0.454680 0.206926 0.073 Uiso 1 1 calc R . . . .
C35 C -0.1349(5) -0.3594(6) 0.1825(3) 0.048(2) Uani 1 1 d . U . . .
C36 C -0.0788(6) -0.3016(7) 0.2127(3) 0.057(2) Uani 1 1 d . U . . .
C37 C -0.0384(6) -0.1699(7) 0.2225(4) 0.063(2) Uani 1 1 d . U . . .
H37 H 0.008995 -0.192291 0.240338 0.075 Uiso 1 1 calc R . . . .
C38 C -0.0702(8) -0.1274(8) 0.2611(4) 0.075(3) Uani 1 1 d . U . . .
C39 C -0.0303(6) -0.1110(7) 0.1839(4) 0.064(3) Uani 1 1 d . U . . .
H39A H -0.077297 -0.086924 0.169046 0.077 Uiso 1 1 calc R . . . .
H39B H 0.002459 -0.070935 0.201968 0.077 Uiso 1 1 calc R . . . .
C40 C -0.0040(5) -0.1379(6) 0.1424(4) 0.048(2) Uani 1 1 d . U . . .
C41 C 0.0627(5) -0.1726(5) 0.1448(3) 0.0424(19) Uani 1 1 d . U . . .
C42 C 0.1155(6) -0.2054(6) 0.1850(4) 0.055(2) Uani 1 1 d . U . . .
H42 H 0.110522 -0.208839 0.217218 0.066 Uiso 1 1 calc R . . . .
C43 C 0.1783(6) -0.2336(6) 0.1734(4) 0.066(3) Uani 1 1 d . U . . .
H43 H 0.216900 -0.254904 0.198632 0.080 Uiso 1 1 calc R . . . .
C44 C 0.1805(6) -0.2289(7) 0.1261(4) 0.070(3) Uani 1 1 d . U . . .
H44 H 0.221896 -0.246921 0.119235 0.084 Uiso 1 1 calc R . . . .
C45 C 0.1269(6) -0.2000(6) 0.0877(4) 0.066(3) Uani 1 1 d . U . . .
H45 H 0.130436 -0.199438 0.055022 0.079 Uiso 1 1 calc R . . . .
C46 C 0.0683(6) -0.1721(6) 0.0976(4) 0.051(2) Uani 1 1 d . U . . .
C47 C -0.0339(6) -0.1168(6) 0.0953(4) 0.051(2) Uani 1 1 d . U . . .
H47 H -0.077672 -0.090207 0.083575 0.062 Uiso 1 1 calc R . . . .
C48 C -0.3107(5) -0.3424(6) 0.0909(3) 0.041(2) Uani 1 1 d . U . . .
C49 C -0.3761(4) -0.2291(5) 0.0563(3) 0.0327(18) Uani 1 1 d . U . . .
H49 H -0.417291 -0.264885 0.049024 0.039 Uiso 1 1 calc R . . . .
C50 C -0.3669(6) -0.2042(6) 0.0066(3) 0.047(2) Uani 1 1 d . U . . .
C51 C -0.3932(5) -0.1609(5) 0.0854(3) 0.0331(19) Uani 1 1 d . U . . .
H51A H -0.350723 -0.127956 0.096797 0.040 Uiso 1 1 calc R . . . .
H51B H -0.432069 -0.130589 0.063003 0.040 Uiso 1 1 calc R . . . .
C52 C -0.4147(4) -0.1859(5) 0.1287(3) 0.0315(19) Uani 1 1 d . U . . .
C53 C -0.4849(4) -0.2102(5) 0.1282(3) 0.0307(18) Uani 1 1 d . U . . .
C54 C -0.5508(4) -0.2127(6) 0.0920(3) 0.041(2) Uani 1 1 d . U . . .
H54 H -0.555928 -0.197966 0.058858 0.049 Uiso 1 1 calc R . . . .
C55 C -0.6090(5) -0.2374(7) 0.1059(3) 0.055(3) Uani 1 1 d . U . . .
H55 H -0.654306 -0.238616 0.081480 0.066 Uiso 1 1 calc R . . . .
C56 C -0.6041(5) -0.2602(6) 0.1532(3) 0.052(3) Uani 1 1 d . U . . .
H56 H -0.645565 -0.275951 0.160922 0.063 Uiso 1 1 calc R . . . .
C57 C -0.5391(5) -0.2602(6) 0.1894(3) 0.043(2) Uani 1 1 d . U . . .
H57 H -0.534587 -0.277773 0.221945 0.051 Uiso 1 1 calc R . . . .
C58 C -0.4795(5) -0.2333(5) 0.1768(3) 0.0323(18) Uani 1 1 d . U . . .
C59 C -0.3718(5) -0.1960(5) 0.1759(3) 0.036(2) Uani 1 1 d . U . . .
H59 H -0.322353 -0.185200 0.187044 0.043 Uiso 1 1 calc R . . . .
N121 N -0.4725(4) -0.0028(5) 0.2489(3) 0.0475(17) Uani 1 1 d . U . . .
C121 C -0.4574(6) 0.0505(6) 0.2930(3) 0.055(3) Uani 1 1 d . U . . .
H12A H -0.436970 0.097961 0.284478 0.066 Uiso 1 1 calc R . . . .
H12B H -0.503110 0.063608 0.298653 0.066 Uiso 1 1 calc R . . . .
C122 C -0.4073(8) 0.0202(7) 0.3412(4) 0.091(4) Uani 1 1 d . U . . .
H12C H -0.360350 0.009641 0.336635 0.110 Uiso 1 1 calc R . . . .
H12D H -0.426308 -0.028101 0.349684 0.110 Uiso 1 1 calc R . . . .
C123 C -0.3977(7) 0.0770(7) 0.3843(4) 0.080(4) Uani 1 1 d . U . . .
H12E H -0.445115 0.092413 0.386158 0.096 Uiso 1 1 calc R . . . .
H12F H -0.372140 0.051711 0.415860 0.096 Uiso 1 1 calc R . . . .
C124 C -0.3576(6) 0.1455(6) 0.3782(4) 0.062(3) Uani 1 1 d . U . . .
H12G H -0.352823 0.179834 0.406192 0.094 Uiso 1 1 calc R . . . .
H12H H -0.310326 0.130591 0.376982 0.094 Uiso 1 1 calc R . . . .
H12I H -0.383283 0.171283 0.347287 0.094 Uiso 1 1 calc R . . . .
C125 C -0.5037(5) -0.0770(6) 0.2592(4) 0.050(2) Uani 1 1 d . U . . .
H12J H -0.512522 -0.109282 0.229351 0.060 Uiso 1 1 calc R . . . .
H12K H -0.467463 -0.102919 0.286369 0.060 Uiso 1 1 calc R . . . .
C126 C -0.5708(6) -0.0727(6) 0.2729(4) 0.061(3) Uani 1 1 d . U . . .
H12L H -0.608902 -0.050686 0.245005 0.073 Uiso 1 1 calc R . . . .
H12M H -0.563673 -0.039109 0.301933 0.073 Uiso 1 1 calc R . . . .
C127 C -0.5933(5) -0.1507(6) 0.2850(4) 0.054(3) Uani 1 1 d . U . . .
H12N H -0.597754 -0.184374 0.256177 0.065 Uiso 1 1 calc R . . . .
H12O H -0.555048 -0.171596 0.313244 0.065 Uiso 1 1 calc R . . . .
C128 C -0.6622(5) -0.1532(6) 0.2977(4) 0.059(3) Uani 1 1 d . U . . .
H12P H -0.672372 -0.205550 0.304893 0.089 Uiso 1 1 calc R . . . .
H12Q H -0.658071 -0.121370 0.326762 0.089 Uiso 1 1 calc R . . . .
H12R H -0.700874 -0.134177 0.269565 0.089 Uiso 1 1 calc R . . . .
C129 C -0.5222(6) 0.0391(6) 0.2061(3) 0.054(2) Uani 1 1 d . U . . .
H12S H -0.564964 0.053551 0.215395 0.065 Uiso 1 1 calc R . . . .
H12T H -0.498559 0.086506 0.200944 0.065 Uiso 1 1 calc R . . . .
C130 C -0.5459(8) -0.0027(9) 0.1580(4) 0.094(4) Uani 1 1 d D U . . .
H13A H -0.503840 -0.023489 0.150247 0.112 Uiso 0.768(14) 1 calc R . P C 1
H13B H -0.576594 -0.045790 0.160894 0.112 Uiso 0.768(14) 1 calc R . P C 1
H13C H -0.573871 -0.047078 0.162800 0.112 Uiso 0.232(14) 1 calc R . P C 2
H13D H -0.502712 -0.022793 0.151457 0.112 Uiso 0.232(14) 1 calc R . P C 2
C133 C -0.4018(6) -0.0249(6) 0.2396(4) 0.065(3) Uani 1 1 d . U . . .
H13E H -0.373615 -0.056043 0.267775 0.077 Uiso 1 1 calc R . . . .
H13F H -0.412769 -0.056966 0.209491 0.077 Uiso 1 1 calc R . . . .
C134 C -0.3573(7) 0.0404(8) 0.2331(6) 0.101(4) Uani 1 1 d . U . . .
H13G H -0.339159 0.068378 0.264766 0.121 Uiso 1 1 calc R . . . .
H13H H -0.386445 0.075698 0.207879 0.121 Uiso 1 1 calc R . . . .
C135 C -0.2954(7) 0.0113(9) 0.2169(5) 0.097(4) Uani 1 1 d . U . . .
H13I H -0.284294 -0.042442 0.226082 0.116 Uiso 0.630(18) 1 calc R . P D 1
H13J H -0.252180 0.042739 0.229939 0.116 Uiso 0.630(18) 1 calc R . P D 1
H13K H -0.267648 -0.022821 0.243513 0.116 Uiso 0.370(18) 1 calc R . P D 2
H13L H -0.316036 -0.020808 0.187413 0.116 Uiso 0.370(18) 1 calc R . P D 2
C131 C -0.586(3) 0.048(2) 0.1170(7) 0.091(7) Uani 0.768(14) 1 d D U P C 1
H13M H -0.600303 0.019194 0.085637 0.109 Uiso 0.768(14) 1 calc R . P C 1
H13N H -0.554296 0.089859 0.113270 0.109 Uiso 0.768(14) 1 calc R . P C 1
C132 C -0.6520(9) 0.0823(10) 0.1258(5) 0.082(4) Uani 0.768(14) 1 d D U P C 1
H13O H -0.676263 0.115142 0.097884 0.122 Uiso 0.768(14) 1 calc R . P C 1
H13P H -0.684222 0.041454 0.128759 0.122 Uiso 0.768(14) 1 calc R . P C 1
H13Q H -0.638198 0.112145 0.156403 0.122 Uiso 0.768(14) 1 calc R . P C 1
C136 C -0.3302(12) 0.0219(13) 0.1607(8) 0.097(7) Uani 0.630(18) 1 d . U P D 1
H13R H -0.296951 0.005500 0.143045 0.146 Uiso 0.630(18) 1 calc R . P D 1
H13S H -0.373687 -0.008569 0.149700 0.146 Uiso 0.630(18) 1 calc R . P D 1
H13T H -0.341982 0.075528 0.153508 0.146 Uiso 0.630(18) 1 calc R . P D 1
C331 C -0.589(9) 0.037(9) 0.112(2) 0.096(12) Uani 0.232(14) 1 d D U P C 2
H33A H -0.583576 0.091767 0.120181 0.115 Uiso 0.232(14) 1 calc R . P C 2
H33B H -0.638933 0.024279 0.108688 0.115 Uiso 0.232(14) 1 calc R . P C 2
C332 C -0.582(3) 0.031(3) 0.0599(15) 0.082(4) Uani 0.232(14) 1 d D U P C 2
H33C H -0.617688 0.063525 0.037369 0.122 Uiso 0.232(14) 1 calc R . P C 2
H33D H -0.534499 0.046271 0.060153 0.122 Uiso 0.232(14) 1 calc R . P C 2
H33E H -0.590533 -0.022043 0.048519 0.122 Uiso 0.232(14) 1 calc R . P C 2
C336 C -0.2472(17) 0.0590(19) 0.2055(14) 0.085(11) Uani 0.370(18) 1 d . U P D 2
H33F H -0.211726 0.028770 0.195998 0.128 Uiso 0.370(18) 1 calc R . P D 2
H33G H -0.272182 0.092078 0.177927 0.128 Uiso 0.370(18) 1 calc R . P D 2
H33H H -0.223398 0.090048 0.234486 0.128 Uiso 0.370(18) 1 calc R . P D 2
N141 N -0.4564(4) -0.0056(4) -0.4237(2) 0.0324(14) Uani 1 1 d . U . . .
C141 C -0.3946(5) -0.0328(5) -0.4403(3) 0.036(2) Uani 1 1 d . U . . .
H14A H -0.362745 -0.063355 -0.413334 0.043 Uiso 1 1 calc R . . . .
H14B H -0.413376 -0.066732 -0.469184 0.043 Uiso 1 1 calc R . . . .
C142 C -0.3511(5) 0.0285(6) -0.4544(3) 0.045(2) Uani 1 1 d . U . . .
H14C H -0.326564 0.058771 -0.424757 0.053 Uiso 1 1 calc R . . . .
H14D H -0.382921 0.062763 -0.479013 0.053 Uiso 1 1 calc R . . . .
C143 C -0.2957(5) -0.0065(6) -0.4765(3) 0.042(2) Uani 1 1 d . U . . .
H14E H -0.266735 -0.043754 -0.452698 0.051 Uiso 1 1 calc R . . . .
H14F H -0.320926 -0.034075 -0.507211 0.051 Uiso 1 1 calc R . . . .
C144 C -0.2469(6) 0.0517(7) -0.4882(4) 0.062(3) Uani 1 1 d . U . . .
H14G H -0.213027 0.026135 -0.502033 0.092 Uiso 1 1 calc R . . . .
H14H H -0.275061 0.088117 -0.512347 0.092 Uiso 1 1 calc R . . . .
H14I H -0.220831 0.078431 -0.457795 0.092 Uiso 1 1 calc R . . . .
C145 C -0.4306(5) 0.0456(5) -0.3794(3) 0.037(2) Uani 1 1 d . U . . .
H14J H -0.471998 0.060274 -0.368448 0.045 Uiso 1 1 calc R . . . .
H14K H -0.411517 0.092491 -0.389786 0.045 Uiso 1 1 calc R . . . .
C146 C -0.3740(5) 0.0124(6) -0.3353(3) 0.046(2) Uani 1 1 d . U . . .
H14L H -0.386894 -0.040620 -0.330369 0.055 Uiso 1 1 calc R . . . .
H14M H -0.328119 0.011496 -0.342759 0.055 Uiso 1 1 calc R . . . .
C147 C -0.3649(7) 0.0557(7) -0.2886(4) 0.072(3) Uani 1 1 d . U . . .
H14N H -0.409079 0.050359 -0.279160 0.086 Uiso 1 1 calc R . . . .
H14O H -0.326027 0.031864 -0.262156 0.086 Uiso 1 1 calc R . . . .
C148 C -0.3497(10) 0.1339(8) -0.2900(5) 0.142(8) Uani 1 1 d . U . . .
H14P H -0.344808 0.156658 -0.257615 0.213 Uiso 1 1 calc R . . . .
H14Q H -0.305180 0.140388 -0.298229 0.213 Uiso 1 1 calc R . . . .
H14R H -0.388496 0.158941 -0.315287 0.213 Uiso 1 1 calc R . . . .
C149 C -0.4909(5) -0.0767(5) -0.4112(3) 0.0356(19) Uani 1 1 d . U . . .
H14S H -0.511839 -0.105401 -0.442266 0.043 Uiso 1 1 calc R . . . .
H14T H -0.453170 -0.108745 -0.389268 0.043 Uiso 1 1 calc R . . . .
C150 C -0.5480(5) -0.0648(5) -0.3866(3) 0.037(2) Uani 1 1 d . U . . .
H15A H -0.582352 -0.026368 -0.405189 0.045 Uiso 1 1 calc R . . . .
H15B H -0.526231 -0.045631 -0.352470 0.045 Uiso 1 1 calc R . . . .
C151 C -0.5868(5) -0.1395(5) -0.3849(3) 0.040(2) Uani 1 1 d . U . . .
H15C H -0.552237 -0.177752 -0.366395 0.048 Uiso 1 1 calc R . . . .
H15D H -0.608333 -0.158483 -0.419049 0.048 Uiso 1 1 calc R . . . .
C152 C -0.6454(5) -0.1289(6) -0.3599(3) 0.048(2) Uani 1 1 d . U . . .
H15E H -0.669290 -0.177523 -0.359327 0.071 Uiso 1 1 calc R . . . .
H15F H -0.624098 -0.110927 -0.325859 0.071 Uiso 1 1 calc R . . . .
H15G H -0.680144 -0.091676 -0.378465 0.071 Uiso 1 1 calc R . . . .
C153 C -0.5092(5) 0.0391(5) -0.4639(3) 0.042(2) Uani 1 1 d D U . . .
H15H H -0.488040 0.089115 -0.466824 0.050 Uiso 0.73(3) 1 calc R . P E 1
H15I H -0.552043 0.048322 -0.453358 0.050 Uiso 0.73(3) 1 calc R . P E 1
H15J H -0.482343 0.075828 -0.477711 0.050 Uiso 0.27(3) 1 calc R . P E 2
H15K H -0.539313 0.068802 -0.448256 0.050 Uiso 0.27(3) 1 calc R . P E 2
C154 C -0.5328(10) 0.0015(9) -0.5155(5) 0.049(4) Uani 0.73(3) 1 d D U P E 1
H15L H -0.547845 -0.051655 -0.513419 0.059 Uiso 0.73(3) 1 calc R . P E 1
H15M H -0.493813 0.002166 -0.530842 0.059 Uiso 0.73(3) 1 calc R . P E 1
C155 C -0.5979(10) 0.0524(11) -0.5463(6) 0.063(5) Uani 0.73(3) 1 d D U P E 1
H15N H -0.631219 0.059198 -0.526518 0.075 Uiso 0.73(3) 1 calc R . P E 1
H15O H -0.579893 0.103105 -0.551455 0.075 Uiso 0.73(3) 1 calc R . P E 1
C156 C -0.6385(19) 0.0189(14) -0.5964(8) 0.166(15) Uani 0.73(3) 1 d D U P E 1
H15P H -0.677677 0.052746 -0.613318 0.249 Uiso 0.73(3) 1 calc R . P E 1
H15Q H -0.606241 0.013097 -0.616551 0.249 Uiso 0.73(3) 1 calc R . P E 1
H15R H -0.657615 -0.030851 -0.591590 0.249 Uiso 0.73(3) 1 calc R . P E 1
C354 C -0.559(2) -0.0061(19) -0.5071(9) 0.036(8) Uani 0.27(3) 1 d D U P E 2
H35A H -0.604669 -0.015650 -0.501036 0.043 Uiso 0.27(3) 1 calc R . P E 2
H35B H -0.536658 -0.055528 -0.510427 0.043 Uiso 0.27(3) 1 calc R . P E 2
C355 C -0.570(3) 0.042(3) -0.5555(11) 0.055(10) Uani 0.27(3) 1 d D U P E 2
H35C H -0.606798 0.081080 -0.556916 0.066 Uiso 0.27(3) 1 calc R . P E 2
H35D H -0.525228 0.068916 -0.553688 0.066 Uiso 0.27(3) 1 calc R . P E 2
C356 C -0.593(3) -0.004(3) -0.6028(13) 0.067(13) Uani 0.27(3) 1 d D U P E 2
H35E H -0.598837 0.029539 -0.631366 0.100 Uiso 0.27(3) 1 calc R . P E 2
H35F H -0.556054 -0.041962 -0.602246 0.100 Uiso 0.27(3) 1 calc R . P E 2
H35G H -0.637730 -0.029782 -0.605478 0.100 Uiso 0.27(3) 1 calc R . P E 2
O61 O -0.0398(4) -0.3886(4) -0.0743(2) 0.0506(18) Uani 1 1 d . U . . .
O62 O -0.1409(4) -0.1405(4) -0.1006(2) 0.0587(19) Uani 1 1 d D U . . .
O63 O -0.0441(4) -0.1150(4) -0.0356(2) 0.069(2) Uani 1 1 d . U . . .
O64 O -0.3570(3) -0.3949(3) -0.2716(2) 0.0445(16) Uani 1 1 d . U . . .
O65 O -0.2677(4) -0.1654(4) -0.3007(2) 0.0584(19) Uani 1 1 d D U . . .
O66 O -0.3713(3) -0.2004(4) -0.3562(2) 0.0548(19) Uani 1 1 d . U . . .
N61 N -0.1933(4) -0.3615(4) -0.1780(2) 0.0287(15) Uani 1 1 d . U . . .
N62 N -0.0905(4) -0.2804(4) -0.1123(2) 0.0320(15) Uani 1 1 d . U . . .
H62 H -0.121242 -0.260084 -0.138530 0.038 Uiso 1 1 calc R . . . .
N63 N 0.0167(4) -0.1446(4) -0.2012(3) 0.0443(18) Uani 1 1 d . U . . .
H63 H -0.006311 -0.125037 -0.230205 0.053 Uiso 1 1 calc R . . . .
N64 N -0.3001(3) -0.2851(4) -0.2425(2) 0.0246(14) Uani 1 1 d . U . . .
H64 H -0.261534 -0.265181 -0.221964 0.030 Uiso 1 1 calc R . . . .
N65 N -0.4064(4) -0.2266(5) -0.1254(2) 0.046(2) Uani 1 1 d . U . . .
H65 H -0.393891 -0.234741 -0.093296 0.055 Uiso 1 1 calc R . . . .
C61 C -0.2434(4) -0.4009(5) -0.2107(3) 0.0315(18) Uani 1 1 d . U . . .
C62 C -0.2402(5) -0.4799(5) -0.2140(4) 0.050(3) Uani 1 1 d . U . . .
H62A H -0.276457 -0.506199 -0.238282 0.061 Uiso 1 1 calc R . . . .
C63 C -0.1851(5) -0.5199(6) -0.1824(4) 0.064(3) Uani 1 1 d . U . . .
H63A H -0.182269 -0.573513 -0.184337 0.077 Uiso 1 1 calc R . . . .
C64 C -0.1330(5) -0.4777(5) -0.1471(4) 0.049(2) Uani 1 1 d . U . . .
H64A H -0.093909 -0.502673 -0.124308 0.059 Uiso 1 1 calc R . . . .
C65 C -0.1393(4) -0.4006(5) -0.1460(3) 0.0312(17) Uani 1 1 d . U . . .
C66 C -0.0856(5) -0.3550(5) -0.1082(3) 0.0326(18) Uani 1 1 d . U . . .
C67 C -0.0455(5) -0.2313(6) -0.0741(3) 0.0409(19) Uani 1 1 d . U . . .
H67 H -0.041546 -0.257236 -0.041935 0.049 Uiso 1 1 calc R . . . .
C68 C -0.0811(6) -0.1549(6) -0.0714(3) 0.049(2) Uani 1 1 d . U . . .
C69 C 0.0304(5) -0.2246(6) -0.0764(3) 0.050(2) Uani 1 1 d . U . . .
H69A H 0.057679 -0.192667 -0.048351 0.060 Uiso 1 1 calc R . . . .
H69B H 0.052105 -0.275753 -0.071480 0.060 Uiso 1 1 calc R . . . .
C70 C 0.0393(5) -0.1917(6) -0.1238(3) 0.045(2) Uani 1 1 d . U . . .
C71 C 0.1030(5) -0.1923(5) -0.1365(3) 0.042(2) Uani 1 1 d . U . . .
C72 C 0.1737(5) -0.2198(6) -0.1138(4) 0.057(3) Uani 1 1 d . U . . .
H72 H 0.186309 -0.241460 -0.081597 0.068 Uiso 1 1 calc R . . . .
C73 C 0.2235(6) -0.2144(7) -0.1391(4) 0.070(3) Uani 1 1 d . U . . .
H73 H 0.271015 -0.230112 -0.123077 0.084 Uiso 1 1 calc R . . . .
C74 C 0.2065(6) -0.1871(6) -0.1868(4) 0.063(3) Uani 1 1 d . U . . .
H74 H 0.241875 -0.185972 -0.203309 0.076 Uiso 1 1 calc R . . . .
C75 C 0.1383(6) -0.1611(6) -0.2113(4) 0.054(2) Uani 1 1 d . U . . .
H75 H 0.126305 -0.142059 -0.244149 0.065 Uiso 1 1 calc R . . . .
C76 C 0.0882(5) -0.1643(5) -0.1853(3) 0.0401(19) Uani 1 1 d . U . . .
C77 C -0.0118(5) -0.1611(6) -0.1639(3) 0.043(2) Uani 1 1 d . U . . .
H77 H -0.060005 -0.152655 -0.165446 0.052 Uiso 1 1 calc R . . . .
C78 C -0.3062(5) -0.3587(5) -0.2444(3) 0.0287(17) Uani 1 1 d . U . . .
C79 C -0.3543(4) -0.2340(5) -0.2730(3) 0.0291(17) Uani 1 1 d . U . . .
H79 H -0.398903 -0.263360 -0.288488 0.035 Uiso 1 1 calc R . . . .
C80 C -0.3280(5) -0.1980(6) -0.3146(3) 0.038(2) Uani 1 1 d . U . . .
C81 C -0.3704(5) -0.1701(5) -0.2415(3) 0.0326(19) Uani 1 1 d . U . . .
H81A H -0.326075 -0.141069 -0.226521 0.039 Uiso 1 1 calc R . . . .
H81B H -0.405197 -0.135124 -0.263426 0.039 Uiso 1 1 calc R . . . .
C82 C -0.3989(5) -0.1959(5) -0.2013(3) 0.0340(18) Uani 1 1 d . U . . .
C83 C -0.4699(5) -0.2178(5) -0.2054(3) 0.0344(19) Uani 1 1 d . U . . .
C84 C -0.5326(5) -0.2231(6) -0.2452(3) 0.045(2) Uani 1 1 d . U . . .
H84 H -0.532342 -0.211510 -0.277874 0.054 Uiso 1 1 calc R . . . .
C85 C -0.5952(6) -0.2457(6) -0.2362(4) 0.056(3) Uani 1 1 d . U . . .
H85 H -0.637752 -0.249223 -0.263198 0.067 Uiso 1 1 calc R . . . .
C86 C -0.5970(6) -0.2632(6) -0.1887(4) 0.056(3) Uani 1 1 d . U . . .
H86 H -0.640548 -0.278011 -0.183653 0.067 Uiso 1 1 calc R . . . .
C87 C -0.5361(5) -0.2592(6) -0.1490(3) 0.048(2) Uani 1 1 d . U . . .
H87 H -0.537218 -0.271152 -0.116590 0.058 Uiso 1 1 calc R . . . .
C88 C -0.4728(5) -0.2374(6) -0.1573(3) 0.041(2) Uani 1 1 d . U . . .
C89 C -0.3617(5) -0.2009(6) -0.1513(3) 0.044(2) Uani 1 1 d . U . . .
H89 H -0.312850 -0.188567 -0.137049 0.053 Uiso 1 1 calc R . . . .
O1 O -0.0316(4) -0.3370(4) 0.5764(3) 0.084(3) Uani 1 1 d . U . . .
O2 O -0.1353(3) -0.1369(4) 0.5767(2) 0.0462(16) Uani 1 1 d D U . . .
O3 O -0.0229(4) -0.1234(5) 0.6249(3) 0.078(3) Uani 1 1 d . U . . .
O4 O -0.3686(4) -0.4001(3) 0.4069(2) 0.0488(17) Uani 1 1 d D U . . .
O5 O -0.3405(4) -0.1573(4) 0.3381(2) 0.059(2) Uani 1 1 d D U . . .
O6 O -0.3982(4) -0.2567(5) 0.3021(2) 0.072(2) Uani 1 1 d D U . . .
N1 N -0.1966(4) -0.3420(4) 0.4811(2) 0.0281(14) Uani 1 1 d . U . . .
N2 N -0.0870(4) -0.2452(4) 0.5218(3) 0.0341(16) Uani 1 1 d . U . . .
H2 H -0.120307 -0.235338 0.493817 0.041 Uiso 1 1 calc R . . . .
N3 N 0.0233(4) -0.1504(4) 0.4008(3) 0.0455(18) Uani 1 1 d . U . . .
H3 H 0.015745 -0.149132 0.368594 0.055 Uiso 1 1 calc R . . . .
N4 N -0.3191(4) -0.2828(4) 0.4186(2) 0.0278(15) Uani 1 1 d . U . . .
H4 H -0.280676 -0.255937 0.432719 0.033 Uiso 1 1 calc R . . . .
N5 N -0.4116(3) -0.2302(4) 0.5401(2) 0.0305(16) Uani 1 1 d . U . . .
H5 H -0.393403 -0.237125 0.572198 0.037 Uiso 1 1 calc R . . . .
C1 C -0.2504(4) -0.3897(5) 0.4611(3) 0.0289(17) Uani 1 1 d . U . . .
C2 C -0.2473(5) -0.4668(5) 0.4715(3) 0.0327(19) Uani 1 1 d . U . . .
H2A H -0.286398 -0.499123 0.456529 0.039 Uiso 1 1 calc R . . . .
C3 C -0.1864(5) -0.4949(5) 0.5039(3) 0.037(2) Uani 1 1 d . U . . .
H3A H -0.182489 -0.547579 0.511178 0.045 Uiso 1 1 calc R . . . .
C4 C -0.1311(5) -0.4475(5) 0.5258(4) 0.042(2) Uani 1 1 d . U . . .
H4A H -0.088740 -0.466110 0.548882 0.050 Uiso 1 1 calc R . . . .
C5 C -0.1389(5) -0.3709(5) 0.5134(3) 0.0342(18) Uani 1 1 d . U . . .
C6 C -0.0803(5) -0.3153(5) 0.5391(4) 0.044(2) Uani 1 1 d . U . . .
C7 C -0.0419(5) -0.1844(5) 0.5471(3) 0.0384(19) Uani 1 1 d . U . . .
H7 H 0.006315 -0.206073 0.563736 0.046 Uiso 1 1 calc R . . . .
C8 C -0.0688(5) -0.1464(5) 0.5876(4) 0.046(2) Uani 1 1 d . U . . .
C9 C -0.0332(5) -0.1214(5) 0.5124(3) 0.042(2) Uani 1 1 d . U . . .
H9A H -0.081046 -0.101191 0.494888 0.051 Uiso 1 1 calc R . . . .
H9B H -0.005754 -0.079728 0.532941 0.051 Uiso 1 1 calc R . . . .
C10 C 0.0024(4) -0.1420(5) 0.4744(3) 0.0326(18) Uani 1 1 d . U . . .
C11 C 0.0752(4) -0.1647(5) 0.4827(3) 0.0294(17) Uani 1 1 d . U . . .
C12 C 0.1318(5) -0.1801(5) 0.5255(3) 0.041(2) Uani 1 1 d . U . . .
H12 H 0.125227 -0.177160 0.557378 0.049 Uiso 1 1 calc R . . . .
C13 C 0.1980(5) -0.1999(5) 0.5205(4) 0.048(2) Uani 1 1 d . U . . .
H13 H 0.237147 -0.211130 0.548814 0.058 Uiso 1 1 calc R . . . .
C14 C 0.2055(5) -0.2028(6) 0.4728(4) 0.054(2) Uani 1 1 d . U . . .
H14 H 0.251054 -0.214615 0.469900 0.065 Uiso 1 1 calc R . . . .
C15 C 0.1522(5) -0.1901(5) 0.4308(4) 0.049(2) Uani 1 1 d . U . . .
H15 H 0.159038 -0.194648 0.399109 0.059 Uiso 1 1 calc R . . . .
C16 C 0.0861(5) -0.1696(5) 0.4360(3) 0.0353(18) Uani 1 1 d . U . . .
C17 C -0.0259(5) -0.1333(5) 0.4252(3) 0.044(2) Uani 1 1 d . U . . .
H17 H -0.073389 -0.117452 0.409255 0.053 Uiso 1 1 calc R . . . .
C18 C -0.3170(5) -0.3574(5) 0.4257(3) 0.0299(17) Uani 1 1 d . U . . .
C19 C -0.3825(4) -0.2437(5) 0.3881(3) 0.0268(17) Uani 1 1 d . U . . .
H19 H -0.423497 -0.279819 0.380253 0.032 Uiso 1 1 calc R . . . .
C20 C -0.3719(5) -0.2157(5) 0.3385(3) 0.0360(19) Uani 1 1 d . U . . .
C21 C -0.3995(4) -0.1760(5) 0.4169(3) 0.0270(18) Uani 1 1 d . U . . .
H21A H -0.357398 -0.142356 0.427374 0.032 Uiso 1 1 calc R . . . .
H21B H -0.439152 -0.146532 0.394642 0.032 Uiso 1 1 calc R . . . .
C22 C -0.4196(4) -0.2004(5) 0.4619(3) 0.0259(16) Uani 1 1 d . U . . .
C23 C -0.4881(4) -0.2262(5) 0.4636(3) 0.0276(17) Uani 1 1 d . U . . .
C24 C -0.5551(4) -0.2353(5) 0.4280(3) 0.036(2) Uani 1 1 d . U . . .
H24 H -0.561617 -0.223952 0.394094 0.043 Uiso 1 1 calc R . . . .
C25 C -0.6104(5) -0.2607(5) 0.4430(3) 0.043(2) Uani 1 1 d . U . . .
H25 H -0.655830 -0.267287 0.419330 0.051 Uiso 1 1 calc R . . . .
C26 C -0.6009(5) -0.2773(5) 0.4925(3) 0.038(2) Uani 1 1 d . U . . .
H26 H -0.640577 -0.294969 0.501742 0.045 Uiso 1 1 calc R . . . .
C27 C -0.5373(4) -0.2691(5) 0.5283(3) 0.0336(19) Uani 1 1 d . U . . .
H27 H -0.532106 -0.280491 0.561965 0.040 Uiso 1 1 calc R . . . .
C28 C -0.4805(4) -0.2436(5) 0.5135(3) 0.0271(17) Uani 1 1 d . U . . .
C29 C -0.3743(5) -0.2043(5) 0.5092(3) 0.0305(18) Uani 1 1 d . U . . .
H29 H -0.325305 -0.191342 0.519165 0.037 Uiso 1 1 calc R . . . .
N381 N 0.0471(12) 0.1311(14) 0.2952(8) 0.050(5) Uani 0.326(7) 1 d D U P F 2
C381 C 0.1105(14) 0.1833(17) 0.3193(11) 0.050(6) Uani 0.326(7) 1 d D U P F 2
H38A H 0.149650 0.168686 0.305947 0.061 Uiso 0.326(7) 1 calc R . P F 2
H38B H 0.096297 0.235548 0.307696 0.061 Uiso 0.326(7) 1 calc R . P F 2
C382 C 0.1387(14) 0.1858(19) 0.3711(10) 0.054(7) Uani 0.326(7) 1 d D U P F 2
H38C H 0.133136 0.135248 0.384680 0.065 Uiso 0.326(7) 1 calc R . P F 2
H38D H 0.110790 0.222454 0.384150 0.065 Uiso 0.326(7) 1 calc R . P F 2
C383 C 0.2177(16) 0.209(3) 0.3896(19) 0.055(9) Uani 0.326(7) 1 d D U P F 2
H38E H 0.224268 0.253939 0.370887 0.066 Uiso 0.326(7) 1 calc R . P F 2
H38F H 0.229092 0.223625 0.424853 0.066 Uiso 0.326(7) 1 calc R . P F 2
C384 C 0.2716(17) 0.1486(18) 0.3855(15) 0.075(10) Uani 0.326(7) 1 d D U P F 2
H38G H 0.319765 0.169301 0.398331 0.113 Uiso 0.326(7) 1 calc R . P F 2
H38H H 0.267132 0.103839 0.404867 0.113 Uiso 0.326(7) 1 calc R . P F 2
H38I H 0.262290 0.134257 0.350715 0.113 Uiso 0.326(7) 1 calc R . P F 2
C385 C 0.0680(19) 0.0473(15) 0.3086(12) 0.047(6) Uani 0.326(7) 1 d D U P F 2
H38J H 0.090030 0.042732 0.344825 0.057 Uiso 0.326(7) 1 calc R . P F 2
H38K H 0.024657 0.015420 0.299043 0.057 Uiso 0.326(7) 1 calc R . P F 2
C386 C 0.1194(19) 0.0187(17) 0.2826(14) 0.057(7) Uani 0.326(7) 1 d D U P F 2
H38L H 0.159691 0.054667 0.288436 0.068 Uiso 0.326(7) 1 calc R . P F 2
H38M H 0.095138 0.016938 0.246461 0.068 Uiso 0.326(7) 1 calc R . P F 2
C387 C 0.1484(17) -0.0607(16) 0.3005(13) 0.061(7) Uani 0.326(7) 1 d D U P F 2
H38N H 0.107499 -0.085568 0.307526 0.073 Uiso 0.326(7) 1 calc R . P F 2
H38O H 0.152020 -0.085193 0.269939 0.073 Uiso 0.326(7) 1 calc R . P F 2
C388 C 0.203(3) -0.088(5) 0.335(2) 0.087(6) Uani 0.326(7) 1 d D U P F 2
H38P H 0.201377 -0.144013 0.333551 0.130 Uiso 0.326(7) 1 calc R . P F 2
H38Q H 0.247228 -0.070934 0.329212 0.130 Uiso 0.326(7) 1 calc R . P F 2
H38R H 0.201901 -0.071316 0.367480 0.130 Uiso 0.326(7) 1 calc R . P F 2
C389 C 0.0195(13) 0.1435(17) 0.2394(8) 0.044(5) Uani 0.326(7) 1 d D U P F 2
H38S H 0.056228 0.125929 0.224563 0.053 Uiso 0.326(7) 1 calc R . P F 2
H38T H 0.013024 0.198645 0.232948 0.053 Uiso 0.326(7) 1 calc R . P F 2
C390 C -0.0533(16) 0.1018(19) 0.2119(12) 0.047(6) Uani 0.326(7) 1 d D U P F 2
H39C H -0.054844 0.051260 0.226748 0.057 Uiso 0.326(7) 1 calc R . P F 2
H39D H -0.094159 0.132030 0.214849 0.057 Uiso 0.326(7) 1 calc R . P F 2
C391 C -0.056(2) 0.094(3) 0.1566(15) 0.060(8) Uani 0.326(7) 1 d . U P F 2
H39E H -0.046799 0.143790 0.143988 0.072 Uiso 0.326(7) 1 calc R . P F 2
H39F H -0.018723 0.058344 0.154061 0.072 Uiso 0.326(7) 1 calc R . P F 2
C392 C -0.127(2) 0.065(3) 0.1250(13) 0.083(13) Uani 0.326(7) 1 d . U P F 2
H39G H -0.127154 0.060961 0.090541 0.125 Uiso 0.326(7) 1 calc R . P F 2
H39H H -0.136684 0.015266 0.136934 0.125 Uiso 0.326(7) 1 calc R . P F 2
H39I H -0.164751 0.100684 0.126864 0.125 Uiso 0.326(7) 1 calc R . P F 2
C393 C -0.0119(13) 0.1468(15) 0.3189(10) 0.043(5) Uani 0.326(7) 1 d D U P F 2
H39J H -0.051081 0.110475 0.304887 0.051 Uiso 0.326(7) 1 calc R . P F 2
H39K H 0.007212 0.136236 0.354816 0.051 Uiso 0.326(7) 1 calc R . P F 2
C394 C -0.0424(17) 0.2253(16) 0.3125(11) 0.054(6) Uani 0.326(7) 1 d D U P F 2
H39L H -0.062413 0.236797 0.276726 0.065 Uiso 0.326(7) 1 calc R . P F 2
H39M H -0.004240 0.262504 0.327103 0.065 Uiso 0.326(7) 1 calc R . P F 2
C395 C -0.1013(17) 0.233(2) 0.3377(13) 0.053(8) Uani 0.326(7) 1 d D U P F 2
H39N H -0.111602 0.287662 0.339359 0.063 Uiso 0.326(7) 1 calc R . P F 2
H39O H -0.081540 0.214753 0.372163 0.063 Uiso 0.326(7) 1 calc R . P F 2
C396 C -0.173(2) 0.192(2) 0.3145(14) 0.060(10) Uani 0.326(7) 1 d D U P F 2
H39P H -0.204965 0.201828 0.334447 0.090 Uiso 0.326(7) 1 calc R . P F 2
H39Q H -0.195069 0.210323 0.280669 0.090 Uiso 0.326(7) 1 calc R . P F 2
H39R H -0.164851 0.137033 0.313644 0.090 Uiso 0.326(7) 1 calc R . P F 2
N201 N -0.0131(6) -0.3892(6) 0.3825(4) 0.027(2) Uani 0.651(6) 1 d D U P G 1
C201 C 0.0174(7) -0.4252(7) 0.4331(4) 0.032(3) Uani 0.651(6) 1 d D U P G 1
H20A H 0.046521 -0.469230 0.429353 0.038 Uiso 0.651(6) 1 calc R . P G 1
H20B H -0.022725 -0.445107 0.443483 0.038 Uiso 0.651(6) 1 calc R . P G 1
C202 C 0.0628(8) -0.3761(8) 0.4749(4) 0.033(3) Uani 0.651(6) 1 d D U P G 1
H20C H 0.035714 -0.330808 0.479262 0.040 Uiso 0.651(6) 1 calc R . P G 1
H20D H 0.106032 -0.358971 0.467075 0.040 Uiso 0.651(6) 1 calc R . P G 1
C203 C 0.0836(9) -0.4236(9) 0.5223(4) 0.044(4) Uani 0.651(6) 1 d D U P G 1
H20E H 0.107075 -0.470866 0.516539 0.053 Uiso 0.651(6) 1 calc R . P G 1
H20F H 0.040170 -0.437868 0.530791 0.053 Uiso 0.651(6) 1 calc R . P G 1
C204 C 0.1341(9) -0.3799(10) 0.5656(5) 0.053(4) Uani 0.651(6) 1 d D U P G 1
H20G H 0.146397 -0.411643 0.595396 0.080 Uiso 0.651(6) 1 calc R . P G 1
H20H H 0.177411 -0.366484 0.557458 0.080 Uiso 0.651(6) 1 calc R . P G 1
H20I H 0.110567 -0.333516 0.571696 0.080 Uiso 0.651(6) 1 calc R . P G 1
C205 C 0.0435(7) -0.3513(8) 0.3641(6) 0.032(3) Uani 0.651(6) 1 d D U P G 1
H20J H 0.019548 -0.325792 0.332301 0.038 Uiso 0.651(6) 1 calc R . P G 1
H20K H 0.066915 -0.311497 0.388160 0.038 Uiso 0.651(6) 1 calc R . P G 1
C206 C 0.1006(7) -0.4028(8) 0.3564(5) 0.030(3) Uani 0.651(6) 1 d D U P G 1
H20L H 0.080959 -0.430709 0.324861 0.037 Uiso 0.651(6) 1 calc R . P G 1
H20M H 0.113714 -0.440608 0.383485 0.037 Uiso 0.651(6) 1 calc R . P G 1
C207 C 0.1693(9) -0.3596(9) 0.3549(5) 0.031(3) Uani 0.651(6) 1 d D U P G 1
H20N H 0.191079 -0.334472 0.387189 0.037 Uiso 0.651(6) 1 calc R . P G 1
H20O H 0.204147 -0.396578 0.349636 0.037 Uiso 0.651(6) 1 calc R . P G 1
C208 C 0.1534(9) -0.3003(9) 0.3138(6) 0.043(4) Uani 0.651(6) 1 d D U P G 1
H20P H 0.197521 -0.274636 0.314107 0.065 Uiso 0.651(6) 1 calc R . P G 1
H20Q H 0.132675 -0.325170 0.281745 0.065 Uiso 0.651(6) 1 calc R . P G 1
H20R H 0.119613 -0.263091 0.319282 0.065 Uiso 0.651(6) 1 calc R . P G 1
C209 C -0.0676(7) -0.3295(8) 0.3842(5) 0.027(3) Uani 0.651(6) 1 d D U P G 1
H20S H -0.101033 -0.352088 0.400238 0.032 Uiso 0.651(6) 1 calc R . P G 1
H20T H -0.042565 -0.287487 0.405673 0.032 Uiso 0.651(6) 1 calc R . P G 1
C210 C -0.1103(8) -0.2965(8) 0.3355(5) 0.036(3) Uani 0.651(6) 1 d D U P G 1
H21C H -0.122321 -0.337125 0.310204 0.043 Uiso 0.651(6) 1 calc R . P G 1
H21D H -0.081257 -0.258182 0.324830 0.043 Uiso 0.651(6) 1 calc R . P G 1
C211 C -0.1781(13) -0.2597(11) 0.3384(7) 0.043(5) Uani 0.651(6) 1 d D U P G 1
H21E H -0.166160 -0.218538 0.363288 0.051 Uiso 0.651(6) 1 calc R . P G 1
H21F H -0.206961 -0.297801 0.349437 0.051 Uiso 0.651(6) 1 calc R . P G 1
C212 C -0.2230(8) -0.2263(10) 0.2870(5) 0.053(4) Uani 0.651(6) 1 d D U P G 1
H21G H -0.266449 -0.202985 0.290217 0.079 Uiso 0.651(6) 1 calc R . P G 1
H21H H -0.194855 -0.187921 0.276222 0.079 Uiso 0.651(6) 1 calc R . P G 1
H21I H -0.235632 -0.267136 0.262380 0.079 Uiso 0.651(6) 1 calc R . P G 1
C213 C -0.0473(6) -0.4520(7) 0.3459(4) 0.033(3) Uani 0.651(6) 1 d D U P G 1
H21J H -0.059941 -0.431149 0.311897 0.040 Uiso 0.651(6) 1 calc R . P G 1
H21K H -0.011855 -0.492754 0.348372 0.040 Uiso 0.651(6) 1 calc R . P G 1
C214 C -0.1133(15) -0.4862(15) 0.3541(8) 0.041(4) Uani 0.651(6) 1 d D U P G 1
H21L H -0.149724 -0.446428 0.351544 0.050 Uiso 0.651(6) 1 calc R . P G 1
H21M H -0.101512 -0.509167 0.387534 0.050 Uiso 0.651(6) 1 calc R . P G 1
C215 C -0.1416(7) -0.5466(9) 0.3146(5) 0.046(4) Uani 0.651(6) 1 d D U P G 1
H21N H -0.152221 -0.523294 0.281323 0.056 Uiso 0.651(6) 1 calc R . P G 1
H21O H -0.104915 -0.586111 0.317512 0.056 Uiso 0.651(6) 1 calc R . P G 1
C216 C -0.2071(16) -0.582(2) 0.3203(14) 0.061(8) Uani 0.651(6) 1 d D U P G 1
H21P H -0.224621 -0.620305 0.294620 0.091 Uiso 0.651(6) 1 calc R . P G 1
H21Q H -0.196297 -0.605235 0.353032 0.091 Uiso 0.651(6) 1 calc R . P G 1
H21R H -0.243523 -0.542524 0.316904 0.091 Uiso 0.651(6) 1 calc R . P G 1
N181 N 0.0282(6) 0.1377(7) 0.2791(4) 0.044(3) Uani 0.674(7) 1 d D U P F 1
C181 C 0.0883(6) 0.1871(8) 0.2722(5) 0.040(3) Uani 0.674(7) 1 d D U P F 1
H18A H 0.067158 0.228582 0.248806 0.048 Uiso 0.674(7) 1 calc R . P F 1
H18B H 0.117840 0.155963 0.256975 0.048 Uiso 0.674(7) 1 calc R . P F 1
C182 C 0.1367(7) 0.2221(9) 0.3203(5) 0.044(3) Uani 0.674(7) 1 d D U P F 1
H18C H 0.151810 0.272743 0.312194 0.053 Uiso 0.674(7) 1 calc R . P F 1
H18D H 0.107679 0.230163 0.342939 0.053 Uiso 0.674(7) 1 calc R . P F 1
C183 C 0.2027(7) 0.1786(9) 0.3483(5) 0.045(4) Uani 0.674(7) 1 d D U P F 1
H18E H 0.234795 0.174678 0.327504 0.054 Uiso 0.674(7) 1 calc R . P F 1
H18F H 0.188939 0.126540 0.354803 0.054 Uiso 0.674(7) 1 calc R . P F 1
C184 C 0.2426(8) 0.2159(12) 0.3974(7) 0.044(5) Uani 0.674(7) 1 d D U P F 1
H18G H 0.284781 0.185621 0.414041 0.066 Uiso 0.674(7) 1 calc R . P F 1
H18H H 0.257358 0.267047 0.391201 0.066 Uiso 0.674(7) 1 calc R . P F 1
H18I H 0.211493 0.218900 0.418507 0.066 Uiso 0.674(7) 1 calc R . P F 1
C185 C 0.0548(8) 0.0749(9) 0.3177(5) 0.043(3) Uani 0.674(7) 1 d D U P F 1
H18J H 0.081338 0.098809 0.349526 0.051 Uiso 0.674(7) 1 calc R . P F 1
H18K H 0.012974 0.049024 0.322683 0.051 Uiso 0.674(7) 1 calc R . P F 1
C186 C 0.1024(8) 0.0152(8) 0.3051(6) 0.044(3) Uani 0.674(7) 1 d D U P F 1
H18L H 0.136169 0.040471 0.290551 0.053 Uiso 0.674(7) 1 calc R . P F 1
H18M H 0.072643 -0.019736 0.279900 0.053 Uiso 0.674(7) 1 calc R . P F 1
C187 C 0.1445(8) -0.0311(9) 0.3505(6) 0.055(4) Uani 0.674(7) 1 d D U P F 1
H18N H 0.165366 0.004283 0.378291 0.066 Uiso 0.674(7) 1 calc R . P F 1
H18O H 0.111110 -0.064717 0.360571 0.066 Uiso 0.674(7) 1 calc R . P F 1
C188 C 0.1961(16) -0.073(2) 0.3433(11) 0.087(6) Uani 0.674(7) 1 d D U P F 1
H18P H 0.220331 -0.100562 0.373803 0.130 Uiso 0.674(7) 1 calc R . P F 1
H18Q H 0.176002 -0.109253 0.316537 0.130 Uiso 0.674(7) 1 calc R . P F 1
H18R H 0.230346 -0.040141 0.334286 0.130 Uiso 0.674(7) 1 calc R . P F 1
C189 C -0.0098(9) 0.0959(9) 0.2302(4) 0.042(3) Uani 0.674(7) 1 d D U P F 1
H18S H 0.024966 0.062545 0.221466 0.050 Uiso 0.674(7) 1 calc R . P F 1
H18T H -0.047605 0.063279 0.235580 0.050 Uiso 0.674(7) 1 calc R . P F 1
C190 C -0.0415(9) 0.1469(10) 0.1885(6) 0.060(4) Uani 0.674(7) 1 d . U P F 1
H19A H -0.003437 0.172971 0.178666 0.072 Uiso 0.674(7) 1 calc R . P F 1
H19B H -0.070434 0.185939 0.198635 0.072 Uiso 0.674(7) 1 calc R . P F 1
C191 C -0.0931(12) 0.0973(12) 0.1402(6) 0.053(4) Uani 0.674(7) 1 d . U P F 1
H19C H -0.104663 0.129634 0.110266 0.064 Uiso 0.674(7) 1 calc R . P F 1
H19D H -0.066063 0.052973 0.134301 0.064 Uiso 0.674(7) 1 calc R . P F 1
C192 C -0.1558(9) 0.0723(11) 0.1472(7) 0.075(5) Uani 0.674(7) 1 d . U P F 1
H19E H -0.183366 0.043952 0.117976 0.113 Uiso 0.674(7) 1 calc R . P F 1
H19F H -0.144879 0.039233 0.176391 0.113 Uiso 0.674(7) 1 calc R . P F 1
H19G H -0.183509 0.115955 0.152336 0.113 Uiso 0.674(7) 1 calc R . P F 1
C193 C -0.0238(7) 0.1887(9) 0.2957(5) 0.044(3) Uani 0.674(7) 1 d D U P F 1
H19H H -0.001150 0.202926 0.330764 0.053 Uiso 0.674(7) 1 calc R . P F 1
H19I H -0.031209 0.235865 0.275902 0.053 Uiso 0.674(7) 1 calc R . P F 1
C194 C -0.0950(7) 0.1549(8) 0.2913(5) 0.045(3) Uani 0.674(7) 1 d D U P F 1
H19J H -0.089259 0.104656 0.307570 0.054 Uiso 0.674(7) 1 calc R . P F 1
H19K H -0.122483 0.148352 0.255955 0.054 Uiso 0.674(7) 1 calc R . P F 1
C195 C -0.1341(9) 0.2091(10) 0.3164(6) 0.045(4) Uani 0.674(7) 1 d D U P F 1
H19L H -0.108935 0.210449 0.352423 0.054 Uiso 0.674(7) 1 calc R . P F 1
H19M H -0.133016 0.260908 0.303201 0.054 Uiso 0.674(7) 1 calc R . P F 1
C196 C -0.2115(9) 0.1858(13) 0.3084(8) 0.063(6) Uani 0.674(7) 1 d D U P F 1
H19N H -0.234193 0.222038 0.325121 0.095 Uiso 0.674(7) 1 calc R . P F 1
H19O H -0.237036 0.185452 0.272854 0.095 Uiso 0.674(7) 1 calc R . P F 1
H19P H -0.212953 0.134988 0.322082 0.095 Uiso 0.674(7) 1 calc R . P F 1
N101 N 0.0152(4) 0.0862(4) -0.0648(2) 0.0335(15) Uani 1 1 d . U . . .
C101 C -0.0231(5) 0.1030(5) -0.1195(3) 0.039(2) Uani 1 1 d . U . . .
H10A H -0.054672 0.147294 -0.121331 0.046 Uiso 1 1 calc R . . . .
H10B H 0.012862 0.117416 -0.135762 0.046 Uiso 1 1 calc R . . . .
C102 C -0.0667(5) 0.0390(6) -0.1481(3) 0.043(2) Uani 1 1 d . U . . .
H10C H -0.101664 0.022161 -0.131469 0.052 Uiso 1 1 calc R . . . .
H10D H -0.035415 -0.004430 -0.149097 0.052 Uiso 1 1 calc R . . . .
C103 C -0.1056(5) 0.0648(6) -0.2005(3) 0.040(2) Uani 1 1 d . U . . .
H10E H -0.070260 0.081480 -0.216878 0.049 Uiso 1 1 calc R . . . .
H10F H -0.136013 0.108873 -0.199156 0.049 Uiso 1 1 calc R . . . .
C104 C -0.1518(5) 0.0018(6) -0.2316(3) 0.050(3) Uani 1 1 d . U . . .
H10G H -0.175735 0.020907 -0.264948 0.075 Uiso 1 1 calc R . . . .
H10H H -0.121766 -0.041525 -0.233624 0.075 Uiso 1 1 calc R . . . .
H10I H -0.187511 -0.014136 -0.215904 0.075 Uiso 1 1 calc R . . . .
C105 C -0.0364(5) 0.0633(5) -0.0369(3) 0.040(2) Uani 1 1 d . U . . .
H10J H -0.058431 0.014439 -0.050664 0.048 Uiso 1 1 calc R . . . .
H10K H -0.008742 0.054286 -0.001890 0.048 Uiso 1 1 calc R . . . .
C106 C -0.0950(5) 0.1185(6) -0.0380(3) 0.049(2) Uani 1 1 d . U . . .
H10L H -0.074200 0.167620 -0.023828 0.059 Uiso 1 1 calc R . . . .
H10M H -0.124248 0.127376 -0.072746 0.059 Uiso 1 1 calc R . . . .
C107 C -0.1410(6) 0.0880(8) -0.0089(4) 0.073(3) Uani 1 1 d . U . . .
H10N H -0.110765 0.077133 0.025249 0.087 Uiso 1 1 calc R . . . .
H10O H -0.162283 0.039556 -0.023933 0.087 Uiso 1 1 calc R . . . .
C108 C -0.2010(6) 0.1423(8) -0.0067(4) 0.085(4) Uani 1 1 d . U . . .
H10P H -0.228883 0.119033 0.012834 0.127 Uiso 1 1 calc R . . . .
H10Q H -0.180348 0.190050 0.008934 0.127 Uiso 1 1 calc R . . . .
H10R H -0.231918 0.152435 -0.040298 0.127 Uiso 1 1 calc R . . . .
C109 C 0.0664(5) 0.0226(5) -0.0617(3) 0.0368(19) Uani 1 1 d . U . . .
H10S H 0.093055 0.032302 -0.085594 0.044 Uiso 1 1 calc R . . . .
H10T H 0.039064 -0.024849 -0.071885 0.044 Uiso 1 1 calc R . . . .
C110 C 0.1194(5) 0.0106(5) -0.0109(3) 0.038(2) Uani 1 1 d . U . . .
H11A H 0.148588 0.056989 -0.001146 0.045 Uiso 1 1 calc R . . . .
H11B H 0.093074 0.002820 0.013487 0.045 Uiso 1 1 calc R . . . .
C111 C 0.1682(5) -0.0565(6) -0.0088(3) 0.051(3) Uani 1 1 d . U . . .
H11C H 0.138930 -0.103158 -0.015766 0.061 Uiso 1 1 calc R . . . .
H11D H 0.190698 -0.050760 -0.035400 0.061 Uiso 1 1 calc R . . . .
C112 C 0.2250(5) -0.0666(6) 0.0389(3) 0.046(2) Uani 1 1 d . U . . .
H11E H 0.253732 -0.111077 0.036869 0.069 Uiso 1 1 calc R . . . .
H11F H 0.255355 -0.021418 0.045897 0.069 Uiso 1 1 calc R . . . .
H11G H 0.203470 -0.073935 0.065575 0.069 Uiso 1 1 calc R . . . .
C113 C 0.0536(5) 0.1584(5) -0.0416(3) 0.0351(19) Uani 1 1 d . U . . .
H11H H 0.017890 0.199338 -0.046168 0.042 Uiso 1 1 calc R . . . .
H11I H 0.074116 0.149807 -0.005568 0.042 Uiso 1 1 calc R . . . .
C114 C 0.1123(5) 0.1861(5) -0.0613(3) 0.038(2) Uani 1 1 d . U . . .
H11J H 0.091110 0.210290 -0.094003 0.045 Uiso 1 1 calc R . . . .
H11K H 0.141101 0.142360 -0.065916 0.045 Uiso 1 1 calc R . . . .
C115 C 0.1604(5) 0.2431(5) -0.0260(3) 0.044(2) Uani 1 1 d . U . . .
H11L H 0.188771 0.270607 -0.043934 0.053 Uiso 1 1 calc R . . . .
H11M H 0.130125 0.280822 -0.015958 0.053 Uiso 1 1 calc R . . . .
C116 C 0.2100(5) 0.2084(6) 0.0197(4) 0.055(3) Uani 1 1 d . U . . .
H11N H 0.238943 0.248208 0.040428 0.082 Uiso 1 1 calc R . . . .
H11O H 0.182462 0.182168 0.038337 0.082 Uiso 1 1 calc R . . . .
H11P H 0.241194 0.171938 0.010320 0.082 Uiso 1 1 calc R . . . .
N401 N -0.0356(10) -0.3895(12) 0.3902(8) 0.040(4) Uani 0.349(6) 1 d D U P G 2
C401 C -0.0009(13) -0.3555(13) 0.4419(8) 0.036(5) Uani 0.349(6) 1 d D U P G 2
H40A H 0.032943 -0.315235 0.439492 0.043 Uiso 0.349(6) 1 calc R . P G 2
H40B H -0.038082 -0.331794 0.453936 0.043 Uiso 0.349(6) 1 calc R . P G 2
C402 C 0.0380(14) -0.4142(14) 0.4786(8) 0.040(5) Uani 0.349(6) 1 d D U P G 2
H40C H 0.066450 -0.446909 0.463402 0.048 Uiso 0.349(6) 1 calc R . P G 2
H40D H 0.003352 -0.446593 0.488240 0.048 Uiso 0.349(6) 1 calc R . P G 2
C403 C 0.0868(14) -0.3747(15) 0.5244(8) 0.036(5) Uani 0.349(6) 1 d D U P G 2
H40E H 0.060370 -0.333194 0.534454 0.043 Uiso 0.349(6) 1 calc R . P G 2
H40F H 0.127609 -0.352052 0.515973 0.043 Uiso 0.349(6) 1 calc R . P G 2
C404 C 0.1146(18) -0.4303(17) 0.5679(10) 0.053(7) Uani 0.349(6) 1 d D U P G 2
H40G H 0.145658 -0.403154 0.596530 0.080 Uiso 0.349(6) 1 calc R . P G 2
H40H H 0.074374 -0.452146 0.576709 0.080 Uiso 0.349(6) 1 calc R . P G 2
H40I H 0.141574 -0.470992 0.558239 0.080 Uiso 0.349(6) 1 calc R . P G 2
C405 C 0.0201(12) -0.4164(15) 0.3655(9) 0.038(5) Uani 0.349(6) 1 d D U P G 2
H40J H 0.044079 -0.462303 0.382883 0.046 Uiso 0.349(6) 1 calc R . P G 2
H40K H -0.004709 -0.430789 0.330732 0.046 Uiso 0.349(6) 1 calc R . P G 2
C406 C 0.0754(14) -0.3575(16) 0.3659(11) 0.033(6) Uani 0.349(6) 1 d D U P G 2
H40L H 0.101047 -0.343007 0.400480 0.040 Uiso 0.349(6) 1 calc R . P G 2
H40M H 0.052240 -0.311614 0.348037 0.040 Uiso 0.349(6) 1 calc R . P G 2
C407 C 0.1294(17) -0.3908(17) 0.3402(11) 0.043(7) Uani 0.349(6) 1 d D U P G 2
H40N H 0.153470 -0.435445 0.359087 0.051 Uiso 0.349(6) 1 calc R . P G 2
H40O H 0.102747 -0.407988 0.306378 0.051 Uiso 0.349(6) 1 calc R . P G 2
C408 C 0.184(2) -0.334(3) 0.3369(18) 0.078(12) Uani 0.349(6) 1 d D U P G 2
H40P H 0.216633 -0.357123 0.320664 0.118 Uiso 0.349(6) 1 calc R . P G 2
H40Q H 0.160902 -0.289956 0.317591 0.118 Uiso 0.349(6) 1 calc R . P G 2
H40R H 0.211628 -0.317415 0.370303 0.118 Uiso 0.349(6) 1 calc R . P G 2
C409 C -0.0801(15) -0.3268(16) 0.3573(12) 0.042(5) Uani 0.349(6) 1 d D U P G 2
H40S H -0.048499 -0.283313 0.357000 0.050 Uiso 0.349(6) 1 calc R . P G 2
H40T H -0.098349 -0.346180 0.323008 0.050 Uiso 0.349(6) 1 calc R . P G 2
C410 C -0.1422(12) -0.2986(14) 0.3731(9) 0.038(5) Uani 0.349(6) 1 d D U P G 2
H41A H -0.125120 -0.277767 0.407072 0.046 Uiso 0.349(6) 1 calc R . P G 2
H41B H -0.175280 -0.340907 0.372823 0.046 Uiso 0.349(6) 1 calc R . P G 2
C411 C -0.180(3) -0.238(2) 0.3371(14) 0.053(8) Uani 0.349(6) 1 d D U P G 2
H41C H -0.144634 -0.202770 0.330091 0.064 Uiso 0.349(6) 1 calc R . P G 2
H41D H -0.211265 -0.207588 0.351434 0.064 Uiso 0.349(6) 1 calc R . P G 2
C412 C -0.2250(16) -0.2778(19) 0.2880(11) 0.053(4) Uani 0.349(6) 1 d D U P G 2
H41E H -0.249997 -0.239454 0.263999 0.079 Uiso 0.349(6) 1 calc R . P G 2
H41F H -0.193310 -0.307090 0.274123 0.079 Uiso 0.349(6) 1 calc R . P G 2
H41G H -0.259680 -0.311889 0.295384 0.079 Uiso 0.349(6) 1 calc R . P G 2
C413 C -0.0827(14) -0.4579(14) 0.3953(10) 0.049(5) Uani 0.349(6) 1 d D U P G 2
H41H H -0.052111 -0.498180 0.415150 0.058 Uiso 0.349(6) 1 calc R . P G 2
H41I H -0.116308 -0.441403 0.413095 0.058 Uiso 0.349(6) 1 calc R . P G 2
C414 C -0.124(3) -0.490(3) 0.3448(16) 0.052(9) Uani 0.349(6) 1 d D U P G 2
H41J H -0.157542 -0.451247 0.325027 0.062 Uiso 0.349(6) 1 calc R . P G 2
H41K H -0.091840 -0.506068 0.326156 0.062 Uiso 0.349(6) 1 calc R . P G 2
C415 C -0.166(2) -0.558(2) 0.3556(12) 0.078(9) Uani 0.349(6) 1 d D U P G 2
H41L H -0.130679 -0.595844 0.373726 0.094 Uiso 0.349(6) 1 calc R . P G 2
H41M H -0.192228 -0.540373 0.378206 0.094 Uiso 0.349(6) 1 calc R . P G 2
C416 C -0.217(3) -0.596(4) 0.313(3) 0.051(12) Uani 0.349(6) 1 d D U P G 2
H41N H -0.239580 -0.638203 0.324448 0.076 Uiso 0.349(6) 1 calc R . P G 2
H41O H -0.253139 -0.559621 0.294799 0.076 Uiso 0.349(6) 1 calc R . P G 2
H41P H -0.191338 -0.615319 0.290300 0.076 Uiso 0.349(6) 1 calc R . P G 2
O103 O -0.2317(5) -0.0653(4) 0.3931(3) 0.070(2) Uani 1 1 d D U . . .
H10W H -0.250229 -0.106967 0.378300 0.106 Uiso 1 1 d DG . . . .
H10X H -0.222206 -0.075474 0.424574 0.106 Uiso 1 1 d DG . . . .
O101 O -0.1841(4) -0.1826(4) -0.2013(3) 0.070(2) Uani 1 1 d . U . . .
H10Y H -0.212750 -0.161882 -0.227695 0.105 Uiso 1 1 d DG . . . .
H H -0.193634 -0.159869 -0.176814 0.105 Uiso 1 1 d DG . . . .
O109 O -0.4487(7) -0.3376(8) -0.3628(2) 0.093(6) Uani 0.5 1 d . U P . .
H10Z H -0.433545 -0.357635 -0.333479 0.140 Uiso 0.5 1 d G . P . .
HA H -0.420843 -0.298935 -0.361678 0.140 Uiso 0.5 1 d G . P . .
O104 O -0.1424(4) -0.0261(4) 0.33066(19) 0.080(3) Uani 1 1 d G U . . .
H10 H -0.176162 -0.048366 0.339251 0.120 Uiso 1 1 d DG . . . .
HB H -0.147811 -0.041608 0.300652 0.120 Uiso 1 1 d DG . . . .
O108 O -0.2311(4) -0.0843(4) -0.04121(19) 0.089(3) Uani 1 1 d G U . . .
H0AA H -0.200514 -0.103100 -0.054547 0.134 Uiso 1 1 d DG . . . .
HC H -0.246805 -0.123508 -0.028958 0.134 Uiso 1 1 d G . . . .
O105 O -0.1991(4) -0.0731(4) -0.3535(2) 0.0449(17) Uani 1 1 d . U . . .
H1AA H -0.224767 -0.106148 -0.343891 0.067 Uiso 1 1 d G . . . .
HD H -0.178122 -0.099115 -0.371224 0.067 Uiso 1 1 d G . . . .
O106 O -0.0529(3) -0.0853(4) -0.2939(2) 0.061(2) Uani 1 1 d . U . . .
H2AA H -0.096949 -0.072307 -0.298458 0.092 Uiso 1 1 d G . . . .
HE H -0.050135 -0.113888 -0.318210 0.092 Uiso 1 1 d G . . . .
O107 O -0.4595(5) -0.3967(6) 0.3080(2) 0.126(4) Uani 1 1 d G U . . .
H3AA H -0.420931 -0.373433 0.307313 0.189 Uiso 1 1 d DG . . . .
HF H -0.450035 -0.413346 0.338145 0.189 Uiso 1 1 d DG . . . .
F2 F -0.2134(3) -0.1433(4) 0.14522(19) 0.094(2) Uani 1 1 d . U . . .
H2B H -0.189602 -0.128202 0.174827 0.140 Uiso 1 1 d DG . . . .
F1 F -0.2189(3) -0.1576(3) 0.47597(19) 0.0703(18) Uani 1 1 d DG U . . .
H1 H -0.196882 -0.160695 0.507558 0.105 Uiso 1 1 d DG . . . .

loop_
_atom_site_aniso_label
_atom_site_aniso_U_11
_atom_site_aniso_U_22
_atom_site_aniso_U_33
_atom_site_aniso_U_23
_atom_site_aniso_U_13
_atom_site_aniso_U_12
N161 0.049(4) 0.046(4) 0.066(4) 0.003(3) 0.034(3) -0.004(3)
C161 0.044(5) 0.060(6) 0.062(6) 0.015(5) 0.029(4) 0.005(4)
C162 0.042(6) 0.067(7) 0.058(6) 0.009(5) 0.025(5) 0.003(5)
C163 0.047(6) 0.061(7) 0.076(7) 0.004(6) 0.036(5) -0.002(5)
C164 0.062(7) 0.099(9) 0.059(7) 0.032(6) 0.030(6) 0.038(6)
C165 0.075(7) 0.035(5) 0.074(5) 0.001(4) 0.049(4) 0.000(5)
C166 0.099(8) 0.085(9) 0.060(5) 0.013(5) 0.027(5) 0.028(7)
C169 0.042(6) 0.051(5) 0.059(6) 0.007(4) 0.025(4) 0.008(4)
C170 0.045(6) 0.069(6) 0.072(7) -0.019(6) 0.031(5) -0.012(5)
C171 0.031(5) 0.073(6) 0.056(6) -0.005(5) 0.019(4) 0.000(5)
C172 0.033(5) 0.090(9) 0.060(6) -0.026(6) 0.021(5) -0.014(5)
C167 0.127(18) 0.14(2) 0.091(10) 0.062(14) 0.037(11) 0.007(18)
C168 0.16(2) 0.25(4) 0.10(2) 0.07(2) -0.01(2) -0.09(3)
C173 0.063(8) 0.031(9) 0.071(6) 0.006(6) 0.038(5) -0.001(8)
C174 0.076(12) 0.097(15) 0.089(9) 0.041(8) 0.011(8) -0.004(10)
C175 0.104(14) 0.16(2) 0.078(9) 0.002(11) 0.041(9) 0.000(13)
C176 0.098(15) 0.10(2) 0.16(3) 0.036(17) 0.002(14) -0.022(13)
C367 0.080(17) 0.075(14) 0.081(11) 0.005(10) 0.008(11) -0.023(13)
C368 0.19(4) 0.18(3) 0.069(11) 0.026(13) 0.005(15) -0.06(3)
C373 0.041(11) 0.067(15) 0.092(11) -0.030(10) 0.037(9) 0.008(10)
C374 0.121(18) 0.10(2) 0.085(11) -0.027(15) 0.002(12) 0.018(17)
C375 0.128(19) 0.13(2) 0.13(2) -0.002(19) -0.011(17) 0.008(19)
C376 0.18(3) 0.13(2) 0.06(3) -0.07(2) 0.06(2) -0.04(2)
O31 0.069(5) 0.127(7) 0.039(4) -0.003(4) -0.001(3) 0.056(5)
O32 0.109(6) 0.135(9) 0.062(5) -0.009(5) 0.037(4) 0.031(6)
O33 0.127(7) 0.110(8) 0.039(4) -0.017(4) 0.015(4) -0.033(6)
O34 0.064(5) 0.043(4) 0.081(5) -0.004(4) 0.005(4) -0.002(3)
O35 0.136(7) 0.071(6) 0.079(5) 0.011(4) 0.073(5) -0.019(5)
O36 0.115(7) 0.256(13) 0.025(3) 0.011(5) 0.013(4) -0.057(8)
O102 0.120(9) 0.090(8) 0.073(5) 0.004(5) 0.021(6) -0.019(6)
N31 0.047(4) 0.044(4) 0.029(4) 0.010(3) 0.015(3) 0.018(3)
N32 0.048(5) 0.071(4) 0.039(4) -0.005(3) 0.003(4) 0.008(4)
N33 0.063(5) 0.053(6) 0.048(4) 0.001(4) 0.017(3) 0.001(4)
N34 0.025(4) 0.039(3) 0.025(3) 0.010(3) 0.010(3) 0.002(3)
N35 0.039(3) 0.062(5) 0.025(3) 0.002(3) 0.015(3) 0.010(4)
C31 0.047(4) 0.038(4) 0.037(4) 0.015(3) 0.024(3) 0.010(3)
C32 0.061(6) 0.034(4) 0.089(7) 0.017(5) 0.037(5) 0.006(4)
C33 0.066(6) 0.048(6) 0.095(8) 0.036(5) 0.051(5) 0.021(4)
C34 0.068(7) 0.063(5) 0.064(6) 0.034(5) 0.038(5) 0.025(4)
C35 0.049(5) 0.063(4) 0.034(4) 0.015(4) 0.015(3) 0.027(4)
C36 0.052(5) 0.081(5) 0.031(5) 0.015(4) 0.002(3) 0.014(4)
C37 0.057(6) 0.084(6) 0.046(5) -0.004(4) 0.012(4) -0.007(5)
C38 0.093(7) 0.094(9) 0.032(5) -0.015(5) 0.013(4) 0.000(6)
C39 0.050(7) 0.086(7) 0.054(5) -0.001(5) 0.013(5) -0.008(5)
C40 0.049(5) 0.035(6) 0.057(4) -0.001(4) 0.012(4) -0.010(4)
C41 0.052(5) 0.021(5) 0.056(4) 0.005(4) 0.018(3) -0.014(4)
C42 0.072(6) 0.029(6) 0.059(5) 0.004(4) 0.014(4) -0.007(5)
C43 0.074(7) 0.036(6) 0.088(6) 0.010(6) 0.022(5) 0.005(5)
C44 0.056(6) 0.065(8) 0.096(6) 0.017(6) 0.032(5) 0.000(5)
C45 0.065(6) 0.055(7) 0.090(6) 0.019(6) 0.042(5) 0.003(5)
C46 0.060(5) 0.036(6) 0.061(4) 0.005(5) 0.021(4) -0.005(4)
C47 0.053(5) 0.044(6) 0.057(4) -0.007(4) 0.018(4) -0.007(4)
C48 0.047(4) 0.041(4) 0.038(5) 0.010(4) 0.017(3) 0.004(3)
C49 0.030(4) 0.045(5) 0.024(3) 0.008(3) 0.010(3) 0.008(4)
C50 0.055(6) 0.056(6) 0.039(4) 0.020(4) 0.027(4) 0.022(4)
C51 0.035(5) 0.036(5) 0.029(4) 0.012(3) 0.011(3) 0.009(4)
C52 0.030(4) 0.037(5) 0.029(3) 0.009(3) 0.013(3) 0.011(4)
C53 0.034(3) 0.035(5) 0.026(3) -0.001(3) 0.014(2) 0.010(4)
C54 0.035(4) 0.057(6) 0.031(4) 0.002(4) 0.009(3) 0.012(4)
C55 0.034(4) 0.083(8) 0.047(4) -0.002(5) 0.011(4) -0.002(5)
C56 0.043(4) 0.067(7) 0.052(4) -0.002(5) 0.023(3) -0.006(5)
C57 0.047(4) 0.050(6) 0.041(4) 0.004(4) 0.027(3) 0.006(4)
C58 0.040(3) 0.034(5) 0.028(3) 0.000(4) 0.018(3) 0.009(4)
C59 0.032(4) 0.048(6) 0.028(3) 0.004(4) 0.012(3) 0.010(4)
N121 0.044(4) 0.039(4) 0.064(4) -0.013(3) 0.022(3) -0.006(3)
C121 0.060(7) 0.038(5) 0.063(4) -0.011(4) 0.015(4) 0.003(5)
C122 0.113(10) 0.049(7) 0.081(6) -0.003(5) -0.018(6) -0.011(7)
C123 0.092(9) 0.077(7) 0.057(6) 0.004(5) 0.002(6) -0.034(6)
C124 0.068(8) 0.063(7) 0.061(6) -0.014(6) 0.027(6) -0.015(6)
C125 0.049(6) 0.035(5) 0.072(6) -0.007(4) 0.028(5) -0.002(4)
C126 0.061(6) 0.044(6) 0.090(7) -0.001(6) 0.040(6) 0.004(5)
C127 0.052(6) 0.044(5) 0.072(7) 0.004(5) 0.027(5) 0.004(5)
C128 0.057(6) 0.057(7) 0.071(7) 0.004(6) 0.029(5) 0.004(5)
C129 0.058(6) 0.052(6) 0.057(4) -0.006(4) 0.023(4) -0.003(5)
C130 0.105(10) 0.108(10) 0.061(5) -0.024(5) 0.014(6) 0.003(8)
C133 0.053(5) 0.049(6) 0.103(8) -0.009(6) 0.040(6) -0.003(4)
C134 0.096(9) 0.072(8) 0.171(11) -0.003(9) 0.094(9) -0.014(7)
C135 0.068(8) 0.108(11) 0.133(9) -0.011(9) 0.057(7) -0.019(7)
C131 0.101(12) 0.110(17) 0.051(7) -0.026(9) 0.006(8) -0.017(11)
C132 0.093(11) 0.078(12) 0.064(7) -0.004(8) 0.009(7) -0.024(8)
C136 0.087(16) 0.089(17) 0.133(9) 0.005(13) 0.060(11) 0.020(13)
C331 0.10(2) 0.12(3) 0.064(7) -0.014(12) 0.008(10) -0.02(2)
C332 0.093(11) 0.078(12) 0.064(7) -0.004(8) 0.009(7) -0.024(8)
C336 0.062(18) 0.060(18) 0.15(3) -0.025(18) 0.06(2) -0.006(14)
N141 0.044(4) 0.025(4) 0.032(3) 0.002(3) 0.016(3) 0.005(3)
C141 0.043(5) 0.036(5) 0.031(4) 0.002(4) 0.015(4) 0.007(4)
C142 0.047(5) 0.050(6) 0.042(5) 0.004(5) 0.021(4) 0.002(4)
C143 0.044(5) 0.048(6) 0.038(5) 0.011(5) 0.018(4) 0.009(4)
C144 0.061(7) 0.072(7) 0.064(7) -0.011(6) 0.038(6) -0.013(6)
C145 0.045(5) 0.038(5) 0.034(3) -0.003(3) 0.019(3) -0.004(4)
C146 0.051(6) 0.046(6) 0.041(4) 0.003(4) 0.014(4) 0.001(5)
C147 0.077(8) 0.076(7) 0.049(5) -0.015(5) 0.000(5) 0.011(7)
C148 0.211(19) 0.074(7) 0.078(9) -0.011(7) -0.051(11) -0.011(10)
C149 0.045(5) 0.027(4) 0.037(5) 0.006(4) 0.016(4) 0.005(4)
C150 0.044(5) 0.031(5) 0.040(5) 0.004(4) 0.017(4) 0.005(4)
C151 0.047(5) 0.036(5) 0.040(5) -0.003(4) 0.020(4) 0.002(4)
C152 0.055(6) 0.040(6) 0.059(6) 0.004(5) 0.034(5) 0.003(5)
C153 0.041(5) 0.034(5) 0.044(4) 0.012(3) 0.005(3) -0.002(4)
C154 0.058(10) 0.040(8) 0.043(5) 0.013(5) 0.005(5) -0.023(7)
C155 0.064(11) 0.075(11) 0.039(7) 0.014(7) 0.000(6) -0.006(8)
C156 0.21(3) 0.090(18) 0.109(14) -0.028(12) -0.092(16) 0.047(18)
C354 0.020(13) 0.052(15) 0.041(8) 0.005(8) 0.018(7) -0.005(11)
C355 0.05(2) 0.075(19) 0.043(8) 0.012(11) 0.016(11) -0.015(17)
C356 0.07(3) 0.07(3) 0.039(9) 0.014(15) -0.003(15) 0.04(2)
O61 0.052(4) 0.052(4) 0.037(3) 0.008(3) -0.003(3) 0.002(3)
O62 0.073(4) 0.047(4) 0.064(4) -0.006(4) 0.031(3) 0.002(4)
O63 0.116(6) 0.054(5) 0.041(4) -0.017(3) 0.029(4) -0.030(4)
O64 0.045(4) 0.031(4) 0.044(3) -0.007(3) -0.006(3) -0.003(3)
O65 0.055(4) 0.070(5) 0.058(4) 0.021(4) 0.027(3) -0.006(4)
O66 0.061(4) 0.080(5) 0.025(3) 0.011(3) 0.015(3) 0.031(4)
N61 0.031(3) 0.030(4) 0.027(3) -0.001(3) 0.011(2) 0.000(3)
N62 0.033(4) 0.039(3) 0.023(3) -0.001(3) 0.005(3) -0.008(3)
N63 0.054(4) 0.045(5) 0.037(4) 0.002(3) 0.019(3) -0.010(4)
N64 0.028(4) 0.023(3) 0.021(3) -0.002(3) 0.006(3) 0.000(3)
N65 0.058(4) 0.058(6) 0.026(3) 0.010(4) 0.021(3) 0.008(4)
C61 0.029(4) 0.027(4) 0.037(4) -0.001(3) 0.009(3) -0.002(3)
C62 0.038(5) 0.028(4) 0.075(6) -0.008(4) 0.001(4) 0.003(4)
C63 0.044(6) 0.032(5) 0.096(7) -0.012(5) -0.010(5) 0.007(4)
C64 0.041(5) 0.031(4) 0.064(6) 0.004(4) 0.000(4) 0.004(4)
C65 0.033(4) 0.030(3) 0.030(4) 0.001(3) 0.008(3) 0.000(3)
C66 0.035(4) 0.039(3) 0.024(4) 0.004(3) 0.009(3) -0.004(3)
C67 0.049(4) 0.048(4) 0.027(4) -0.005(3) 0.014(3) -0.018(3)
C68 0.072(5) 0.046(5) 0.040(5) -0.012(4) 0.030(4) -0.019(4)
C69 0.042(4) 0.071(7) 0.033(4) 0.003(4) 0.003(4) -0.020(4)
C70 0.039(4) 0.055(6) 0.035(4) 0.002(4) 0.005(3) -0.021(4)
C71 0.046(4) 0.037(5) 0.042(4) -0.008(4) 0.012(3) -0.022(4)
C72 0.048(4) 0.059(7) 0.059(5) -0.008(5) 0.009(4) -0.012(5)
C73 0.052(6) 0.078(9) 0.083(6) -0.021(6) 0.025(5) -0.015(6)
C74 0.064(5) 0.057(7) 0.081(6) -0.029(5) 0.041(5) -0.015(5)
C75 0.071(5) 0.040(6) 0.066(5) -0.022(5) 0.043(4) -0.014(5)
C76 0.051(4) 0.031(5) 0.041(4) -0.013(4) 0.018(3) -0.017(4)
C77 0.046(4) 0.049(6) 0.036(4) 0.004(4) 0.014(3) -0.012(4)
C78 0.038(4) 0.024(3) 0.023(4) -0.002(3) 0.007(3) -0.003(3)
C79 0.031(4) 0.033(4) 0.024(3) 0.008(3) 0.008(3) 0.005(3)
C80 0.047(4) 0.044(6) 0.029(3) 0.010(4) 0.019(3) 0.011(4)
C81 0.041(5) 0.029(4) 0.030(4) 0.007(3) 0.015(4) 0.005(4)
C82 0.046(4) 0.030(5) 0.031(3) 0.004(4) 0.020(3) 0.008(4)
C83 0.046(4) 0.034(5) 0.030(3) 0.002(4) 0.022(3) 0.009(4)
C84 0.052(4) 0.051(6) 0.034(4) 0.001(4) 0.018(3) 0.007(4)
C85 0.050(5) 0.067(7) 0.053(4) -0.006(5) 0.020(4) -0.002(5)
C86 0.057(5) 0.057(7) 0.062(5) 0.004(5) 0.031(4) 0.005(5)
C87 0.060(4) 0.048(6) 0.050(4) 0.010(5) 0.037(3) 0.011(5)
C88 0.050(4) 0.045(6) 0.034(3) 0.008(4) 0.023(3) 0.014(4)
C89 0.048(4) 0.049(6) 0.036(3) 0.011(4) 0.015(3) 0.006(4)
O1 0.044(4) 0.025(4) 0.143(6) 0.005(4) -0.034(4) -0.002(3)
O2 0.046(3) 0.045(4) 0.062(4) -0.001(3) 0.037(3) 0.005(3)
O3 0.052(4) 0.098(7) 0.097(5) -0.064(5) 0.042(4) -0.024(4)
O4 0.056(4) 0.026(3) 0.050(4) 0.005(3) -0.006(3) -0.006(3)
O5 0.100(6) 0.049(4) 0.043(4) 0.004(3) 0.044(4) -0.012(4)
O6 0.101(6) 0.092(6) 0.029(3) -0.008(3) 0.028(4) -0.034(5)
N1 0.030(3) 0.022(3) 0.039(4) -0.001(3) 0.019(2) -0.001(2)
N2 0.031(4) 0.022(3) 0.054(4) -0.006(3) 0.021(3) 0.001(3)
N3 0.050(4) 0.042(5) 0.044(4) -0.010(4) 0.015(3) -0.014(4)
N4 0.033(4) 0.026(3) 0.027(3) 0.004(3) 0.014(3) 0.000(3)
N5 0.035(3) 0.038(4) 0.020(3) 0.007(3) 0.011(2) 0.006(3)
C1 0.036(4) 0.022(3) 0.031(4) -0.001(3) 0.013(3) -0.001(3)
C2 0.041(4) 0.019(3) 0.035(4) -0.004(3) 0.006(3) -0.004(3)
C3 0.037(4) 0.023(4) 0.051(5) 0.005(4) 0.011(3) 0.001(3)
C4 0.030(4) 0.024(4) 0.067(6) 0.004(4) 0.008(4) 0.006(3)
C5 0.030(4) 0.022(3) 0.051(5) -0.005(3) 0.014(3) 0.001(3)
C6 0.026(4) 0.023(3) 0.081(6) -0.002(4) 0.010(3) 0.002(3)
C7 0.029(5) 0.031(4) 0.063(5) -0.014(3) 0.026(4) -0.007(3)
C8 0.045(4) 0.033(5) 0.072(5) -0.017(4) 0.036(4) -0.008(4)
C9 0.036(5) 0.025(4) 0.076(5) -0.012(4) 0.032(4) -0.004(4)
C10 0.028(4) 0.017(4) 0.057(4) -0.008(4) 0.019(3) -0.005(3)
C11 0.032(3) 0.014(4) 0.048(3) -0.009(4) 0.021(3) -0.003(3)
C12 0.043(4) 0.021(5) 0.058(4) -0.002(4) 0.015(3) -0.002(4)
C13 0.041(4) 0.024(5) 0.078(5) 0.004(5) 0.014(4) -0.002(4)
C14 0.046(5) 0.034(6) 0.091(5) 0.001(5) 0.034(4) 0.002(5)
C15 0.052(5) 0.035(6) 0.073(5) -0.012(5) 0.040(4) 0.000(4)
C16 0.045(4) 0.019(5) 0.048(4) -0.015(4) 0.023(3) -0.005(4)
C17 0.034(4) 0.038(6) 0.059(4) -0.010(4) 0.011(3) -0.016(4)
C18 0.038(4) 0.025(3) 0.030(4) 0.001(3) 0.015(3) 0.002(3)
C19 0.032(4) 0.028(4) 0.021(3) -0.001(3) 0.010(3) 0.002(3)
C20 0.048(5) 0.037(4) 0.028(3) 0.006(3) 0.021(3) 0.008(4)
C21 0.030(5) 0.028(4) 0.024(3) 0.000(3) 0.010(3) 0.002(3)
C22 0.036(4) 0.020(4) 0.024(3) 0.000(3) 0.012(3) 0.003(3)
C23 0.037(3) 0.024(5) 0.024(3) -0.005(3) 0.011(2) 0.003(3)
C24 0.037(4) 0.041(6) 0.028(4) -0.002(4) 0.009(3) 0.008(4)
C25 0.034(4) 0.049(6) 0.043(4) -0.012(4) 0.010(4) -0.002(4)
C26 0.032(4) 0.034(5) 0.053(4) -0.002(4) 0.022(3) 0.001(4)
C27 0.038(4) 0.033(5) 0.036(4) 0.003(4) 0.020(3) 0.009(4)
C28 0.032(3) 0.030(5) 0.023(3) -0.003(3) 0.013(3) 0.009(3)
C29 0.035(4) 0.037(5) 0.023(3) 0.006(3) 0.014(3) 0.007(4)
N381 0.049(9) 0.044(9) 0.061(8) -0.005(8) 0.023(7) 0.006(7)
C381 0.050(10) 0.037(12) 0.067(10) -0.002(11) 0.021(8) 0.007(9)
C382 0.051(11) 0.044(16) 0.067(10) -0.002(11) 0.018(9) -0.011(11)
C383 0.049(12) 0.060(19) 0.063(17) -0.006(16) 0.026(10) -0.009(12)
C384 0.050(15) 0.040(17) 0.14(3) -0.037(18) 0.037(17) -0.027(13)
C385 0.041(15) 0.042(10) 0.059(14) -0.006(10) 0.016(11) 0.001(8)
C386 0.053(16) 0.041(12) 0.088(18) 0.004(12) 0.037(13) 0.004(10)
C387 0.060(12) 0.035(12) 0.101(15) 0.008(12) 0.044(10) -0.003(10)
C388 0.077(10) 0.081(15) 0.120(13) 0.029(12) 0.056(8) 0.033(7)
C389 0.034(11) 0.045(13) 0.063(8) -0.001(9) 0.031(7) 0.019(10)
C390 0.046(12) 0.036(15) 0.062(10) 0.016(11) 0.020(9) 0.015(11)
C391 0.049(16) 0.07(2) 0.061(11) 0.011(12) 0.020(10) 0.021(15)
C392 0.044(18) 0.16(4) 0.056(15) 0.01(2) 0.029(11) 0.000(19)
C393 0.050(11) 0.036(11) 0.044(11) -0.007(10) 0.017(9) 0.003(8)
C394 0.081(15) 0.044(12) 0.047(14) 0.003(11) 0.035(11) 0.020(10)
C395 0.067(16) 0.048(17) 0.049(17) 0.010(14) 0.028(13) 0.021(13)
C396 0.078(18) 0.06(2) 0.040(18) 0.021(16) 0.018(18) 0.009(19)
N201 0.030(5) 0.021(5) 0.034(4) -0.004(3) 0.015(4) -0.002(3)
C201 0.033(7) 0.031(7) 0.035(4) -0.002(4) 0.018(4) 0.004(5)
C202 0.045(8) 0.024(7) 0.034(5) 0.001(5) 0.015(5) 0.000(6)
C203 0.064(10) 0.036(9) 0.033(5) 0.002(5) 0.016(5) 0.000(7)
C204 0.084(12) 0.041(10) 0.032(6) 0.001(7) 0.013(6) -0.006(9)
C205 0.033(7) 0.033(7) 0.034(7) 0.002(5) 0.018(6) 0.002(5)
C206 0.023(7) 0.041(8) 0.024(7) 0.000(6) 0.003(5) 0.004(5)
C207 0.030(7) 0.030(8) 0.036(7) -0.009(6) 0.013(6) 0.004(6)
C208 0.052(11) 0.038(9) 0.040(8) -0.005(6) 0.012(7) -0.004(7)
C209 0.032(6) 0.022(6) 0.029(6) -0.004(5) 0.013(5) -0.001(5)
C210 0.049(7) 0.027(8) 0.036(6) 0.003(5) 0.021(5) 0.011(6)
C211 0.040(7) 0.033(11) 0.053(7) -0.011(7) 0.012(6) 0.006(7)
C212 0.037(7) 0.054(11) 0.064(6) -0.003(8) 0.012(5) 0.013(8)
C213 0.041(7) 0.024(6) 0.038(6) -0.008(5) 0.016(5) -0.002(5)
C214 0.038(9) 0.033(8) 0.050(9) 0.004(7) 0.008(8) -0.007(6)
C215 0.036(8) 0.044(8) 0.056(8) -0.005(7) 0.009(7) -0.012(6)
C216 0.036(10) 0.051(17) 0.10(2) -0.012(14) 0.020(12) -0.012(9)
N181 0.043(6) 0.048(6) 0.045(6) -0.009(4) 0.018(4) -0.001(4)
C181 0.036(6) 0.044(7) 0.039(6) 0.002(5) 0.010(4) 0.004(5)
C182 0.033(6) 0.047(9) 0.050(7) -0.006(6) 0.010(5) 0.004(5)
C183 0.029(6) 0.055(9) 0.046(7) -0.019(6) 0.003(5) 0.002(6)
C184 0.030(9) 0.054(11) 0.045(8) -0.015(7) 0.004(6) -0.006(9)
C185 0.038(8) 0.043(8) 0.053(7) -0.005(6) 0.021(5) -0.011(5)
C186 0.034(8) 0.047(8) 0.055(8) -0.013(6) 0.019(6) -0.014(5)
C187 0.050(9) 0.039(9) 0.083(9) 0.004(7) 0.030(7) -0.001(6)
C188 0.077(10) 0.081(15) 0.120(13) 0.029(12) 0.056(8) 0.033(7)
C189 0.040(8) 0.045(8) 0.044(5) -0.008(5) 0.019(5) 0.001(6)
C190 0.065(9) 0.068(10) 0.051(7) 0.007(6) 0.021(6) 0.012(7)
C191 0.062(11) 0.063(10) 0.038(7) 0.017(7) 0.019(6) 0.018(9)
C192 0.062(10) 0.074(13) 0.090(13) 0.006(10) 0.024(9) 0.003(8)
C193 0.048(6) 0.045(8) 0.047(8) -0.008(6) 0.026(6) -0.003(5)
C194 0.042(6) 0.053(8) 0.044(7) 0.012(6) 0.021(6) 0.006(5)
C195 0.050(9) 0.052(11) 0.038(9) 0.008(8) 0.022(8) 0.004(8)
C196 0.053(9) 0.073(13) 0.078(13) 0.001(11) 0.039(10) 0.001(9)
N101 0.040(4) 0.031(4) 0.032(3) -0.007(3) 0.015(3) 0.001(3)
C101 0.041(5) 0.039(5) 0.037(3) -0.008(3) 0.013(3) 0.007(4)
C102 0.048(6) 0.042(5) 0.036(4) -0.010(4) 0.008(4) 0.008(4)
C103 0.039(5) 0.049(6) 0.036(4) -0.003(4) 0.017(3) 0.004(4)
C104 0.048(6) 0.059(7) 0.037(5) -0.007(4) 0.003(4) 0.008(5)
C105 0.045(5) 0.039(5) 0.040(5) -0.018(4) 0.019(4) -0.009(4)
C106 0.033(5) 0.065(7) 0.048(5) -0.026(5) 0.012(4) -0.002(4)
C107 0.054(7) 0.106(9) 0.068(7) -0.029(6) 0.034(6) -0.016(6)
C108 0.043(7) 0.145(12) 0.072(7) -0.043(8) 0.027(6) -0.010(6)
C109 0.040(5) 0.033(5) 0.038(4) 0.000(4) 0.013(3) 0.002(3)
C110 0.034(5) 0.042(5) 0.037(4) -0.002(4) 0.011(3) -0.003(4)
C111 0.044(6) 0.051(6) 0.055(5) -0.001(5) 0.012(4) 0.009(4)
C112 0.041(5) 0.049(7) 0.052(5) 0.015(5) 0.020(4) 0.006(5)
C113 0.039(5) 0.032(4) 0.040(4) -0.007(4) 0.020(4) 0.000(3)
C114 0.042(5) 0.032(5) 0.046(5) -0.001(4) 0.023(4) 0.001(4)
C115 0.046(5) 0.039(6) 0.054(5) -0.005(4) 0.026(4) -0.007(4)
C116 0.046(6) 0.052(7) 0.062(5) -0.010(5) 0.011(4) -0.011(5)
N401 0.035(8) 0.030(8) 0.062(8) -0.015(6) 0.026(6) -0.004(5)
C401 0.037(10) 0.024(10) 0.056(7) -0.008(6) 0.029(7) -0.010(8)
C402 0.043(12) 0.027(12) 0.061(9) -0.001(8) 0.032(8) -0.008(9)
C403 0.044(12) 0.023(12) 0.053(9) 0.002(9) 0.034(7) -0.006(10)
C404 0.08(2) 0.027(15) 0.061(11) 0.004(12) 0.030(11) 0.009(14)
C405 0.029(9) 0.041(11) 0.048(10) -0.011(9) 0.016(8) 0.003(7)
C406 0.030(11) 0.037(12) 0.038(12) -0.017(11) 0.018(10) 0.003(9)
C407 0.032(13) 0.054(16) 0.049(15) -0.032(13) 0.023(11) -0.002(11)
C408 0.07(2) 0.09(2) 0.10(3) -0.04(2) 0.06(2) -0.030(18)
C409 0.038(11) 0.038(11) 0.057(11) -0.017(10) 0.025(9) 0.004(9)
C410 0.030(10) 0.031(12) 0.057(9) -0.020(10) 0.018(7) -0.002(8)
C411 0.042(13) 0.059(16) 0.060(11) -0.008(9) 0.017(9) 0.014(10)
C412 0.037(7) 0.054(11) 0.064(6) -0.003(8) 0.012(5) 0.013(8)
C413 0.044(11) 0.040(10) 0.066(12) -0.016(9) 0.023(9) -0.016(8)
C414 0.045(16) 0.033(13) 0.074(14) -0.020(11) 0.012(10) -0.007(11)
C415 0.078(16) 0.060(14) 0.090(17) -0.022(13) 0.016(13) -0.038(13)
C416 0.036(19) 0.05(2) 0.09(2) -0.035(18) 0.042(15) -0.020(15)
O103 0.092(6) 0.052(5) 0.076(5) 0.011(4) 0.039(5) -0.006(5)
O101 0.060(5) 0.047(5) 0.080(5) 0.012(4) -0.014(4) -0.012(4)
O109 0.061(11) 0.153(19) 0.048(9) -0.006(10) -0.010(8) 0.005(11)
O104 0.116(7) 0.068(6) 0.077(5) 0.011(4) 0.063(5) 0.009(5)
O108 0.110(7) 0.065(6) 0.118(7) 0.016(5) 0.073(6) -0.002(5)
O105 0.053(5) 0.041(4) 0.051(4) 0.005(3) 0.032(3) 0.005(3)
O106 0.058(5) 0.082(6) 0.052(4) 0.017(4) 0.028(4) 0.019(4)
O107 0.121(9) 0.178(12) 0.063(5) 0.011(6) 0.006(5) -0.058(8)
F2 0.060(4) 0.101(6) 0.103(5) 0.017(4) 0.000(4) -0.008(4)
F1 0.061(4) 0.052(4) 0.099(5) -0.003(4) 0.026(4) -0.002(3)

loop_
_atom_type_symbol
_atom_type_description
_atom_type_scat_dispersion_real
_atom_type_scat_dispersion_imag
_atom_type_scat_source
C C 0.0033 0.0016 'International Tables Vol C Tables 4.2.6.8 and 6.1.1.4'
H H 0.0000 0.0000 'International Tables Vol C Tables 4.2.6.8 and 6.1.1.4'
F F 0.0171 0.0103 'International Tables Vol C Tables 4.2.6.8 and 6.1.1.4'
N N 0.0061 0.0033 'International Tables Vol C Tables 4.2.6.8 and 6.1.1.4'
O O 0.0106 0.0060 'International Tables Vol C Tables 4.2.6.8 and 6.1.1.4'

loop_
_geom_angle_atom_site_label_1
_geom_angle_atom_site_label_2
_geom_angle_atom_site_label_3
_geom_angle
C161 N161 C173 109.7(11)
C161 N161 C373 115.2(18)
C165 N161 C161 110.9(8)
C165 N161 C169 110.8(7)
C165 N161 C173 113.0(9)
C165 N161 C373 93.7(15)
C169 N161 C161 106.2(7)
C169 N161 C173 105.9(11)
C169 N161 C373 119.6(18)
N161 C161 H16A 108.2
N161 C161 H16B 108.2
H16A C161 H16B 107.3
C162 C161 N161 116.4(9)
C162 C161 H16A 108.2
C162 C161 H16B 108.2
C161 C162 H16C 109.3
C161 C162 H16D 109.3
C161 C162 C163 111.7(9)
H16C C162 H16D 107.9
C163 C162 H16C 109.3
C163 C162 H16D 109.3
C162 C163 H16E 109.1
C162 C163 H16F 109.1
C162 C163 C164 112.4(9)
H16E C163 H16F 107.9
C164 C163 H16E 109.1
C164 C163 H16F 109.1
C163 C164 H16G 109.5
C163 C164 H16H 109.5
C163 C164 H16I 109.5
H16G C164 H16H 109.5
H16G C164 H16I 109.5
H16H C164 H16I 109.5
N161 C165 H16J 108.2
N161 C165 H16K 108.2
H16J C165 H16K 107.4
C166 C165 N161 116.2(9)
C166 C165 H16J 108.2
C166 C165 H16K 108.2
C165 C166 H16L 105.3
C165 C166 H16M 105.3
C165 C166 H16N 111.8
C165 C166 H16O 111.8
C165 C166 C367 100.0(12)
H16L C166 H16M 106.0
H16N C166 H16O 109.5
C167 C166 C165 128.0(19)
C167 C166 H16L 105.3
C167 C166 H16M 105.3
C367 C166 H16N 111.8
C367 C166 H16O 111.8
N161 C169 H16P 108.4
N161 C169 H16Q 108.4
N161 C169 C170 115.4(8)
H16P C169 H16Q 107.5
C170 C169 H16P 108.4
C170 C169 H16Q 108.4
C169 C170 H17A 109.8
C169 C170 H17B 109.8
H17A C170 H17B 108.2
C171 C170 C169 109.4(9)
C171 C170 H17A 109.8
C171 C170 H17B 109.8
C170 C171 H17C 109.1
C170 C171 H17D 109.1
H17C C171 H17D 107.8
C172 C171 C170 112.5(9)
C172 C171 H17C 109.1
C172 C171 H17D 109.1
C171 C172 H17E 109.5
C171 C172 H17F 109.5
C171 C172 H17G 109.5
H17E C172 H17F 109.5
H17E C172 H17G 109.5
H17F C172 H17G 109.5
C166 C167 H16R 110.0
C166 C167 H16S 110.0
C166 C167 C168 109(2)
H16R C167 H16S 108.4
C168 C167 H16R 110.0
C168 C167 H16S 110.0
C167 C168 H16T 109.5
C167 C168 H16U 109.5
C167 C168 H16V 109.5
H16T C168 H16U 109.5
H16T C168 H16V 109.5
H16U C168 H16V 109.5
N161 C173 H17H 108.5
N161 C173 H17I 108.5
N161 C173 C174 115.3(13)
H17H C173 H17I 107.5
C174 C173 H17H 108.5
C174 C173 H17I 108.5
C173 C174 H17J 111.9
C173 C174 H17K 111.9
C173 C174 C175 99.6(18)
H17J C174 H17K 109.6
C175 C174 H17J 111.9
C175 C174 H17K 111.9
C174 C175 H17L 108.3
C174 C175 H17M 108.3
H17L C175 H17M 107.4
C176 C175 C174 116(2)
C176 C175 H17L 108.3
C176 C175 H17M 108.3
C175 C176 H17N 109.5
C175 C176 H17O 109.5
C175 C176 H17P 109.5
H17N C176 H17O 109.5
H17N C176 H17P 109.5
H17O C176 H17P 109.5
C166 C367 H36A 110.3
C166 C367 H36B 110.3
H36A C367 H36B 108.6
C368 C367 C166 107(2)
C368 C367 H36A 110.3
C368 C367 H36B 110.3
C367 C368 H36C 109.5
C367 C368 H36D 109.5
C367 C368 H36E 109.5
H36C C368 H36D 109.5
H36C C368 H36E 109.5
H36D C368 H36E 109.5
N161 C373 H37A 111.5
N161 C373 H37B 111.5
N161 C373 C374 101(2)
H37A C373 H37B 109.3
C374 C373 H37A 111.5
C374 C373 H37B 111.5
C373 C374 H37C 106.3
C373 C374 H37D 106.3
C373 C374 C375 124(4)
H37C C374 H37D 106.4
C375 C374 H37C 106.3
C375 C374 H37D 106.3
C374 C375 H37E 113.4
C374 C375 H37F 113.4
H37E C375 H37F 110.7
C376 C375 C374 91(2)
C376 C375 H37E 113.4
C376 C375 H37F 113.4
C375 C376 H37G 109.5
C375 C376 H37H 109.5
C375 C376 H37I 109.5
H37G C376 H37H 109.5
H37G C376 H37I 109.5
H37H C376 H37I 109.5
H10U O102 H10V 104.6
C35 N31 C31 116.8(8)
C36 N32 H32 118.8
C36 N32 C37 122.4(9)
C37 N32 H32 118.8
C46 N33 H33 126.4
C47 N33 H33 126.4
C47 N33 C46 107.2(8)
C48 N34 H34 118.6
C48 N34 C49 122.7(8)
C49 N34 H34 118.6
C58 N35 H35 125.6
C58 N35 C59 108.8(6)
C59 N35 H35 125.6
N31 C31 C32 122.2(9)
N31 C31 C48 117.3(8)
C32 C31 C48 120.5(10)
C31 C32 H32A 120.3
C31 C32 C33 119.4(11)
C33 C32 H32A 120.3
C32 C33 H33I 121.3
C34 C33 C32 117.4(11)
C34 C33 H33I 121.3
C33 C34 H34A 119.3
C33 C34 C35 121.4(11)
C35 C34 H34A 119.3
N31 C35 C34 122.7(11)
N31 C35 C36 115.0(9)
C34 C35 C36 122.2(9)
O31 C36 N32 125.9(11)
O31 C36 C35 117.2(11)
N32 C36 C35 116.5(8)
N32 C37 H37 109.8
N32 C37 C38 108.7(9)
N32 C37 C39 110.4(8)
C38 C37 H37 109.8
C39 C37 H37 109.8
C39 C37 C38 108.2(10)
O32 C38 C37 114.8(9)
O33 C38 O32 126.3(13)
O33 C38 C37 117.8(12)
C37 C39 H39A 107.7
C37 C39 H39B 107.7
H39A C39 H39B 107.1
C40 C39 C37 118.4(10)
C40 C39 H39A 107.7
C40 C39 H39B 107.7
C41 C40 C39 129.0(9)
C47 C40 C39 122.8(10)
C47 C40 C41 106.7(9)
C42 C41 C40 130.9(9)
C46 C41 C40 107.1(9)
C46 C41 C42 122.0(10)
C41 C42 H42 122.4
C41 C42 C43 115.3(9)
C43 C42 H42 122.4
C42 C43 H43 120.5
C44 C43 C42 118.9(11)
C44 C43 H43 120.5
C43 C44 H44 117.9
C43 C44 C45 124.1(12)
C45 C44 H44 117.9
C44 C45 H45 120.9
C46 C45 C44 118.2(11)
C46 C45 H45 120.9
C41 C46 N33 108.0(9)
C45 C46 N33 130.7(10)
C45 C46 C41 121.3(10)
N33 C47 H47 124.5
C40 C47 N33 111.0(10)
C40 C47 H47 124.5
O34 C48 N34 123.6(9)
O34 C48 C31 119.0(9)
N34 C48 C31 117.4(9)
N34 C49 H49 107.8
N34 C49 C50 111.8(7)
N34 C49 C51 109.9(6)
C50 C49 H49 107.8
C50 C49 C51 111.7(7)
C51 C49 H49 107.8
O35 C50 O36 123.6(10)
O35 C50 C49 121.6(10)
O36 C50 C49 114.8(10)
C49 C51 H51A 109.3
C49 C51 H51B 109.3
H51A C51 H51B 107.9
C52 C51 C49 111.8(7)
C52 C51 H51A 109.3
C52 C51 H51B 109.3
C53 C52 C51 126.5(7)
C59 C52 C51 127.2(8)
C59 C52 C53 106.2(7)
C54 C53 C52 134.0(7)
C54 C53 C58 119.2(8)
C58 C53 C52 106.8(7)
C53 C54 H54 121.0
C55 C54 C53 118.0(8)
C55 C54 H54 121.0
C54 C55 H55 118.4
C56 C55 C54 123.1(9)
C56 C55 H55 118.4
C55 C56 H56 120.0
C55 C56 C57 120.1(9)
C57 C56 H56 120.0
C56 C57 H57 121.0
C56 C57 C58 118.0(8)
C58 C57 H57 121.0
N35 C58 C53 108.0(7)
N35 C58 C57 130.4(7)
C53 C58 C57 121.6(8)
N35 C59 H59 124.9
C52 C59 N35 110.2(8)
C52 C59 H59 124.9
C121 N121 C133 109.5(8)
C125 N121 C121 111.5(7)
C125 N121 C133 104.8(7)
C129 N121 C121 106.1(7)
C129 N121 C125 112.2(8)
C129 N121 C133 112.9(8)
N121 C121 H12A 108.4
N121 C121 H12B 108.4
H12A C121 H12B 107.4
C122 C121 N121 115.7(9)
C122 C121 H12A 108.4
C122 C121 H12B 108.4
C121 C122 H12C 109.2
C121 C122 H12D 109.2
C121 C122 C123 111.9(10)
H12C C122 H12D 107.9
C123 C122 H12C 109.2
C123 C122 H12D 109.2
C122 C123 H12E 109.2
C122 C123 H12F 109.2
H12E C123 H12F 107.9
C124 C123 C122 112.1(10)
C124 C123 H12E 109.2
C124 C123 H12F 109.2
C123 C124 H12G 109.5
C123 C124 H12H 109.5
C123 C124 H12I 109.5
H12G C124 H12H 109.5
H12G C124 H12I 109.5
H12H C124 H12I 109.5
N121 C125 H12J 108.1
N121 C125 H12K 108.1
H12J C125 H12K 107.3
C126 C125 N121 116.9(8)
C126 C125 H12J 108.1
C126 C125 H12K 108.1
C125 C126 H12L 109.5
C125 C126 H12M 109.5
C125 C126 C127 110.9(9)
H12L C126 H12M 108.0
C127 C126 H12L 109.5
C127 C126 H12M 109.5
C126 C127 H12N 108.5
C126 C127 H12O 108.5
H12N C127 H12O 107.5
C128 C127 C126 115.2(9)
C128 C127 H12N 108.5
C128 C127 H12O 108.5
C127 C128 H12P 109.5
C127 C128 H12Q 109.5
C127 C128 H12R 109.5
H12P C128 H12Q 109.5
H12P C128 H12R 109.5
H12Q C128 H12R 109.5
N121 C129 H12S 108.3
N121 C129 H12T 108.3
H12S C129 H12T 107.4
C130 C129 N121 116.1(9)
C130 C129 H12S 108.3
C130 C129 H12T 108.3
C129 C130 H13A 109.4
C129 C130 H13B 109.4
C129 C130 H13C 107.3
C129 C130 H13D 107.3
C129 C130 C331 120(5)
H13A C130 H13B 108.0
H13C C130 H13D 106.9
C131 C130 C129 111.0(17)
C131 C130 H13A 109.4
C131 C130 H13B 109.4
C331 C130 H13C 107.3
C331 C130 H13D 107.3
N121 C133 H13E 108.5
N121 C133 H13F 108.5
H13E C133 H13F 107.5
C134 C133 N121 114.9(9)
C134 C133 H13E 108.5
C134 C133 H13F 108.5
C133 C134 H13G 109.8
C133 C134 H13H 109.8
C133 C134 C135 109.4(11)
H13G C134 H13H 108.2
C135 C134 H13G 109.8
C135 C134 H13H 109.8
C134 C135 H13I 112.3
C134 C135 H13J 112.3
C134 C135 H13K 106.7
C134 C135 H13L 106.7
C134 C135 C136 97.2(13)
H13I C135 H13J 109.9
H13K C135 H13L 106.6
C136 C135 H13I 112.3
C136 C135 H13J 112.3
C336 C135 C134 122.7(18)
C336 C135 H13K 106.7
C336 C135 H13L 106.7
C130 C131 H13M 109.0
C130 C131 H13N 109.0
C130 C131 C132 113(3)
H13M C131 H13N 107.8
C132 C131 H13M 109.0
C132 C131 H13N 109.0
C131 C132 H13O 109.5
C131 C132 H13P 109.5
C131 C132 H13Q 109.5
H13O C132 H13P 109.5
H13O C132 H13Q 109.5
H13P C132 H13Q 109.5
C135 C136 H13R 109.5
C135 C136 H13S 109.5
C135 C136 H13T 109.5
H13R C136 H13S 109.5
H13R C136 H13T 109.5
H13S C136 H13T 109.5
C130 C331 H33A 105.3
C130 C331 H33B 105.3
C130 C331 C332 128(7)
H33A C331 H33B 106.0
C332 C331 H33A 105.3
C332 C331 H33B 105.3
C331 C332 H33C 109.5
C331 C332 H33D 109.5
C331 C332 H33E 109.5
H33C C332 H33D 109.5
H33C C332 H33E 109.5
H33D C332 H33E 109.5
C135 C336 H33F 109.5
C135 C336 H33G 109.5
C135 C336 H33H 109.5
H33F C336 H33G 109.5
H33F C336 H33H 109.5
H33G C336 H33H 109.5
C141 N141 C149 105.7(6)
C141 N141 C153 111.5(6)
C145 N141 C141 110.5(7)
C145 N141 C149 111.4(6)
C145 N141 C153 107.2(7)
C153 N141 C149 110.5(7)
N141 C141 H14A 108.4
N141 C141 H14B 108.4
H14A C141 H14B 107.4
C142 C141 N141 115.7(7)
C142 C141 H14A 108.4
C142 C141 H14B 108.4
C141 C142 H14C 109.5
C141 C142 H14D 109.5
C141 C142 C143 110.6(8)
H14C C142 H14D 108.1
C143 C142 H14C 109.5
C143 C142 H14D 109.5
C142 C143 H14E 108.9
C142 C143 H14F 108.9
H14E C143 H14F 107.7
C144 C143 C142 113.3(8)
C144 C143 H14E 108.9
C144 C143 H14F 108.9
C143 C144 H14G 109.5
C143 C144 H14H 109.5
C143 C144 H14I 109.5
H14G C144 H14H 109.5
H14G C144 H14I 109.5
H14H C144 H14I 109.5
N141 C145 H14J 108.4
N141 C145 H14K 108.4
N141 C145 C146 115.6(7)
H14J C145 H14K 107.4
C146 C145 H14J 108.4
C146 C145 H14K 108.4
C145 C146 H14L 109.0
C145 C146 H14M 109.0
H14L C146 H14M 107.8
C147 C146 C145 113.1(9)
C147 C146 H14L 109.0
C147 C146 H14M 109.0
C146 C147 H14N 108.2
C146 C147 H14O 108.2
H14N C147 H14O 107.4
C148 C147 C146 116.3(11)
C148 C147 H14N 108.2
C148 C147 H14O 108.2
C147 C148 H14P 109.5
C147 C148 H14Q 109.5
C147 C148 H14R 109.5
H14P C148 H14Q 109.5
H14P C148 H14R 109.5
H14Q C148 H14R 109.5
N141 C149 H14S 108.2
N141 C149 H14T 108.2
H14S C149 H14T 107.4
C150 C149 N141 116.3(7)
C150 C149 H14S 108.2
C150 C149 H14T 108.2
C149 C150 H15A 109.6
C149 C150 H15B 109.6
C149 C150 C151 110.2(7)
H15A C150 H15B 108.1
C151 C150 H15A 109.6
C151 C150 H15B 109.6
C150 C151 H15C 109.4
C150 C151 H15D 109.4
C150 C151 C152 111.3(7)
H15C C151 H15D 108.0
C152 C151 H15C 109.4
C152 C151 H15D 109.4
C151 C152 H15E 109.5
C151 C152 H15F 109.5
C151 C152 H15G 109.5
H15E C152 H15F 109.5
H15E C152 H15G 109.5
H15F C152 H15G 109.5
N141 C153 H15H 108.4
N141 C153 H15I 108.4
N141 C153 H15J 108.0
N141 C153 H15K 108.0
N141 C153 C154 115.5(9)
N141 C153 C354 117.1(15)
H15H C153 H15I 107.5
H15J C153 H15K 107.3
C154 C153 H15H 108.4
C154 C153 H15I 108.4
C354 C153 H15J 108.0
C354 C153 H15K 108.0
C153 C154 H15L 111.0
C153 C154 H15M 111.0
C153 C154 C155 103.7(13)
H15L C154 H15M 109.0
C155 C154 H15L 111.0
C155 C154 H15M 111.0
C154 C155 H15N 108.9
C154 C155 H15O 108.9
H15N C155 H15O 107.7
C156 C155 C154 113.6(15)
C156 C155 H15N 108.9
C156 C155 H15O 108.9
C155 C156 H15P 109.5
C155 C156 H15Q 109.5
C155 C156 H15R 109.5
H15P C156 H15Q 109.5
H15P C156 H15R 109.5
H15Q C156 H15R 109.5
C153 C354 H35A 110.2
C153 C354 H35B 110.2
C153 C354 C355 108(2)
H35A C354 H35B 108.5
C355 C354 H35A 110.2
C355 C354 H35B 110.2
C354 C355 H35C 108.7
C354 C355 H35D 108.7
H35C C355 H35D 107.6
C356 C355 C354 114(3)
C356 C355 H35C 108.7
C356 C355 H35D 108.7
C355 C356 H35E 109.5
C355 C356 H35F 109.5
C355 C356 H35G 109.5
H35E C356 H35F 109.5
H35E C356 H35G 109.5
H35F C356 H35G 109.5
C61 N61 C65 117.9(7)
C66 N62 H62 119.6
C66 N62 C67 120.8(7)
C67 N62 H62 119.6
C76 N63 H63 126.0
C77 N63 H63 126.0
C77 N63 C76 108.1(7)
C78 N64 H64 118.4
C78 N64 C79 123.2(7)
C79 N64 H64 118.4
C88 N65 H65 125.2
C88 N65 C89 109.5(7)
C89 N65 H65 125.2
N61 C61 C62 121.8(8)
N61 C61 C78 118.6(8)
C62 C61 C78 119.6(8)
C61 C62 H62A 119.7
C63 C62 C61 120.7(9)
C63 C62 H62A 119.7
C62 C63 H63A 121.5
C62 C63 C64 117.1(10)
C64 C63 H63A 121.5
C63 C64 H64A 120.4
C65 C64 C63 119.2(9)
C65 C64 H64A 120.4
N61 C65 C64 123.2(8)
N61 C65 C66 116.7(8)
C64 C65 C66 120.1(8)
O61 C66 N62 123.8(8)
O61 C66 C65 119.2(8)
N62 C66 C65 117.0(7)
N62 C67 H67 105.5
N62 C67 C68 111.9(8)
N62 C67 C69 113.5(7)
C68 C67 H67 105.5
C69 C67 H67 105.5
C69 C67 C68 113.9(8)
O62 C68 O63 128.2(11)
O62 C68 C67 120.2(9)
O63 C68 C67 111.5(10)
C67 C69 H69A 108.2
C67 C69 H69B 108.2
H69A C69 H69B 107.3
C70 C69 C67 116.5(8)
C70 C69 H69A 108.2
C70 C69 H69B 108.2
C71 C70 C69 125.0(9)
C77 C70 C69 128.7(9)
C77 C70 C71 106.1(8)
C70 C71 C72 135.3(9)
C70 C71 C76 108.1(9)
C76 C71 C72 116.3(9)
C71 C72 H72 120.3
C73 C72 C71 119.5(10)
C73 C72 H72 120.3
C72 C73 H73 118.9
C74 C73 C72 122.1(11)
C74 C73 H73 118.9
C73 C74 H74 119.5
C73 C74 C75 121.1(10)
C75 C74 H74 119.5
C74 C75 H75 121.5
C74 C75 C76 117.1(10)
C76 C75 H75 121.5
N63 C76 C71 107.2(8)
N63 C76 C75 128.9(9)
C75 C76 C71 123.9(10)
N63 C77 C70 110.5(8)
N63 C77 H77 124.7
C70 C77 H77 124.7
O64 C78 N64 125.8(8)
O64 C78 C61 119.6(8)
N64 C78 C61 114.7(7)
N64 C79 H79 109.2
N64 C79 C80 110.2(6)
N64 C79 C81 110.7(6)
C80 C79 H79 109.2
C81 C79 H79 109.2
C81 C79 C80 108.4(7)
O65 C80 C79 116.5(7)
O66 C80 O65 128.6(8)
O66 C80 C79 114.7(8)
C79 C81 H81A 108.6
C79 C81 H81B 108.6
H81A C81 H81B 107.6
C82 C81 C79 114.5(7)
C82 C81 H81A 108.6
C82 C81 H81B 108.6
C83 C82 C81 127.8(7)
C89 C82 C81 126.6(8)
C89 C82 C83 105.6(7)
C84 C83 C82 133.6(7)
C84 C83 C88 118.2(8)
C88 C83 C82 108.2(8)
C83 C84 H84 120.4
C85 C84 C83 119.2(8)
C85 C84 H84 120.4
C84 C85 H85 119.3
C86 C85 C84 121.5(10)
C86 C85 H85 119.3
C85 C86 H86 119.7
C87 C86 C85 120.5(10)
C87 C86 H86 119.7
C86 C87 H87 120.6
C86 C87 C88 118.8(9)
C88 C87 H87 120.6
N65 C88 C83 107.0(8)
N65 C88 C87 131.3(8)
C87 C88 C83 121.7(9)
N65 C89 C82 109.7(8)
N65 C89 H89 125.2
C82 C89 H89 125.2
C5 N1 C1 117.2(7)
C6 N2 H2 118.9
C6 N2 C7 122.3(8)
C7 N2 H2 118.9
C16 N3 H3 126.1
C16 N3 C17 107.8(7)
C17 N3 H3 126.1
C18 N4 H4 118.7
C18 N4 C19 122.5(7)
C19 N4 H4 118.7
C28 N5 H5 125.0
C28 N5 C29 110.0(6)
C29 N5 H5 125.0
N1 C1 C2 123.1(8)
N1 C1 C18 117.8(7)
C2 C1 C18 119.1(8)
C1 C2 H2A 120.9
C3 C2 C1 118.1(8)
C3 C2 H2A 120.9
C2 C3 H3A 119.9
C2 C3 C4 120.2(8)
C4 C3 H3A 119.9
C3 C4 H4A 121.1
C3 C4 C5 117.8(8)
C5 C4 H4A 121.1
N1 C5 C4 123.5(8)
N1 C5 C6 116.8(8)
C4 C5 C6 119.6(8)
O1 C6 N2 124.4(9)
O1 C6 C5 118.9(8)
N2 C6 C5 116.6(8)
N2 C7 H7 107.8
N2 C7 C8 113.0(7)
N2 C7 C9 113.2(7)
C8 C7 H7 107.8
C9 C7 H7 107.8
C9 C7 C8 106.9(7)
O2 C8 C7 115.9(8)
O3 C8 O2 127.2(9)
O3 C8 C7 116.6(8)
C7 C9 H9A 108.1
C7 C9 H9B 108.1
H9A C9 H9B 107.3
C10 C9 C7 117.0(7)
C10 C9 H9A 108.1
C10 C9 H9B 108.1
C11 C10 C9 127.8(8)
C17 C10 C9 125.4(8)
C17 C10 C11 106.3(8)
C12 C11 C10 133.4(8)
C16 C11 C10 107.1(8)
C16 C11 C12 119.5(8)
C11 C12 H12 120.6
C13 C12 C11 118.8(8)
C13 C12 H12 120.6
C12 C13 H13 120.7
C12 C13 C14 118.6(9)
C14 C13 H13 120.7
C13 C14 H14 117.8
C15 C14 C13 124.3(9)
C15 C14 H14 117.8
C14 C15 H15 121.6
C14 C15 C16 116.8(9)
C16 C15 H15 121.6
N3 C16 C11 107.7(7)
N3 C16 C15 130.4(8)
C15 C16 C11 121.9(9)
N3 C17 H17 124.5
C10 C17 N3 111.0(8)
C10 C17 H17 124.5
O4 C18 N4 123.3(8)
O4 C18 C1 119.5(8)
N4 C18 C1 117.1(8)
N4 C19 H19 108.7
N4 C19 C20 110.9(6)
N4 C19 C21 109.8(6)
C20 C19 H19 108.7
C21 C19 H19 108.7
C21 C19 C20 110.0(7)
O5 C20 O6 125.4(8)
O5 C20 C19 119.2(8)
O6 C20 C19 115.4(8)
C19 C21 H21A 109.1
C19 C21 H21B 109.1
H21A C21 H21B 107.8
C22 C21 C19 112.4(7)
C22 C21 H21A 109.1
C22 C21 H21B 109.1
C23 C22 C21 127.4(7)
C29 C22 C21 125.6(7)
C29 C22 C23 107.0(7)
C24 C23 C22 134.3(7)
C24 C23 C28 119.0(7)
C28 C23 C22 106.7(7)
C23 C24 H24 120.6
C25 C24 C23 118.7(8)
C25 C24 H24 120.6
C24 C25 H25 119.7
C24 C25 C26 120.6(8)
C26 C25 H25 119.7
C25 C26 H26 118.6
C27 C26 C25 122.8(8)
C27 C26 H26 118.6
C26 C27 H27 121.4
C26 C27 C28 117.2(8)
C28 C27 H27 121.4
N5 C28 C23 107.5(7)
N5 C28 C27 130.9(7)
C27 C28 C23 121.6(8)
N5 C29 H29 125.6
C22 C29 N5 108.8(7)
C22 C29 H29 125.6
C381 N381 C385 110.0(18)
C389 N381 C381 111.2(18)
C389 N381 C385 112.0(18)
C389 N381 C393 110.3(17)
C393 N381 C381 108.8(18)
C393 N381 C385 104(2)
N381 C381 H38A 107.4
N381 C381 H38B 107.4
H38A C381 H38B 107.0
C382 C381 N381 120(2)
C382 C381 H38A 107.4
C382 C381 H38B 107.4
C381 C382 H38C 108.8
C381 C382 H38D 108.8
C381 C382 C383 114(3)
H38C C382 H38D 107.7
C383 C382 H38C 108.8
C383 C382 H38D 108.8
C382 C383 H38E 108.1
C382 C383 H38F 108.1
H38E C383 H38F 107.3
C384 C383 C382 117(3)
C384 C383 H38E 108.1
C384 C383 H38F 108.1
C383 C384 H38G 109.5
C383 C384 H38H 109.5
C383 C384 H38I 109.5
H38G C384 H38H 109.5
H38G C384 H38I 109.5
H38H C384 H38I 109.5
N381 C385 H38J 109.3
N381 C385 H38K 109.3
H38J C385 H38K 108.0
C386 C385 N381 112(2)
C386 C385 H38J 109.3
C386 C385 H38K 109.3
C385 C386 H38L 109.1
C385 C386 H38M 109.1
C385 C386 C387 112(3)
H38L C386 H38M 107.9
C387 C386 H38L 109.1
C387 C386 H38M 109.1
C386 C387 H38N 103.0
C386 C387 H38O 103.0
H38N C387 H38O 105.1
C388 C387 C386 137(5)
C388 C387 H38N 103.0
C388 C387 H38O 103.0
C387 C388 H38P 109.5
C387 C388 H38Q 109.5
C387 C388 H38R 109.5
H38P C388 H38Q 109.5
H38P C388 H38R 109.5
H38Q C388 H38R 109.5
N381 C389 H38S 108.5
N381 C389 H38T 108.5
N381 C389 C390 115(2)
H38S C389 H38T 107.5
C390 C389 H38S 108.5
C390 C389 H38T 108.5
C389 C390 H39C 110.4
C389 C390 H39D 110.4
H39C C390 H39D 108.6
C391 C390 C389 107(3)
C391 C390 H39C 110.4
C391 C390 H39D 110.4
C390 C391 H39E 109.2
C390 C391 H39F 109.2
H39E C391 H39F 107.9
C392 C391 C390 112(3)
C392 C391 H39E 109.2
C392 C391 H39F 109.2
C391 C392 H39G 109.5
C391 C392 H39H 109.5
C391 C392 H39I 109.5
H39G C392 H39H 109.5
H39G C392 H39I 109.5
H39H C392 H39I 109.5
N381 C393 H39J 108.2
N381 C393 H39K 108.2
H39J C393 H39K 107.3
C394 C393 N381 116(2)
C394 C393 H39J 108.2
C394 C393 H39K 108.2
C393 C394 H39L 109.5
C393 C394 H39M 109.5
C393 C394 C395 111(2)
H39L C394 H39M 108.1
C395 C394 H39L 109.5
C395 C394 H39M 109.5
C394 C395 H39N 107.6
C394 C395 H39O 107.6
C394 C395 C396 119(3)
H39N C395 H39O 107.0
C396 C395 H39N 107.6
C396 C395 H39O 107.6
C395 C396 H39P 109.5
C395 C396 H39Q 109.5
C395 C396 H39R 109.5
H39P C396 H39Q 109.5
H39P C396 H39R 109.5
H39Q C396 H39R 109.5
C201 N201 C205 112.6(10)
C201 N201 C209 110.1(9)
C201 N201 C213 107.8(9)
C205 N201 C213 107.8(10)
C209 N201 C205 107.9(10)
C209 N201 C213 110.7(10)
N201 C201 H20A 107.8
N201 C201 H20B 107.8
N201 C201 C202 118.1(10)
H20A C201 H20B 107.1
C202 C201 H20A 107.8
C202 C201 H20B 107.8
C201 C202 H20C 110.1
C201 C202 H20D 110.1
C201 C202 C203 108.1(11)
H20C C202 H20D 108.4
C203 C202 H20C 110.1
C203 C202 H20D 110.1
C202 C203 H20E 109.4
C202 C203 H20F 109.4
C202 C203 C204 111.3(13)
H20E C203 H20F 108.0
C204 C203 H20E 109.4
C204 C203 H20F 109.4
C203 C204 H20G 109.5
C203 C204 H20H 109.5
C203 C204 H20I 109.5
H20G C204 H20H 109.5
H20G C204 H20I 109.5
H20H C204 H20I 109.5
N201 C205 H20J 108.2
N201 C205 H20K 108.2
H20J C205 H20K 107.4
C206 C205 N201 116.2(11)
C206 C205 H20J 108.2
C206 C205 H20K 108.2
C205 C206 H20L 108.8
C205 C206 H20M 108.8
C205 C206 C207 113.6(11)
H20L C206 H20M 107.7
C207 C206 H20L 108.8
C207 C206 H20M 108.8
C206 C207 H20N 109.2
C206 C207 H20O 109.2
H20N C207 H20O 107.9
C208 C207 C206 111.9(13)
C208 C207 H20N 109.2
C208 C207 H20O 109.2
C207 C208 H20P 109.5
C207 C208 H20Q 109.5
C207 C208 H20R 109.5
H20P C208 H20Q 109.5
H20P C208 H20R 109.5
H20Q C208 H20R 109.5
N201 C209 H20S 108.2
N201 C209 H20T 108.2
H20S C209 H20T 107.3
C210 C209 N201 116.5(11)
C210 C209 H20S 108.2
C210 C209 H20T 108.2
C209 C210 H21C 109.2
C209 C210 H21D 109.2
C209 C210 C211 112.1(12)
H21C C210 H21D 107.9
C211 C210 H21C 109.2
C211 C210 H21D 109.2
C210 C211 H21E 109.3
C210 C211 H21F 109.3
C210 C211 C212 111.7(19)
H21E C211 H21F 107.9
C212 C211 H21E 109.3
C212 C211 H21F 109.3
C211 C212 H21G 109.5
C211 C212 H21H 109.5
C211 C212 H21I 109.5
H21G C212 H21H 109.5
H21G C212 H21I 109.5
H21H C212 H21I 109.5
N201 C213 H21J 108.7
N201 C213 H21K 108.7
H21J C213 H21K 107.6
C214 C213 N201 114.0(13)
C214 C213 H21J 108.7
C214 C213 H21K 108.7
C213 C214 H21L 110.2
C213 C214 H21M 110.2
C213 C214 C215 108(2)
H21L C214 H21M 108.5
C215 C214 H21L 110.2
C215 C214 H21M 110.2
C214 C215 H21N 109.6
C214 C215 H21O 109.6
H21N C215 H21O 108.1
C216 C215 C214 110(2)
C216 C215 H21N 109.6
C216 C215 H21O 109.6
C215 C216 H21P 109.5
C215 C216 H21Q 109.5
C215 C216 H21R 109.5
H21P C216 H21Q 109.5
H21P C216 H21R 109.5
H21Q C216 H21R 109.5
C181 N181 C185 113.0(10)
C181 N181 C189 109.9(10)
C181 N181 C193 108.7(10)
C185 N181 C189 105.2(11)
C185 N181 C193 108.6(10)
C193 N181 C189 111.4(10)
N181 C181 H18A 108.7
N181 C181 H18B 108.7
N181 C181 C182 114.4(11)
H18A C181 H18B 107.6
C182 C181 H18A 108.7
C182 C181 H18B 108.7
C181 C182 H18C 107.9
C181 C182 H18D 107.9
H18C C182 H18D 107.2
C183 C182 C181 117.8(12)
C183 C182 H18C 107.9
C183 C182 H18D 107.9
C182 C183 H18E 109.1
C182 C183 H18F 109.1
C182 C183 C184 112.7(12)
H18E C183 H18F 107.8
C184 C183 H18E 109.1
C184 C183 H18F 109.1
C183 C184 H18G 109.5
C183 C184 H18H 109.5
C183 C184 H18I 109.5
H18G C184 H18H 109.5
H18G C184 H18I 109.5
H18H C184 H18I 109.5
N181 C185 H18J 108.3
N181 C185 H18K 108.3
H18J C185 H18K 107.4
C186 C185 N181 115.8(11)
C186 C185 H18J 108.3
C186 C185 H18K 108.3
C185 C186 H18L 109.0
C185 C186 H18M 109.0
C185 C186 C187 112.8(13)
H18L C186 H18M 107.8
C187 C186 H18L 109.0
C187 C186 H18M 109.0
C186 C187 H18N 108.7
C186 C187 H18O 108.7
H18N C187 H18O 107.6
C188 C187 C186 114.4(18)
C188 C187 H18N 108.7
C188 C187 H18O 108.7
C187 C188 H18P 109.5
C187 C188 H18Q 109.5
C187 C188 H18R 109.5
H18P C188 H18Q 109.5
H18P C188 H18R 109.5
H18Q C188 H18R 109.5
N181 C189 H18S 108.8
N181 C189 H18T 108.8
H18S C189 H18T 107.7
C190 C189 N181 113.7(13)
C190 C189 H18S 108.8
C190 C189 H18T 108.8
C189 C190 H19A 109.7
C189 C190 H19B 109.7
C189 C190 C191 110.0(15)
H19A C190 H19B 108.2
C191 C190 H19A 109.7
C191 C190 H19B 109.7
C190 C191 H19C 108.9
C190 C191 H19D 108.9
H19C C191 H19D 107.7
C192 C191 C190 113.4(15)
C192 C191 H19C 108.9
C192 C191 H19D 108.9
C191 C192 H19E 109.5
C191 C192 H19F 109.5
C191 C192 H19G 109.5
H19E C192 H19F 109.5
H19E C192 H19G 109.5
H19F C192 H19G 109.5
N181 C193 H19H 108.3
N181 C193 H19I 108.3
H19H C193 H19I 107.4
C194 C193 N181 116.0(11)
C194 C193 H19H 108.3
C194 C193 H19I 108.3
C193 C194 H19J 110.2
C193 C194 H19K 110.2
C193 C194 C195 107.8(13)
H19J C194 H19K 108.5
C195 C194 H19J 110.2
C195 C194 H19K 110.2
C194 C195 H19L 109.1
C194 C195 H19M 109.1
H19L C195 H19M 107.8
C196 C195 C194 112.5(16)
C196 C195 H19L 109.1
C196 C195 H19M 109.1
C195 C196 H19N 109.5
C195 C196 H19O 109.5
C195 C196 H19P 109.5
H19N C196 H19O 109.5
H19N C196 H19P 109.5
H19O C196 H19P 109.5
C105 N101 C101 111.9(7)
C105 N101 C113 108.8(6)
C109 N101 C101 108.8(6)
C109 N101 C105 108.4(7)
C109 N101 C113 111.2(7)
C113 N101 C101 107.7(6)
N101 C101 H10A 108.4
N101 C101 H10B 108.4
H10A C101 H10B 107.5
C102 C101 N101 115.3(7)
C102 C101 H10A 108.4
C102 C101 H10B 108.4
C101 C102 H10C 109.7
C101 C102 H10D 109.7
C101 C102 C103 109.9(8)
H10C C102 H10D 108.2
C103 C102 H10C 109.7
C103 C102 H10D 109.7
C102 C103 H10E 109.1
C102 C103 H10F 109.1
C102 C103 C104 112.3(8)
H10E C103 H10F 107.9
C104 C103 H10E 109.1
C104 C103 H10F 109.1
C103 C104 H10G 109.5
C103 C104 H10H 109.5
C103 C104 H10I 109.5
H10G C104 H10H 109.5
H10G C104 H10I 109.5
H10H C104 H10I 109.5
N101 C105 H10J 108.1
N101 C105 H10K 108.1
H10J C105 H10K 107.3
C106 C105 N101 116.6(8)
C106 C105 H10J 108.1
C106 C105 H10K 108.1
C105 C106 H10L 109.6
C105 C106 H10M 109.6
H10L C106 H10M 108.1
C107 C106 C105 110.2(9)
C107 C106 H10L 109.6
C107 C106 H10M 109.6
C106 C107 H10N 108.8
C106 C107 H10O 108.8
C106 C107 C108 113.6(11)
H10N C107 H10O 107.7
C108 C107 H10N 108.8
C108 C107 H10O 108.8
C107 C108 H10P 109.5
C107 C108 H10Q 109.5
C107 C108 H10R 109.5
H10P C108 H10Q 109.5
H10P C108 H10R 109.5
H10Q C108 H10R 109.5
N101 C109 H10S 108.6
N101 C109 H10T 108.6
N101 C109 C110 114.8(7)
H10S C109 H10T 107.5
C110 C109 H10S 108.6
C110 C109 H10T 108.6
C109 C110 H11A 109.0
C109 C110 H11B 109.0
H11A C110 H11B 107.8
C111 C110 C109 113.1(7)
C111 C110 H11A 109.0
C111 C110 H11B 109.0
C110 C111 H11C 108.5
C110 C111 H11D 108.5
H11C C111 H11D 107.5
C112 C111 C110 115.2(8)
C112 C111 H11C 108.5
C112 C111 H11D 108.5
C111 C112 H11E 109.5
C111 C112 H11F 109.5
C111 C112 H11G 109.5
H11E C112 H11F 109.5
H11E C112 H11G 109.5
H11F C112 H11G 109.5
N101 C113 H11H 108.1
N101 C113 H11I 108.1
H11H C113 H11I 107.3
C114 C113 N101 116.6(6)
C114 C113 H11H 108.1
C114 C113 H11I 108.1
C113 C114 H11J 109.4
C113 C114 H11K 109.4
C113 C114 C115 111.4(7)
H11J C114 H11K 108.0
C115 C114 H11J 109.4
C115 C114 H11K 109.4
C114 C115 H11L 108.7
C114 C115 H11M 108.7
H11L C115 H11M 107.6
C116 C115 C114 114.2(8)
C116 C115 H11L 108.7
C116 C115 H11M 108.7
C115 C116 H11N 109.5
C115 C116 H11O 109.5
C115 C116 H11P 109.5
H11N C116 H11O 109.5
H11N C116 H11P 109.5
H11O C116 H11P 109.5
C401 N401 C405 112.2(16)
C401 N401 C413 108.7(18)
C405 N401 C413 109.3(19)
C409 N401 C401 108(2)
C409 N401 C405 107.5(18)
C409 N401 C413 111.5(18)
N401 C401 H40A 109.2
N401 C401 H40B 109.2
H40A C401 H40B 107.9
C402 C401 N401 112.1(19)
C402 C401 H40A 109.2
C402 C401 H40B 109.2
C401 C402 H40C 109.8
C401 C402 H40D 109.8
C401 C402 C403 109(2)
H40C C402 H40D 108.3
C403 C402 H40C 109.8
C403 C402 H40D 109.8
C402 C403 H40E 109.3
C402 C403 H40F 109.3
C402 C403 C404 112(2)
H40E C403 H40F 107.9
C404 C403 H40E 109.3
C404 C403 H40F 109.3
C403 C404 H40G 109.5
C403 C404 H40H 109.5
C403 C404 H40I 109.5
H40G C404 H40H 109.5
H40G C404 H40I 109.5
H40H C404 H40I 109.5
N401 C405 H40J 108.9
N401 C405 H40K 108.9
H40J C405 H40K 107.7
C406 C405 N401 113(2)
C406 C405 H40J 108.9
C406 C405 H40K 108.9
C405 C406 H40L 109.8
C405 C406 H40M 109.8
C405 C406 C407 109(2)
H40L C406 H40M 108.3
C407 C406 H40L 109.8
C407 C406 H40M 109.8
C406 C407 H40N 109.1
C406 C407 H40O 109.1
H40N C407 H40O 107.8
C408 C407 C406 113(2)
C408 C407 H40N 109.1
C408 C407 H40O 109.1
C407 C408 H40P 109.5
C407 C408 H40Q 109.5
C407 C408 H40R 109.5
H40P C408 H40Q 109.5
H40P C408 H40R 109.5
H40Q C408 H40R 109.5
N401 C409 H40S 108.5
N401 C409 H40T 108.5
H40S C409 H40T 107.5
C410 C409 N401 115(2)
C410 C409 H40S 108.5
C410 C409 H40T 108.5
C409 C410 H41A 110.1
C409 C410 H41B 110.1
C409 C410 C411 108(3)
H41A C410 H41B 108.4
C411 C410 H41A 110.1
C411 C410 H41B 110.1
C410 C411 H41C 110.2
C410 C411 H41D 110.2
C410 C411 C412 108(3)
H41C C411 H41D 108.5
C412 C411 H41C 110.2
C412 C411 H41D 110.2
C411 C412 H41E 109.5
C411 C412 H41F 109.5
C411 C412 H41G 109.5
H41E C412 H41F 109.5
H41E C412 H41G 109.5
H41F C412 H41G 109.5
N401 C413 H41H 109.3
N401 C413 H41I 109.3
H41H C413 H41I 108.0
C414 C413 N401 112(2)
C414 C413 H41H 109.3
C414 C413 H41I 109.3
C413 C414 H41J 110.6
C413 C414 H41K 110.6
H41J C414 H41K 108.7
C415 C414 C413 106(3)
C415 C414 H41J 110.6
C415 C414 H41K 110.6
C414 C415 H41L 107.9
C414 C415 H41M 107.9
H41L C415 H41M 107.2
C416 C415 C414 117(4)
C416 C415 H41L 107.9
C416 C415 H41M 107.9
C415 C416 H41N 109.5
C415 C416 H41O 109.5
C415 C416 H41P 109.5
H41N C416 H41O 109.5
H41N C416 H41P 109.5
H41O C416 H41P 109.5
H10W O103 H10X 104.5
H10Y O101 H 104.5
H10Z O109 HA 104.6
H10 O104 HB 104.7
H0AA O108 HC 104.4
H1AA O105 HD 104.5
H2AA O106 HE 109.5
H3AA O107 HF 104.5

loop_
_geom_bond_atom_site_label_1
_geom_bond_atom_site_label_2
_geom_bond_distance
N161 C161 1.526(11)
N161 C165 1.500(12)
N161 C169 1.520(12)
N161 C173 1.571(15)
N161 C373 1.57(2)
C161 H16A 0.9900
C161 H16B 0.9900
C161 C162 1.491(14)
C162 H16C 0.9900
C162 H16D 0.9900
C162 C163 1.511(12)
C163 H16E 0.9900
C163 H16F 0.9900
C163 C164 1.523(14)
C164 H16G 0.9800
C164 H16H 0.9800
C164 H16I 0.9800
C165 H16J 0.9900
C165 H16K 0.9900
C165 C166 1.487(15)
C166 H16L 0.9900
C166 H16M 0.9900
C166 H16N 0.9900
C166 H16O 0.9900
C166 C167 1.46(3)
C166 C367 1.76(3)
C169 H16P 0.9900
C169 H16Q 0.9900
C169 C170 1.526(12)
C170 H17A 0.9900
C170 H17B 0.9900
C170 C171 1.517(14)
C171 H17C 0.9900
C171 H17D 0.9900
C171 C172 1.516(12)
C172 H17E 0.9800
C172 H17F 0.9800
C172 H17G 0.9800
C167 H16R 0.9900
C167 H16S 0.9900
C167 C168 1.58(3)
C168 H16T 0.9800
C168 H16U 0.9800
C168 H16V 0.9800
C173 H17H 0.9900
C173 H17I 0.9900
C173 C174 1.59(2)
C174 H17J 0.9900
C174 H17K 0.9900
C174 C175 1.65(3)
C175 H17L 0.9900
C175 H17M 0.9900
C175 C176 1.52(3)
C176 H17N 0.9800
C176 H17O 0.9800
C176 H17P 0.9800
C367 H36A 0.9900
C367 H36B 0.9900
C367 C368 1.51(3)
C368 H36C 0.9800
C368 H36D 0.9800
C368 H36E 0.9800
C373 H37A 0.9900
C373 H37B 0.9900
C373 C374 1.61(3)
C374 H37C 0.9900
C374 H37D 0.9900
C374 C375 1.66(3)
C375 H37E 0.9900
C375 H37F 0.9900
C375 C376 1.53(3)
C376 H37G 0.9800
C376 H37H 0.9800
C376 H37I 0.9800
O31 C36 1.239(11)
O32 C38 1.225(14)
O33 C38 1.206(13)
O34 C48 1.250(11)
O35 C50 1.164(12)
O36 C50 1.236(13)
O102 H10U 0.8703
O102 H10V 0.8691
N31 C31 1.353(12)
N31 C35 1.349(11)
N32 H32 0.8800
N32 C36 1.320(13)
N32 C37 1.467(13)
N33 H33 0.8800
N33 C46 1.396(12)
N33 C47 1.366(12)
N34 H34 0.8800
N34 C48 1.296(11)
N34 C49 1.458(10)
N35 H35 0.8800
N35 C58 1.363(10)
N35 C59 1.381(10)
C31 C32 1.385(13)
C31 C48 1.494(13)
C32 H32A 0.9500
C32 C33 1.397(15)
C33 H33I 0.9500
C33 C34 1.346(16)
C34 H34A 0.9500
C34 C35 1.364(15)
C35 C36 1.556(15)
C37 H37 1.0000
C37 C38 1.601(16)
C37 C39 1.552(15)
C39 H39A 0.9900
C39 H39B 0.9900
C39 C40 1.499(14)
C40 C41 1.434(13)
C40 C47 1.337(13)
C41 C42 1.414(13)
C41 C46 1.374(13)
C42 H42 0.9500
C42 C43 1.460(15)
C43 H43 0.9500
C43 C44 1.357(15)
C44 H44 0.9500
C44 C45 1.365(15)
C45 H45 0.9500
C45 C46 1.361(14)
C47 H47 0.9500
C49 H49 1.0000
C49 C50 1.537(11)
C49 C51 1.551(12)
C51 H51A 0.9900
C51 H51B 0.9900
C51 C52 1.482(10)
C52 C53 1.445(11)
C52 C59 1.360(11)
C53 C54 1.393(11)
C53 C58 1.407(11)
C54 H54 0.9500
C54 C55 1.391(12)
C55 H55 0.9500
C55 C56 1.374(13)
C56 H56 0.9500
C56 C57 1.379(13)
C57 H57 0.9500
C57 C58 1.410(12)
C59 H59 0.9500
N121 C121 1.520(12)
N121 C125 1.510(12)
N121 C129 1.502(12)
N121 C133 1.545(12)
C121 H12A 0.9900
C121 H12B 0.9900
C121 C122 1.518(14)
C122 H12C 0.9900
C122 H12D 0.9900
C122 C123 1.546(16)
C123 H12E 0.9900
C123 H12F 0.9900
C123 C124 1.482(15)
C124 H12G 0.9800
C124 H12H 0.9800
C124 H12I 0.9800
C125 H12J 0.9900
C125 H12K 0.9900
C125 C126 1.489(13)
C126 H12L 0.9900
C126 H12M 0.9900
C126 C127 1.516(14)
C127 H12N 0.9900
C127 H12O 0.9900
C127 C128 1.509(13)
C128 H12P 0.9800
C128 H12Q 0.9800
C128 H12R 0.9800
C129 H12S 0.9900
C129 H12T 0.9900
C129 C130 1.495(15)
C130 H13A 0.9900
C130 H13B 0.9900
C130 H13C 0.9900
C130 H13D 0.9900
C130 C131 1.49(2)
C130 C331 1.50(3)
C133 H13E 0.9900
C133 H13F 0.9900
C133 C134 1.494(15)
C134 H13G 0.9900
C134 H13H 0.9900
C134 C135 1.517(16)
C135 H13I 0.9900
C135 H13J 0.9900
C135 H13K 0.9900
C135 H13L 0.9900
C135 C136 1.54(2)
C135 C336 1.38(3)
C131 H13M 0.9900
C131 H13N 0.9900
C131 C132 1.52(5)
C132 H13O 0.9800
C132 H13P 0.9800
C132 H13Q 0.9800
C136 H13R 0.9800
C136 H13S 0.9800
C136 H13T 0.9800
C331 H33A 0.9900
C331 H33B 0.9900
C331 C332 1.53(6)
C332 H33C 0.9800
C332 H33D 0.9800
C332 H33E 0.9800
C336 H33F 0.9800
C336 H33G 0.9800
C336 H33H 0.9800
N141 C141 1.511(10)
N141 C145 1.504(10)
N141 C149 1.518(11)
N141 C153 1.513(10)
C141 H14A 0.9900
C141 H14B 0.9900
C141 C142 1.506(12)
C142 H14C 0.9900
C142 H14D 0.9900
C142 C143 1.542(12)
C143 H14E 0.9900
C143 H14F 0.9900
C143 C144 1.511(13)
C144 H14G 0.9800
C144 H14H 0.9800
C144 H14I 0.9800
C145 H14J 0.9900
C145 H14K 0.9900
C145 C146 1.517(12)
C146 H14L 0.9900
C146 H14M 0.9900
C146 C147 1.490(13)
C147 H14N 0.9900
C147 H14O 0.9900
C147 C148 1.415(18)
C148 H14P 0.9800
C148 H14Q 0.9800
C148 H14R 0.9800
C149 H14S 0.9900
C149 H14T 0.9900
C149 C150 1.509(11)
C150 H15A 0.9900
C150 H15B 0.9900
C150 C151 1.532(12)
C151 H15C 0.9900
C151 H15D 0.9900
C151 C152 1.539(12)
C152 H15E 0.9800
C152 H15F 0.9800
C152 H15G 0.9800
C153 H15H 0.9900
C153 H15I 0.9900
C153 H15J 0.9900
C153 H15K 0.9900
C153 C154 1.546(15)
C153 C354 1.54(2)
C154 H15L 0.9900
C154 H15M 0.9900
C154 C155 1.594(19)
C155 H15N 0.9900
C155 H15O 0.9900
C155 C156 1.523(19)
C156 H15P 0.9800
C156 H15Q 0.9800
C156 H15R 0.9800
C354 H35A 0.9900
C354 H35B 0.9900
C354 C355 1.57(3)
C355 H35C 0.9900
C355 H35D 0.9900
C355 C356 1.52(3)
C356 H35E 0.9800
C356 H35F 0.9800
C356 H35G 0.9800
O61 C66 1.249(10)
O62 C68 1.244(12)
O63 C68 1.268(11)
O64 C78 1.241(10)
O65 C80 1.272(11)
O66 C80 1.231(10)
N61 C61 1.328(10)
N61 C65 1.359(10)
N62 H62 0.8800
N62 C66 1.322(11)
N62 C67 1.459(10)
N63 H63 0.8800
N63 C76 1.388(11)
N63 C77 1.370(10)
N64 H64 0.8800
N64 C78 1.303(10)
N64 C79 1.464(10)
N65 H65 0.8800
N65 C88 1.360(11)
N65 C89 1.384(11)
C61 C62 1.399(12)
C61 C78 1.510(12)
C62 H62A 0.9500
C62 C63 1.374(13)
C63 H63A 0.9500
C63 C64 1.410(13)
C64 H64A 0.9500
C64 C65 1.367(12)
C65 C66 1.493(12)
C67 H67 1.0000
C67 C68 1.533(14)
C67 C69 1.523(12)
C69 H69A 0.9900
C69 H69B 0.9900
C69 C70 1.519(12)
C70 C71 1.409(12)
C70 C77 1.381(12)
C71 C72 1.431(13)
C71 C76 1.412(12)
C72 H72 0.9500
C72 C73 1.385(14)
C73 H73 0.9500
C73 C74 1.377(15)
C74 H74 0.9500
C74 C75 1.390(15)
C75 H75 0.9500
C75 C76 1.402(12)
C77 H77 0.9500
C79 H79 1.0000
C79 C80 1.559(11)
C79 C81 1.529(11)
C81 H81A 0.9900
C81 H81B 0.9900
C81 C82 1.486(10)
C82 C83 1.424(12)
C82 C89 1.386(11)
C83 C84 1.402(12)
C83 C88 1.423(11)
C84 H84 0.9500
C84 C85 1.392(13)
C85 H85 0.9500
C85 C86 1.391(13)
C86 H86 0.9500
C86 C87 1.377(13)
C87 H87 0.9500
C87 C88 1.392(13)
C89 H89 0.9500
O1 C6 1.254(11)
O2 C8 1.265(11)
O3 C8 1.232(11)
O4 C18 1.248(10)
O5 C20 1.204(11)
O6 C20 1.238(11)
N1 C1 1.337(10)
N1 C5 1.327(10)
N2 H2 0.8800
N2 C6 1.321(11)
N2 C7 1.439(11)
N3 H3 0.8800
N3 C16 1.379(11)
N3 C17 1.383(11)
N4 H4 0.8800
N4 C18 1.331(10)
N4 C19 1.461(10)
N5 H5 0.8800
N5 C28 1.361(10)
N5 C29 1.378(9)
C1 C2 1.390(11)
C1 C18 1.503(11)
C2 H2A 0.9500
C2 C3 1.364(11)
C3 H3A 0.9500
C3 C4 1.366(12)
C4 H4A 0.9500
C4 C5 1.393(12)
C5 C6 1.523(13)
C7 H7 1.0000
C7 C8 1.555(12)
C7 C9 1.526(12)
C9 H9A 0.9900
C9 H9B 0.9900
C9 C10 1.497(11)
C10 C11 1.439(11)
C10 C17 1.346(12)
C11 C12 1.405(12)
C11 C16 1.405(11)
C12 H12 0.9500
C12 C13 1.402(12)
C13 H13 0.9500
C13 C14 1.405(13)
C14 H14 0.9500
C14 C15 1.346(14)
C15 H15 0.9500
C15 C16 1.403(12)
C17 H17 0.9500
C19 H19 1.0000
C19 C20 1.561(11)
C19 C21 1.538(11)
C21 H21A 0.9900
C21 H21B 0.9900
C21 C22 1.509(10)
C22 C23 1.440(11)
C22 C29 1.369(10)
C23 C24 1.410(11)
C23 C28 1.410(10)
C24 H24 0.9500
C24 C25 1.359(12)
C25 H25 0.9500
C25 C26 1.389(12)
C26 H26 0.9500
C26 C27 1.362(12)
C27 H27 0.9500
C27 C28 1.384(11)
C29 H29 0.9500
N381 C381 1.536(19)
N381 C385 1.550(19)
N381 C389 1.526(18)
N381 C393 1.534(18)
C381 H38A 0.9900
C381 H38B 0.9900
C381 C382 1.40(4)
C382 H38C 0.9900
C382 H38D 0.9900
C382 C383 1.54(3)
C383 H38E 0.9900
C383 H38F 0.9900
C383 C384 1.53(3)
C384 H38G 0.9800
C384 H38H 0.9800
C384 H38I 0.9800
C385 H38J 0.9900
C385 H38K 0.9900
C385 C386 1.51(3)
C386 H38L 0.9900
C386 H38M 0.9900
C386 C387 1.54(3)
C387 H38N 0.9900
C387 H38O 0.9900
C387 C388 1.31(3)
C388 H38P 0.9800
C388 H38Q 0.9800
C388 H38R 0.9800
C389 H38S 0.9900
C389 H38T 0.9900
C389 C390 1.59(3)
C390 H39C 0.9900
C390 H39D 0.9900
C390 C391 1.56(5)
C391 H39E 0.9900
C391 H39F 0.9900
C391 C392 1.50(5)
C392 H39G 0.9800
C392 H39H 0.9800
C392 H39I 0.9800
C393 H39J 0.9900
C393 H39K 0.9900
C393 C394 1.50(2)
C394 H39L 0.9900
C394 H39M 0.9900
C394 C395 1.54(2)
C395 H39N 0.9900
C395 H39O 0.9900
C395 C396 1.55(3)
C396 H39P 0.9800
C396 H39Q 0.9800
C396 H39R 0.9800
N201 C201 1.514(13)
N201 C205 1.522(13)
N201 C209 1.517(13)
N201 C213 1.527(13)
C201 H20A 0.9900
C201 H20B 0.9900
C201 C202 1.521(16)
C202 H20C 0.9900
C202 H20D 0.9900
C202 C203 1.529(16)
C203 H20E 0.9900
C203 H20F 0.9900
C203 C204 1.535(17)
C204 H20G 0.9800
C204 H20H 0.9800
C204 H20I 0.9800
C205 H20J 0.9900
C205 H20K 0.9900
C205 C206 1.513(16)
C206 H20L 0.9900
C206 H20M 0.9900
C206 C207 1.567(19)
C207 H20N 0.9900
C207 H20O 0.9900
C207 C208 1.524(19)
C208 H20P 0.9800
C208 H20Q 0.9800
C208 H20R 0.9800
C209 H20S 0.9900
C209 H20T 0.9900
C209 C210 1.501(15)
C210 H21C 0.9900
C210 H21D 0.9900
C210 C211 1.51(3)
C211 H21E 0.9900
C211 H21F 0.9900
C211 C212 1.573(18)
C212 H21G 0.9800
C212 H21H 0.9800
C212 H21I 0.9800
C213 H21J 0.9900
C213 H21K 0.9900
C213 C214 1.52(3)
C214 H21L 0.9900
C214 H21M 0.9900
C214 C215 1.52(2)
C215 H21N 0.9900
C215 H21O 0.9900
C215 C216 1.48(3)
C216 H21P 0.9800
C216 H21Q 0.9800
C216 H21R 0.9800
N181 C181 1.531(13)
N181 C185 1.533(14)
N181 C189 1.547(14)
N181 C193 1.541(14)
C181 H18A 0.9900
C181 H18B 0.9900
C181 C182 1.536(19)
C182 H18C 0.9900
C182 H18D 0.9900
C182 C183 1.514(18)
C183 H18E 0.9900
C183 H18F 0.9900
C183 C184 1.523(18)
C184 H18G 0.9800
C184 H18H 0.9800
C184 H18I 0.9800
C185 H18J 0.9900
C185 H18K 0.9900
C185 C186 1.522(19)
C186 H18L 0.9900
C186 H18M 0.9900
C186 C187 1.537(19)
C187 H18N 0.9900
C187 H18O 0.9900
C187 C188 1.32(2)
C188 H18P 0.9800
C188 H18Q 0.9800
C188 H18R 0.9800
C189 H18S 0.9900
C189 H18T 0.9900
C189 C190 1.47(2)
C190 H19A 0.9900
C190 H19B 0.9900
C190 C191 1.68(3)
C191 H19C 0.9900
C191 H19D 0.9900
C191 C192 1.38(2)
C192 H19E 0.9800
C192 H19F 0.9800
C192 H19G 0.9800
C193 H19H 0.9900
C193 H19I 0.9900
C193 C194 1.495(17)
C194 H19J 0.9900
C194 H19K 0.9900
C194 C195 1.533(18)
C195 H19L 0.9900
C195 H19M 0.9900
C195 C196 1.53(2)
C196 H19N 0.9800
C196 H19O 0.9800
C196 H19P 0.9800
N101 C101 1.532(10)
N101 C105 1.520(10)
N101 C109 1.495(11)
N101 C113 1.524(11)
C101 H10A 0.9900
C101 H10B 0.9900
C101 C102 1.500(12)
C102 H10C 0.9900
C102 H10D 0.9900
C102 C103 1.521(12)
C103 H10E 0.9900
C103 H10F 0.9900
C103 C104 1.534(13)
C104 H10G 0.9800
C104 H10H 0.9800
C104 H10I 0.9800
C105 H10J 0.9900
C105 H10K 0.9900
C105 C106 1.505(13)
C106 H10L 0.9900
C106 H10M 0.9900
C106 C107 1.498(13)
C107 H10N 0.9900
C107 H10O 0.9900
C107 C108 1.539(15)
C108 H10P 0.9800
C108 H10Q 0.9800
C108 H10R 0.9800
C109 H10S 0.9900
C109 H10T 0.9900
C109 C110 1.516(11)
C110 H11A 0.9900
C110 H11B 0.9900
C110 C111 1.515(13)
C111 H11C 0.9900
C111 H11D 0.9900
C111 C112 1.482(12)
C112 H11E 0.9800
C112 H11F 0.9800
C112 H11G 0.9800
C113 H11H 0.9900
C113 H11I 0.9900
C113 C114 1.509(11)
C114 H11J 0.9900
C114 H11K 0.9900
C114 C115 1.529(12)
C115 H11L 0.9900
C115 H11M 0.9900
C115 C116 1.498(13)
C116 H11N 0.9800
C116 H11O 0.9800
C116 H11P 0.9800
N401 C401 1.54(2)
N401 C405 1.545(19)
N401 C409 1.54(2)
N401 C413 1.56(2)
C401 H40A 0.9900
C401 H40B 0.9900
C401 C402 1.50(2)
C402 H40C 0.9900
C402 H40D 0.9900
C402 C403 1.53(2)
C403 H40E 0.9900
C403 H40F 0.9900
C403 C404 1.54(2)
C404 H40G 0.9800
C404 H40H 0.9800
C404 H40I 0.9800
C405 H40J 0.9900
C405 H40K 0.9900
C405 C406 1.50(2)
C406 H40L 0.9900
C406 H40M 0.9900
C406 C407 1.57(2)
C407 H40N 0.9900
C407 H40O 0.9900
C407 C408 1.50(3)
C408 H40P 0.9800
C408 H40Q 0.9800
C408 H40R 0.9800
C409 H40S 0.9900
C409 H40T 0.9900
C409 C410 1.51(2)
C410 H41A 0.9900
C410 H41B 0.9900
C410 C411 1.51(3)
C411 H41C 0.9900
C411 H41D 0.9900
C411 C412 1.58(3)
C412 H41E 0.9800
C412 H41F 0.9800
C412 H41G 0.9800
C413 H41H 0.9900
C413 H41I 0.9900
C413 C414 1.53(3)
C414 H41J 0.9900
C414 H41K 0.9900
C414 C415 1.53(3)
C415 H41L 0.9900
C415 H41M 0.9900
C415 C416 1.49(3)
C416 H41N 0.9800
C416 H41O 0.9800
C416 H41P 0.9800
O103 H10W 0.8694
O103 H10X 0.8714
O101 H10Y 0.8695
O101 H 0.8697
O109 H10Z 0.8690
O109 HA 0.8702
O104 H10 0.8694
O104 HB 0.8683
O108 H0AA 0.8686
O108 HC 0.8706
O105 H1AA 0.8693
O105 HD 0.8704
O106 H2AA 0.8692
O106 HE 0.8697
O107 H3AA 0.8704
O107 HF 0.8690
F2 H2B 0.8697
F1 H1 0.8700

loop_
_geom_torsion_atom_site_label_1
_geom_torsion_atom_site_label_2
_geom_torsion_atom_site_label_3
_geom_torsion_atom_site_label_4
_geom_torsion
N161 C161 C162 C163 -176.6(8)
N161 C165 C166 C167 -168(2)
N161 C165 C166 C367 174.7(14)
N161 C169 C170 C171 173.6(8)
N161 C173 C174 C175 -162.5(19)
N161 C373 C374 C375 135(4)
C161 N161 C165 C166 -57.8(11)
C161 N161 C169 C170 176.6(8)
C161 N161 C173 C174 60.9(19)
C161 N161 C373 C374 63(3)
C161 C162 C163 C164 -171.3(9)
C165 N161 C161 C162 -54.8(11)
C165 N161 C169 C170 56.1(11)
C165 N161 C173 C174 -174.8(15)
C165 N161 C373 C374 178(3)
C165 C166 C167 C168 28(4)
C165 C166 C367 C368 153(2)
C169 N161 C161 C162 -175.2(8)
C169 N161 C165 C166 59.9(11)
C169 N161 C173 C174 -53.4(19)
C169 N161 C373 C374 -65(3)
C169 C170 C171 C172 179.4(8)
C173 N161 C161 C162 70.7(13)
C173 N161 C165 C166 178.5(13)
C173 N161 C169 C170 -66.7(12)
C173 C174 C175 C176 -79(3)
C373 N161 C161 C162 50.0(19)
C373 N161 C165 C166 -176.5(19)
C373 N161 C169 C170 -51(2)
C373 C374 C375 C376 45(5)
N31 C31 C32 C33 1.6(14)
N31 C31 C48 O34 -170.8(8)
N31 C31 C48 N34 7.9(11)
N31 C35 C36 O31 172.7(8)
N31 C35 C36 N32 -14.1(12)
N32 C37 C38 O32 -52.3(15)
N32 C37 C38 O33 139.1(12)
N32 C37 C39 C40 -58.9(12)
N34 C49 C50 O35 -65.4(13)
N34 C49 C50 O36 115.2(11)
N34 C49 C51 C52 -65.6(9)
C31 N31 C35 C34 0.8(13)
C31 N31 C35 C36 177.9(7)
C31 C32 C33 C34 -1.1(15)
C32 C31 C48 O34 9.5(13)
C32 C31 C48 N34 -171.7(8)
C32 C33 C34 C35 0.6(15)
C33 C34 C35 N31 -0.4(16)
C33 C34 C35 C36 -177.3(9)
C34 C35 C36 O31 -10.2(14)
C34 C35 C36 N32 163.0(9)
C35 N31 C31 C32 -1.4(12)
C35 N31 C31 C48 179.0(7)
C36 N32 C37 C38 -97.6(12)
C36 N32 C37 C39 143.9(10)
C37 N32 C36 O31 -6.4(16)
C37 N32 C36 C35 -178.9(8)
C37 C39 C40 C41 -61.3(14)
C37 C39 C40 C47 135.1(11)
C38 C37 C39 C40 -177.7(9)
C39 C37 C38 O32 67.6(15)
C39 C37 C38 O33 -101.0(13)
C39 C40 C41 C42 14.9(17)
C39 C40 C41 C46 -167.3(10)
C39 C40 C47 N33 169.8(9)
C40 C41 C42 C43 -178.3(10)
C40 C41 C46 N33 -0.4(10)
C40 C41 C46 C45 178.7(10)
C41 C40 C47 N33 3.0(11)
C41 C42 C43 C44 -2.2(15)
C42 C41 C46 N33 177.7(9)
C42 C41 C46 C45 -3.2(15)
C42 C43 C44 C45 -0.8(18)
C43 C44 C45 C46 2.0(19)
C44 C45 C46 N33 178.9(11)
C44 C45 C46 C41 0.0(16)
C46 N33 C47 C40 -3.3(11)
C46 C41 C42 C43 4.1(14)
C47 N33 C46 C41 2.1(11)
C47 N33 C46 C45 -176.9(11)
C47 C40 C41 C42 -179.4(10)
C47 C40 C41 C46 -1.6(10)
C48 N34 C49 C50 -101.0(10)
C48 N34 C49 C51 134.5(8)
C48 C31 C32 C33 -178.8(8)
C49 N34 C48 O34 -0.5(13)
C49 N34 C48 C31 -179.2(6)
C49 C51 C52 C53 -82.8(10)
C49 C51 C52 C59 92.0(11)
C50 C49 C51 C52 169.8(8)
C51 C49 C50 O35 58.2(12)
C51 C49 C50 O36 -121.2(11)
C51 C52 C53 C54 -5.5(16)
C51 C52 C53 C58 176.2(8)
C51 C52 C59 N35 -176.3(8)
C52 C53 C54 C55 -177.4(10)
C52 C53 C58 N35 -0.3(10)
C52 C53 C58 C57 179.6(8)
C53 C52 C59 N35 -0.6(10)
C53 C54 C55 C56 -0.9(16)
C54 C53 C58 N35 -178.8(8)
C54 C53 C58 C57 1.1(13)
C54 C55 C56 C57 -0.9(17)
C55 C56 C57 C58 2.6(15)
C56 C57 C58 N35 177.1(9)
C56 C57 C58 C53 -2.8(14)
C58 N35 C59 C52 0.5(10)
C58 C53 C54 C55 0.7(13)
C59 N35 C58 C53 -0.1(10)
C59 N35 C58 C57 180.0(9)
C59 C52 C53 C54 178.8(10)
C59 C52 C53 C58 0.5(9)
N121 C121 C122 C123 -177.6(9)
N121 C125 C126 C127 -176.7(9)
N121 C129 C130 C131 -172(3)
N121 C129 C130 C331 -173(9)
N121 C133 C134 C135 -171.8(11)
C121 N121 C125 C126 57.8(12)
C121 N121 C129 C130 -179.2(10)
C121 N121 C133 C134 -54.7(13)
C121 C122 C123 C124 -69.1(15)
C125 N121 C121 C122 58.0(12)
C125 N121 C129 C130 -57.2(12)
C125 N121 C133 C134 -174.5(11)
C125 C126 C127 C128 -178.0(9)
C129 N121 C121 C122 -179.6(10)
C129 N121 C125 C126 -61.0(11)
C129 N121 C133 C134 63.2(13)
C129 C130 C131 C132 -60(4)
C129 C130 C331 C332 139(13)
C133 N121 C121 C122 -57.6(12)
C133 N121 C125 C126 176.2(9)
C133 N121 C129 C130 60.9(12)
C133 C134 C135 C136 95.1(16)
C133 C134 C135 C336 176(2)
N141 C141 C142 C143 -173.3(7)
N141 C145 C146 C147 -164.2(9)
N141 C149 C150 C151 169.8(7)
N141 C153 C154 C155 169.2(14)
N141 C153 C354 C355 -144(3)
C141 N141 C145 C146 -55.4(9)
C141 N141 C149 C150 171.6(7)
C141 N141 C153 C154 49.0(13)
C141 N141 C153 C354 75.7(19)
C141 C142 C143 C144 -176.1(8)
C145 N141 C141 C142 -58.8(9)
C145 N141 C149 C150 51.4(10)
C145 N141 C153 C154 170.2(11)
C145 N141 C153 C354 -163.2(18)
C145 C146 C147 C148 -55.8(16)
C149 N141 C141 C142 -179.5(7)
C149 N141 C145 C146 61.8(9)
C149 N141 C153 C154 -68.3(12)
C149 N141 C153 C354 -41.6(19)
C149 C150 C151 C152 180.0(7)
C153 N141 C141 C142 60.4(9)
C153 N141 C145 C146 -177.2(7)
C153 N141 C149 C150 -67.6(9)
C153 C154 C155 C156 -170.4(19)
C153 C354 C355 C356 158(3)
N61 C61 C62 C63 1.2(15)
N61 C61 C78 O64 -172.7(7)
N61 C61 C78 N64 9.2(11)
N61 C65 C66 O61 171.4(7)
N61 C65 C66 N62 -7.4(11)
N62 C67 C68 O62 -1.2(12)
N62 C67 C68 O63 174.9(7)
N62 C67 C69 C70 60.8(12)
N64 C79 C80 O65 -53.0(10)
N64 C79 C80 O66 132.1(8)
N64 C79 C81 C82 -61.3(9)
C61 N61 C65 C64 2.1(12)
C61 N61 C65 C66 -177.3(7)
C61 C62 C63 C64 0.1(16)
C62 C61 C78 O64 5.9(12)
C62 C61 C78 N64 -172.2(8)
C62 C63 C64 C65 -0.3(16)
C63 C64 C65 N61 -0.8(15)
C63 C64 C65 C66 178.6(9)
C64 C65 C66 O61 -8.0(12)
C64 C65 C66 N62 173.1(8)
C65 N61 C61 C62 -2.3(12)
C65 N61 C61 C78 176.3(7)
C66 N62 C67 C68 -151.8(8)
C66 N62 C67 C69 77.6(10)
C67 N62 C66 O61 -5.7(13)
C67 N62 C66 C65 173.1(7)
C67 C69 C70 C71 -169.0(9)
C67 C69 C70 C77 5.8(16)
C68 C67 C69 C70 -68.8(11)
C69 C67 C68 O62 129.1(9)
C69 C67 C68 O63 -54.7(10)
C69 C70 C71 C72 0.1(18)
C69 C70 C71 C76 173.7(9)
C69 C70 C77 N63 -174.0(9)
C70 C71 C72 C73 176.0(11)
C70 C71 C76 N63 1.9(10)
C70 C71 C76 C75 -176.0(9)
C71 C70 C77 N63 1.6(11)
C71 C72 C73 C74 -3.5(17)
C72 C71 C76 N63 176.8(8)
C72 C71 C76 C75 -1.1(13)
C72 C73 C74 C75 2.1(18)
C73 C74 C75 C76 -0.2(15)
C74 C75 C76 N63 -177.7(9)
C74 C75 C76 C71 -0.3(14)
C76 N63 C77 C70 -0.4(10)
C76 C71 C72 C73 2.9(14)
C77 N63 C76 C71 -0.9(10)
C77 N63 C76 C75 176.8(10)
C77 C70 C71 C72 -175.6(11)
C77 C70 C71 C76 -2.1(11)
C78 N64 C79 C80 -107.3(9)
C78 N64 C79 C81 132.8(8)
C78 C61 C62 C63 -177.3(9)
C79 N64 C78 O64 0.6(13)
C79 N64 C78 C61 178.6(6)
C79 C81 C82 C83 -79.6(11)
C79 C81 C82 C89 102.9(10)
C80 C79 C81 C82 177.7(7)
C81 C79 C80 O65 68.3(10)
C81 C79 C80 O66 -106.6(9)
C81 C82 C83 C84 0.6(17)
C81 C82 C83 C88 -179.4(8)
C81 C82 C89 N65 179.5(8)
C82 C83 C84 C85 -178.7(10)
C82 C83 C88 N65 0.8(10)
C82 C83 C88 C87 178.1(9)
C83 C82 C89 N65 1.5(10)
C83 C84 C85 C86 -0.1(16)
C84 C83 C88 N65 -179.2(8)
C84 C83 C88 C87 -1.9(14)
C84 C85 C86 C87 -0.5(16)
C85 C86 C87 C88 0.0(15)
C86 C87 C88 N65 177.8(10)
C86 C87 C88 C83 1.2(14)
C88 N65 C89 C82 -1.0(11)
C88 C83 C84 C85 1.3(14)
C89 N65 C88 C83 0.1(11)
C89 N65 C88 C87 -176.8(10)
C89 C82 C83 C84 178.6(10)
C89 C82 C83 C88 -1.4(10)
N1 C1 C2 C3 0.3(12)
N1 C1 C18 O4 -178.9(7)
N1 C1 C18 N4 -3.0(10)
N1 C5 C6 O1 166.0(9)
N1 C5 C6 N2 -10.0(12)
N2 C7 C8 O2 -39.9(12)
N2 C7 C8 O3 145.7(9)
N2 C7 C9 C10 -63.6(10)
N4 C19 C20 O5 -81.8(10)
N4 C19 C20 O6 99.1(9)
N4 C19 C21 C22 -65.1(8)
C1 N1 C5 C4 2.0(12)
C1 N1 C5 C6 -175.3(7)
C1 C2 C3 C4 1.2(13)
C2 C1 C18 O4 1.0(11)
C2 C1 C18 N4 177.0(7)
C2 C3 C4 C5 -1.1(13)
C3 C4 C5 N1 -0.6(14)
C3 C4 C5 C6 176.6(8)
C4 C5 C6 O1 -11.4(14)
C4 C5 C6 N2 172.6(8)
C5 N1 C1 C2 -1.8(11)
C5 N1 C1 C18 178.2(7)
C6 N2 C7 C8 -85.6(10)
C6 N2 C7 C9 152.7(8)
C7 N2 C6 O1 -5.6(14)
C7 N2 C6 C5 170.2(7)
C7 C9 C10 C11 -66.2(11)
C7 C9 C10 C17 123.1(10)
C8 C7 C9 C10 171.3(8)
C9 C7 C8 O2 85.3(10)
C9 C7 C8 O3 -89.1(11)
C9 C10 C11 C12 5.8(15)
C9 C10 C11 C16 -173.2(8)
C9 C10 C17 N3 173.7(8)
C10 C11 C12 C13 -178.8(9)
C10 C11 C16 N3 0.5(9)
C10 C11 C16 C15 179.6(8)
C11 C10 C17 N3 1.3(10)
C11 C12 C13 C14 0.6(13)
C12 C11 C16 N3 -178.7(8)
C12 C11 C16 C15 0.3(12)
C12 C13 C14 C15 -2.1(15)
C13 C14 C15 C16 2.6(15)
C14 C15 C16 N3 177.2(9)
C14 C15 C16 C11 -1.7(13)
C16 N3 C17 C10 -1.1(10)
C16 C11 C12 C13 0.2(12)
C17 N3 C16 C11 0.3(9)
C17 N3 C16 C15 -178.7(9)
C17 C10 C11 C12 178.0(9)
C17 C10 C11 C16 -1.1(9)
C18 N4 C19 C20 -108.7(9)
C18 N4 C19 C21 129.6(7)
C18 C1 C2 C3 -179.7(7)
C19 N4 C18 O4 0.5(12)
C19 N4 C18 C1 -175.3(6)
C19 C21 C22 C23 -82.0(10)
C19 C21 C22 C29 95.7(10)
C20 C19 C21 C22 172.6(7)
C21 C19 C20 O5 39.8(11)
C21 C19 C20 O6 -139.4(8)
C21 C22 C23 C24 -1.8(15)
C21 C22 C23 C28 179.1(8)
C21 C22 C29 N5 -178.9(7)
C22 C23 C24 C25 -179.1(9)
C22 C23 C28 N5 -0.8(9)
C22 C23 C28 C27 179.0(8)
C23 C22 C29 N5 -0.8(9)
C23 C24 C25 C26 0.1(14)
C24 C23 C28 N5 179.9(7)
C24 C23 C28 C27 -0.3(12)
C24 C25 C26 C27 0.1(14)
C25 C26 C27 C28 -0.3(13)
C26 C27 C28 N5 -179.8(9)
C26 C27 C28 C23 0.4(12)
C28 N5 C29 C22 0.2(10)
C28 C23 C24 C25 0.0(12)
C29 N5 C28 C23 0.4(9)
C29 N5 C28 C27 -179.4(9)
C29 C22 C23 C24 -179.9(9)
C29 C22 C23 C28 1.0(9)
N381 C381 C382 C383 154(3)
N381 C385 C386 C387 172(3)
N381 C389 C390 C391 -158(3)
N381 C393 C394 C395 180(2)
C381 N381 C385 C386 -71(3)
C381 N381 C389 C390 -171(2)
C381 N381 C393 C394 62(3)
C381 C382 C383 C384 -74(5)
C385 N381 C381 C382 -62(3)
C385 N381 C389 C390 66(3)
C385 N381 C393 C394 179(3)
C385 C386 C387 C388 -91(6)
C389 N381 C381 C382 173(3)
C389 N381 C385 C386 53(3)
C389 N381 C393 C394 -60(3)
C389 C390 C391 C392 -172(3)
C393 N381 C381 C382 52(3)
C393 N381 C385 C386 173(3)
C393 N381 C389 C390 -50(3)
C393 C394 C395 C396 -71(4)
N201 C201 C202 C203 176.9(12)
N201 C205 C206 C207 -160.8(11)
N201 C209 C210 C211 160.1(14)
N201 C213 C214 C215 179.2(14)
C201 N201 C205 C206 62.3(15)
C201 N201 C209 C210 -171.5(11)
C201 N201 C213 C214 68.3(17)
C201 C202 C203 C204 176.0(12)
C205 N201 C201 C202 53.5(15)
C205 N201 C209 C210 65.3(14)
C205 N201 C213 C214 -169.9(15)
C205 C206 C207 C208 -58.7(16)
C209 N201 C201 C202 -66.9(14)
C209 N201 C205 C206 -176.0(12)
C209 N201 C213 C214 -52.2(18)
C209 C210 C211 C212 -179.2(15)
C213 N201 C201 C202 172.3(10)
C213 N201 C205 C206 -56.4(15)
C213 N201 C209 C210 -52.4(15)
C213 C214 C215 C216 -179(2)
N181 C181 C182 C183 92.0(15)
N181 C185 C186 C187 162.9(12)
N181 C189 C190 C191 -170.2(13)
N181 C193 C194 C195 171.9(12)
C181 N181 C185 C186 -64.1(16)
C181 N181 C189 C190 -60.0(16)
C181 N181 C193 C194 164.2(12)
C181 C182 C183 C184 -175.2(14)
C185 N181 C181 C182 -54.2(15)
C185 N181 C189 C190 178.0(13)
C185 N181 C193 C194 -72.5(15)
C185 C186 C187 C188 -168(3)
C189 N181 C181 C182 -171.4(11)
C189 N181 C185 C186 55.9(15)
C189 N181 C193 C194 43.0(16)
C189 C190 C191 C192 72(2)
C193 N181 C181 C182 66.4(14)
C193 N181 C185 C186 175.2(12)
C193 N181 C189 C190 60.5(16)
C193 C194 C195 C196 172.5(14)
N101 C101 C102 C103 176.3(7)
N101 C105 C106 C107 -179.8(8)
N101 C109 C110 C111 177.5(8)
N101 C113 C114 C115 -163.1(7)
C101 N101 C105 C106 -56.8(10)
C101 N101 C109 C110 167.4(7)
C101 N101 C113 C114 -64.1(9)
C101 C102 C103 C104 -179.4(8)
C105 N101 C101 C102 -58.0(9)
C105 N101 C109 C110 -70.6(9)
C105 N101 C113 C114 174.5(7)
C105 C106 C107 C108 178.1(8)
C109 N101 C101 C102 61.8(9)
C109 N101 C105 C106 -176.8(7)
C109 N101 C113 C114 55.1(9)
C109 C110 C111 C112 174.9(8)
C113 N101 C101 C102 -177.5(7)
C113 N101 C105 C106 62.0(9)
C113 N101 C109 C110 49.0(9)
C113 C114 C115 C116 74.5(10)
N401 C401 C402 C403 165.1(19)
N401 C405 C406 C407 180(2)
N401 C409 C410 C411 180(3)
N401 C413 C414 C415 178(3)
C401 N401 C405 C406 -50(3)
C401 N401 C409 C410 -65(3)
C401 N401 C413 C414 175(3)
C401 C402 C403 C404 167(2)
C405 N401 C401 C402 -68(3)
C405 N401 C409 C410 174(2)
C405 N401 C413 C414 -63(4)
C405 C406 C407 C408 177(3)
C409 N401 C401 C402 174(2)
C409 N401 C405 C406 68(3)
C409 N401 C413 C414 56(4)
C409 C410 C411 C412 76(5)
C413 N401 C401 C402 53(2)
C413 N401 C405 C406 -171(2)
C413 N401 C409 C410 55(3)
C413 C414 C415 C416 174(5)
